data_4132788
loop_
_publ_author_name
'Ball, Melissa L.'
'Zhang, Boyuan'
'Xu, Qizhi'
'Paley, Daniel W.'
'Ritter, Virginia Cary'
'Ng, Fay'
'Steigerwald, Michael L.'
'Nuckolls, Colin'

_publ_section_title
;
 Influence of Molecular Conformation on Electron Transport in Giant,
 Conjugated Macrocycles.
;
_journal_issue 32
_journal_name_full 'Journal of the American Chemical Society'
_journal_page_first 10135
_journal_page_last 10139
_journal_paper_doi 10.1021/jacs.8b06565
_journal_volume 140
_journal_year 2018
_chemical_formula_moiety '1(C54 H22 Br2 N4 O8)'
_chemical_formula_sum 'C54 H22 Br2 N4 O8'
_chemical_formula_weight 1014.57
_space_group_crystal_system triclinic
_space_group_IT_number 2
_space_group_name_Hall '-P 1'
_space_group_name_H-M_alt 'P -1'
_atom_sites_solution_hydrogens geom
_audit_creation_date 2018-05-22
_audit_creation_method
;
Olex2 1.2
(compiled 2018.05.18 svn.r3508 for OlexSys, GUI svn.r5497)
;
_cell_angle_alpha 86.411(5)
_cell_angle_beta 82.181(6)
_cell_angle_gamma 79.782(6)
_cell_formula_units_Z 4
_cell_length_a 15.4448(11)
_cell_length_b 19.9037(13)
_cell_length_c 26.3807(18)
_cell_measurement_reflns_used 7942
_cell_measurement_temperature 100.00(10)
_cell_measurement_theta_max 43.5550
_cell_measurement_theta_min 3.5660
_cell_volume 7900.7(10)
_computing_cell_refinement 'CrysAlisPro 1.171.38.41 (Rigaku OD, 2015)'
_computing_data_collection 'CrysAlisPro 1.171.38.41 (Rigaku OD, 2015)'
_computing_data_reduction 'CrysAlisPro 1.171.38.41 (Rigaku OD, 2015)'
_computing_molecular_graphics 'Olex2 (Dolomanov et al., 2009)'
_computing_publication_material 'Olex2 (Dolomanov et al., 2009)'
_computing_structure_refinement 'SHELXL-2018/1 (Sheldrick, 2018)'
_computing_structure_solution 'SHELXT 2014/5 (Sheldrick, 2014)'
_diffrn_ambient_environment N~2~
_diffrn_ambient_temperature 100.00(10)
_diffrn_detector 'CCD plate'
_diffrn_detector_area_resol_mean 8.0549
_diffrn_detector_type EosS2
_diffrn_measured_fraction_theta_full 0.985
_diffrn_measured_fraction_theta_max 0.985
_diffrn_measurement_details
;
List of Runs (angles in degrees, time in seconds):

  # Type    Start    End  Width  t~exp~   \w     \q     \k     \f   Frames
--------------------------------------------------------------------------
  1  \w    -67.00  17.00   1.00    5.00    --    0.00 -57.00   0.00   84
  2  \w    -19.00  69.00   1.00    5.00    --    0.00  37.00 -30.00   88
  3  \w    -67.00  17.00   1.00    5.00    --    0.00 -57.00-180.00   84
  4  \w    -17.00  67.00   1.00    5.00    --    0.00  57.00   0.00   84
  5  \w     37.00 121.00   1.00   20.00    --   53.77  57.00-180.00   84
  6  \w     23.00 107.00   1.00   20.00    --   53.77-125.00-120.00   84
  7  \w    -14.00  71.00   1.00   20.00    --   53.77 -57.00-150.00   85
  8  \w    -14.00  81.00   1.00   20.00    --   53.77 -77.00  30.00   95
  9  \w     37.00 121.00   1.00   20.00    --   53.77  57.00 120.00   84
 10  \w    -14.00  71.00   1.00   20.00    --   53.77 -57.00-120.00   85
 11  \w      1.00  93.00   1.00   20.00    --   53.77 -99.00 150.00   92
 12  \w     23.00 107.00   1.00   20.00    --   53.77-125.00  30.00   84
 13  \w     37.00 121.00   1.00   20.00    --   53.77  57.00  60.00   84
 14  \w     24.00 125.00   1.00   20.00    --   53.77  19.00   0.00  101
 15  \w    -67.00  17.00   1.00    5.00    --    0.00 -57.00  60.00   84
 16  \w    -67.00  17.00   1.00    5.00    --    0.00 -57.00 -90.00   84
 17  \w    -17.00  67.00   1.00    5.00    --    0.00  57.00  90.00   84
;
_diffrn_measurement_device 'four-circle diffractometer'
_diffrn_measurement_device_type 'SuperNova, Dual, Cu at zero, EosS2'
_diffrn_measurement_method '\w scans'
_diffrn_orient_matrix_type 'CrysAlisPro convention (1999,Acta A55,543-557)'
_diffrn_orient_matrix_UB_11 0.0752285000
_diffrn_orient_matrix_UB_12 0.0172621000
_diffrn_orient_matrix_UB_13 -0.0406253000
_diffrn_orient_matrix_UB_21 -0.0579251000
_diffrn_orient_matrix_UB_22 0.0686186000
_diffrn_orient_matrix_UB_23 -0.0129353000
_diffrn_orient_matrix_UB_31 0.0377746000
_diffrn_orient_matrix_UB_32 0.0344778000
_diffrn_orient_matrix_UB_33 0.0407707000
_diffrn_radiation_monochromator mirror
_diffrn_radiation_probe x-ray
_diffrn_radiation_type CuK\a
_diffrn_radiation_wavelength 1.54184
_diffrn_reflns_av_R_equivalents 0.0679
_diffrn_reflns_av_unetI/netI 0.0809
_diffrn_reflns_Laue_measured_fraction_full 0.985
_diffrn_reflns_Laue_measured_fraction_max 0.985
_diffrn_reflns_limit_h_max 14
_diffrn_reflns_limit_h_min -14
_diffrn_reflns_limit_k_max 18
_diffrn_reflns_limit_k_min -18
_diffrn_reflns_limit_l_max 24
_diffrn_reflns_limit_l_min -23
_diffrn_reflns_number 41264
_diffrn_reflns_point_group_measured_fraction_full 0.985
_diffrn_reflns_point_group_measured_fraction_max 0.985
_diffrn_reflns_theta_full 44.929
_diffrn_reflns_theta_max 44.929
_diffrn_reflns_theta_min 3.381
_diffrn_source 'micro-focus sealed X-ray tube'
_diffrn_source_type 'SuperNova (Cu) X-ray Source'
_exptl_absorpt_coefficient_mu 1.600
_exptl_absorpt_correction_T_max 1.00000
_exptl_absorpt_correction_T_min 0.83410
_exptl_absorpt_correction_type multi-scan
_exptl_absorpt_process_details
;
CrysAlisPro 1.171.38.41 (Rigaku Oxford Diffraction, 2015)
Empirical absorption correction using spherical harmonics,
 implemented in SCALE3 ABSPACK scaling algorithm.
;
_exptl_crystal_colour red
_exptl_crystal_colour_primary red
_exptl_crystal_density_diffrn 0.853
_exptl_crystal_description prism
_exptl_crystal_F_000 2032
_exptl_crystal_size_max 0.12
_exptl_crystal_size_mid 0.04
_exptl_crystal_size_min 0.03
_refine_diff_density_max 1.030
_refine_diff_density_min -0.814
_refine_diff_density_rms 0.106
_refine_ls_extinction_method none
_refine_ls_goodness_of_fit_ref 1.846
_refine_ls_hydrogen_treatment constr
_refine_ls_matrix_type full
_refine_ls_number_parameters 1940
_refine_ls_number_reflns 12531
_refine_ls_number_restraints 3167
_refine_ls_restrained_S_all 1.707
_refine_ls_R_factor_all 0.2113
_refine_ls_R_factor_gt 0.1673
_refine_ls_shift/su_max 0.006
_refine_ls_shift/su_mean 0.000
_refine_ls_structure_factor_coef Fsqd
_refine_ls_weighting_details 'w=1/[\s^2^(Fo^2^)+(0.2000P)^2^] where P=(Fo^2^+2Fc^2^)/3'
_refine_ls_weighting_scheme calc
_refine_ls_wR_factor_gt 0.4804
_refine_ls_wR_factor_ref 0.5119
_reflns_Friedel_coverage 0.000
_reflns_number_gt 7287
_reflns_number_total 12531
_reflns_threshold_expression 'I > 2\s(I)'
_cod_data_source_file ja8b06565_si_002.cif
_cod_data_source_block dibromodimer
_cod_original_cell_volume 7900.6(9)
_cod_database_code 4132788
_shelx_shelxl_version_number 2018/1
_chemical_oxdiff_formula 'c h n o br'
_shelx_space_group_comment
;
The symmetry employed for this shelxl refinement is uniquely defined
by the following loop, which should always be used as a source of
symmetry information in preference to the above space-group names.
They are only intended as comments.
;
_shelx_estimated_absorpt_t_max 0.954
_shelx_estimated_absorpt_t_min 0.831
_reflns_odcompleteness_completeness 98.52
_reflns_odcompleteness_iscentric 1
_reflns_odcompleteness_theta 44.88
_olex2_refinement_description
;
1. Fixed Uiso
 At 1.2 times of:
  All C(H) groups
 At 1.5 times of:
  All C(H,H,H) groups
2. Restrained distances
 O3_1-H17B_1
 O3_2-H17B_2
 O3_3-H17B_3
 O3_4-H17B_4
 O3_5-H17B_5
 O3_6-H17B_6
 O3_7-H17B_7
 2.4 with sigma of 0.04
 O23_1-H37B_1
 O23_2-H37B_2
 O23_3-H37B_3
 O23_4-H37B_4
 O23_5-H37B_5
 O23_6-H37B_6
 O23_7-H37B_7
 2.4 with sigma of 0.04
 O43_1-H57B_1
 O43_2-H57B_2
 O43_3-H57B_3
 O43_4-H57B_4
 O43_5-H57B_5
 O43_6-H57B_6
 O43_7-H57B_7
 2.4 with sigma of 0.04
 O63_1-H77B_1
 O63_2-H77B_2
 O63_3-H77B_3
 O63_4-H77B_4
 O63_5-H77B_5
 O63_6-H77B_6
 O63_7-H77B_7
 2.4 with sigma of 0.04
 N1_1-C17_1
 N1_2-C17_2
 N1_3-C17_3
 N1_4-C17_4
 N1_5-C17_5
 N1_6-C17_6
 N1_7-C17_7
 1.5 with sigma of 0.005
 N21_1-C37_1
 N21_2-C37_2
 N21_3-C37_3
 N21_4-C37_4
 N21_5-C37_5
 N21_6-C37_6
 N21_7-C37_7
 1.5 with sigma of 0.005
 N41_1-C57_1
 N41_2-C57_2
 N41_3-C57_3
 N41_4-C57_4
 N41_5-C57_5
 N41_6-C57_6
 N41_7-C57_7
 1.5 with sigma of 0.005
 N61_1-C77_1
 N61_2-C77_2
 N61_3-C77_3
 N61_4-C77_4
 N61_5-C77_5
 N61_6-C77_6
 N61_7-C77_7
 1.5 with sigma of 0.005
 C2_1-C17_1
 C2_2-C17_2
 C2_3-C17_3
 C2_4-C17_4
 C2_5-C17_5
 C2_6-C17_6
 C2_7-C17_7
 2.45 with sigma of 0.01
 C14_1-C17_1
 C14_2-C17_2
 C14_3-C17_3
 C14_4-C17_4
 C14_5-C17_5
 C14_6-C17_6
 C14_7-C17_7
 2.45 with sigma of 0.01
 C22_1-C37_1
 C22_2-C37_2
 C22_3-C37_3
 C22_4-C37_4
 C22_5-C37_5
 C22_6-C37_6
 C22_7-C37_7
 2.45 with sigma of 0.01
 C34_1-C37_1
 C34_2-C37_2
 C34_3-C37_3
 C34_4-C37_4
 C34_5-C37_5
 C34_6-C37_6
 C34_7-C37_7
 2.45 with sigma of 0.01
 C42_1-C57_1
 C42_2-C57_2
 C42_3-C57_3
 C42_4-C57_4
 C42_5-C57_5
 C42_6-C57_6
 C42_7-C57_7
 2.45 with sigma of 0.01
 C54_1-C57_1
 C54_2-C57_2
 C54_3-C57_3
 C54_4-C57_4
 C54_5-C57_5
 C54_6-C57_6
 C54_7-C57_7
 2.45 with sigma of 0.01
 C62_1-C77_1
 C62_2-C77_2
 C62_3-C77_3
 C62_4-C77_4
 C62_5-C77_5
 C62_6-C77_6
 C62_7-C77_7
 2.45 with sigma of 0.01
 C74_1-C77_1
 C74_2-C77_2
 C74_3-C77_3
 C74_4-C77_4
 C74_5-C77_5
 C74_6-C77_6
 C74_7-C77_7
 2.45 with sigma of 0.01
 C5_1-Br16_1
 C5_2-Br16_2
 C5_3-Br16_3
 C5_4-Br16_4
 C5_5-Br16_5
 C5_6-Br16_6
 C5_7-Br16_7
 2.81 with sigma of 0.01
 C7_1-Br16_1
 C7_2-Br16_2
 C7_3-Br16_3
 C7_4-Br16_4
 C7_5-Br16_5
 C7_6-Br16_6
 C7_7-Br16_7
 3.02 with sigma of 0.01
 C45_1-Br56_1
 C45_2-Br56_2
 C45_3-Br56_3
 C45_4-Br56_4
 C45_5-Br56_5
 C45_6-Br56_6
 C45_7-Br56_7
 2.8 with sigma of 0.01
 C47_1-Br56_1
 C47_2-Br56_2
 C47_3-Br56_3
 C47_4-Br56_4
 C47_5-Br56_5
 C47_6-Br56_6
 C47_7-Br56_7
 3.03 with sigma of 0.01
 Br16_1-H26_1
 Br16_2-H26_2
 Br16_3-H26_3
 Br16_4-H26_4
 Br16_5-H26_5
 Br16_6-H26_6
 Br16_7-H26_7
 2.56 with sigma of 0.01
 Br56_1-H66_1
 Br56_2-H66_2
 Br56_3-H66_3
 Br56_4-H66_4
 Br56_5-H66_5
 Br56_6-H66_6
 Br56_7-H66_7
 2.53 with sigma of 0.01
 N1_1-C2_1
 N1_2-C2_2
 N1_3-C2_3
 N1_4-C2_4
 N1_5-C2_5
 N1_6-C2_6
 N1_7-C2_7
 1.39 with sigma of 0.005
 N1_1-O3_1
 N1_2-O3_2
 N1_3-O3_3
 N1_4-O3_4
 N1_5-O3_5
 N1_6-O3_6
 N1_7-O3_7
 2.28 with sigma of 0.01
 N1_1-C4_1
 N1_2-C4_2
 N1_3-C4_3
 N1_4-C4_4
 N1_5-C4_5
 N1_6-C4_6
 N1_7-C4_7
 2.43 with sigma of 0.01
 N1_1-C12_1
 N1_2-C12_2
 N1_3-C12_3
 N1_4-C12_4
 N1_5-C12_5
 N1_6-C12_6
 N1_7-C12_7
 2.43 with sigma of 0.01
 N1_1-C14_1
 N1_2-C14_2
 N1_3-C14_3
 N1_4-C14_4
 N1_5-C14_5
 N1_6-C14_6
 N1_7-C14_7
 1.39 with sigma of 0.005
 N1_1-O15_1
 N1_2-O15_2
 N1_3-O15_3
 N1_4-O15_4
 N1_5-O15_5
 N1_6-O15_6
 N1_7-O15_7
 2.28 with sigma of 0.01
 C2_1-O3_1
 C2_2-O3_2
 C2_3-O3_3
 C2_4-O3_4
 C2_5-O3_5
 C2_6-O3_6
 C2_7-O3_7
 1.22 with sigma of 0.005
 C2_1-C4_1
 C2_2-C4_2
 C2_3-C4_3
 C2_4-C4_4
 C2_5-C4_5
 C2_6-C4_6
 C2_7-C4_7
 1.49 with sigma of 0.005
 C2_1-C5_1
 C2_2-C5_2
 C2_3-C5_3
 C2_4-C5_4
 C2_5-C5_5
 C2_6-C5_6
 C2_7-C5_7
 2.47 with sigma of 0.01
 C2_1-C13_1
 C2_2-C13_2
 C2_3-C13_3
 C2_4-C13_4
 C2_5-C13_5
 C2_6-C13_6
 C2_7-C13_7
 2.52 with sigma of 0.01
 C2_1-C14_1
 C2_2-C14_2
 C2_3-C14_3
 C2_4-C14_4
 C2_5-C14_5
 C2_6-C14_6
 C2_7-C14_7
 2.5 with sigma of 0.01
 O3_1-C4_1
 O3_2-C4_2
 O3_3-C4_3
 O3_4-C4_4
 O3_5-C4_5
 O3_6-C4_6
 O3_7-C4_7
 2.39 with sigma of 0.01
 C4_1-C5_1
 C4_2-C5_2
 C4_3-C5_3
 C4_4-C5_4
 C4_5-C5_5
 C4_6-C5_6
 C4_7-C5_7
 1.38 with sigma of 0.005
 C4_1-C6_1
 C4_2-C6_2
 C4_3-C6_3
 C4_4-C6_4
 C4_5-C6_5
 C4_6-C6_6
 C4_7-C6_7
 2.41 with sigma of 0.01
 C4_1-C8_1
 C4_2-C8_2
 C4_3-C8_3
 C4_4-C8_4
 C4_5-C8_5
 C4_6-C8_6
 C4_7-C8_7
 2.45 with sigma of 0.01
 C4_1-C12_1
 C4_2-C12_2
 C4_3-C12_3
 C4_4-C12_4
 C4_5-C12_5
 C4_6-C12_6
 C4_7-C12_7
 2.46 with sigma of 0.01
 C4_1-C13_1
 C4_2-C13_2
 C4_3-C13_3
 C4_4-C13_4
 C4_5-C13_5
 C4_6-C13_6
 C4_7-C13_7
 1.41 with sigma of 0.005
 C5_1-C6_1
 C5_2-C6_2
 C5_3-C6_3
 C5_4-C6_4
 C5_5-C6_5
 C5_6-C6_6
 C5_7-C6_7
 1.4 with sigma of 0.005
 C5_1-C7_1
 C5_2-C7_2
 C5_3-C7_3
 C5_4-C7_4
 C5_5-C7_5
 C5_6-C7_6
 C5_7-C7_7
 2.47 with sigma of 0.01
 C5_1-C13_1
 C5_2-C13_2
 C5_3-C13_3
 C5_4-C13_4
 C5_5-C13_5
 C5_6-C13_6
 C5_7-C13_7
 2.41 with sigma of 0.01
 C6_1-C7_1
 C6_2-C7_2
 C6_3-C7_3
 C6_4-C7_4
 C6_5-C7_5
 C6_6-C7_6
 C6_7-C7_7
 1.41 with sigma of 0.005
 C6_1-C8_1
 C6_2-C8_2
 C6_3-C8_3
 C6_4-C8_4
 C6_5-C8_5
 C6_6-C8_6
 C6_7-C8_7
 2.42 with sigma of 0.01
 C6_1-Br16_1
 C6_2-Br16_2
 C6_3-Br16_3
 C6_4-Br16_4
 C6_5-Br16_5
 C6_6-Br16_6
 C6_7-Br16_7
 1.97 with sigma of 0.01
 C6_1-C27_1
 C6_2-C27_2
 C6_3-C27_3
 C6_4-C27_4
 C6_5-C27_5
 C6_6-C27_6
 C6_7-C27_7
 2.58 with sigma of 0.01
 C7_1-C8_1
 C7_2-C8_2
 C7_3-C8_3
 C7_4-C8_4
 C7_5-C8_5
 C7_6-C8_6
 C7_7-C8_7
 1.44 with sigma of 0.005
 C7_1-C9_1
 C7_2-C9_2
 C7_3-C9_3
 C7_4-C9_4
 C7_5-C9_5
 C7_6-C9_6
 C7_7-C9_7
 2.51 with sigma of 0.01
 C7_1-C13_1
 C7_2-C13_2
 C7_3-C13_3
 C7_4-C13_4
 C7_5-C13_5
 C7_6-C13_6
 C7_7-C13_7
 2.49 with sigma of 0.01
 C7_1-C26_1
 C7_2-C26_2
 C7_3-C26_3
 C7_4-C26_4
 C7_5-C26_5
 C7_6-C26_6
 C7_7-C26_7
 2.53 with sigma of 0.01
 C7_1-C27_1
 C7_2-C27_2
 C7_3-C27_3
 C7_4-C27_4
 C7_5-C27_5
 C7_6-C27_6
 C7_7-C27_7
 1.47 with sigma of 0.005
 C7_1-C28_1
 C7_2-C28_2
 C7_3-C28_3
 C7_4-C28_4
 C7_5-C28_5
 C7_6-C28_6
 C7_7-C28_7
 2.5 with sigma of 0.01
 C8_1-C9_1
 C8_2-C9_2
 C8_3-C9_3
 C8_4-C9_4
 C8_5-C9_5
 C8_6-C9_6
 C8_7-C9_7
 1.44 with sigma of 0.005
 C8_1-C10_1
 C8_2-C10_2
 C8_3-C10_3
 C8_4-C10_4
 C8_5-C10_5
 C8_6-C10_6
 C8_7-C10_7
 2.49 with sigma of 0.01
 C8_1-C12_1
 C8_2-C12_2
 C8_3-C12_3
 C8_4-C12_4
 C8_5-C12_5
 C8_6-C12_6
 C8_7-C12_7
 2.47 with sigma of 0.01
 C8_1-C13_1
 C8_2-C13_2
 C8_3-C13_3
 C8_4-C13_4
 C8_5-C13_5
 C8_6-C13_6
 C8_7-C13_7
 1.42 with sigma of 0.005
 C8_1-C27_1
 C8_2-C27_2
 C8_3-C27_3
 C8_4-C27_4
 C8_5-C27_5
 C8_6-C27_6
 C8_7-C27_7
 2.49 with sigma of 0.01
 C8_1-C29_1
 C8_2-C29_2
 C8_3-C29_3
 C8_4-C29_4
 C8_5-C29_5
 C8_6-C29_6
 C8_7-C29_7
 2.48 with sigma of 0.01
 C9_1-C10_1
 C9_2-C10_2
 C9_3-C10_3
 C9_4-C10_4
 C9_5-C10_5
 C9_6-C10_6
 C9_7-C10_7
 1.42 with sigma of 0.005
 C9_1-C11_1
 C9_2-C11_2
 C9_3-C11_3
 C9_4-C11_4
 C9_5-C11_5
 C9_6-C11_6
 C9_7-C11_7
 2.44 with sigma of 0.01
 C9_1-C13_1
 C9_2-C13_2
 C9_3-C13_3
 C9_4-C13_4
 C9_5-C13_5
 C9_6-C13_6
 C9_7-C13_7
 2.46 with sigma of 0.01
 C9_1-C28_1
 C9_2-C28_2
 C9_3-C28_3
 C9_4-C28_4
 C9_5-C28_5
 C9_6-C28_6
 C9_7-C28_7
 2.46 with sigma of 0.01
 C9_1-C29_1
 C9_2-C29_2
 C9_3-C29_3
 C9_4-C29_4
 C9_5-C29_5
 C9_6-C29_6
 C9_7-C29_7
 1.43 with sigma of 0.005
 C9_1-C30_1
 C9_2-C30_2
 C9_3-C30_3
 C9_4-C30_4
 C9_5-C30_5
 C9_6-C30_6
 C9_7-C30_7
 2.47 with sigma of 0.01
 C9_1-C76_1
 C9_2-C76_2
 C9_3-C76_3
 C9_4-C76_4
 C9_5-C76_5
 C9_6-C76_6
 C9_7-C76_7
 2.49 with sigma of 0.01
 C10_1-C11_1
 C10_2-C11_2
 C10_3-C11_3
 C10_4-C11_4
 C10_5-C11_5
 C10_6-C11_6
 C10_7-C11_7
 1.42 with sigma of 0.005
 C10_1-C12_1
 C10_2-C12_2
 C10_3-C12_3
 C10_4-C12_4
 C10_5-C12_5
 C10_6-C12_6
 C10_7-C12_7
 2.44 with sigma of 0.01
 C10_1-C29_1
 C10_2-C29_2
 C10_3-C29_3
 C10_4-C29_4
 C10_5-C29_5
 C10_6-C29_6
 C10_7-C29_7
 2.46 with sigma of 0.01
 C10_1-C36_1
 C10_2-C36_2
 C10_3-C36_3
 C10_4-C36_4
 C10_5-C36_5
 C10_6-C36_6
 C10_7-C36_7
 2.46 with sigma of 0.01
 C10_1-C70_1
 C10_2-C70_2
 C10_3-C70_3
 C10_4-C70_4
 C10_5-C70_5
 C10_6-C70_6
 C10_7-C70_7
 2.55 with sigma of 0.01
 C10_1-C76_1
 C10_2-C76_2
 C10_3-C76_3
 C10_4-C76_4
 C10_5-C76_5
 C10_6-C76_6
 C10_7-C76_7
 1.45 with sigma of 0.005
 C11_1-C12_1
 C11_2-C12_2
 C11_3-C12_3
 C11_4-C12_4
 C11_5-C12_5
 C11_6-C12_6
 C11_7-C12_7
 1.37 with sigma of 0.005
 C11_1-C13_1
 C11_2-C13_2
 C11_3-C13_3
 C11_4-C13_4
 C11_5-C13_5
 C11_6-C13_6
 C11_7-C13_7
 2.43 with sigma of 0.01
 C11_1-C14_1
 C11_2-C14_2
 C11_3-C14_3
 C11_4-C14_4
 C11_5-C14_5
 C11_6-C14_6
 C11_7-C14_7
 2.46 with sigma of 0.01
 C11_1-C76_1
 C11_2-C76_2
 C11_3-C76_3
 C11_4-C76_4
 C11_5-C76_5
 C11_6-C76_6
 C11_7-C76_7
 2.51 with sigma of 0.01
 C12_1-C13_1
 C12_2-C13_2
 C12_3-C13_3
 C12_4-C13_4
 C12_5-C13_5
 C12_6-C13_6
 C12_7-C13_7
 1.42 with sigma of 0.005
 C12_1-C14_1
 C12_2-C14_2
 C12_3-C14_3
 C12_4-C14_4
 C12_5-C14_5
 C12_6-C14_6
 C12_7-C14_7
 1.49 with sigma of 0.005
 C12_1-O15_1
 C12_2-O15_2
 C12_3-O15_3
 C12_4-O15_4
 C12_5-O15_5
 C12_6-O15_6
 C12_7-O15_7
 2.39 with sigma of 0.01
 C13_1-C14_1
 C13_2-C14_2
 C13_3-C14_3
 C13_4-C14_4
 C13_5-C14_5
 C13_6-C14_6
 C13_7-C14_7
 2.53 with sigma of 0.01
 C14_1-O15_1
 C14_2-O15_2
 C14_3-O15_3
 C14_4-O15_4
 C14_5-O15_5
 C14_6-O15_6
 C14_7-O15_7
 1.22 with sigma of 0.005
 N21_1-C22_1
 N21_2-C22_2
 N21_3-C22_3
 N21_4-C22_4
 N21_5-C22_5
 N21_6-C22_6
 N21_7-C22_7
 1.39 with sigma of 0.005
 N21_1-O23_1
 N21_2-O23_2
 N21_3-O23_3
 N21_4-O23_4
 N21_5-O23_5
 N21_6-O23_6
 N21_7-O23_7
 2.28 with sigma of 0.01
 N21_1-C24_1
 N21_2-C24_2
 N21_3-C24_3
 N21_4-C24_4
 N21_5-C24_5
 N21_6-C24_6
 N21_7-C24_7
 2.43 with sigma of 0.01
 N21_1-C32_1
 N21_2-C32_2
 N21_3-C32_3
 N21_4-C32_4
 N21_5-C32_5
 N21_6-C32_6
 N21_7-C32_7
 2.43 with sigma of 0.01
 N21_1-C34_1
 N21_2-C34_2
 N21_3-C34_3
 N21_4-C34_4
 N21_5-C34_5
 N21_6-C34_6
 N21_7-C34_7
 1.39 with sigma of 0.005
 N21_1-O35_1
 N21_2-O35_2
 N21_3-O35_3
 N21_4-O35_4
 N21_5-O35_5
 N21_6-O35_6
 N21_7-O35_7
 2.28 with sigma of 0.01
 C22_1-O23_1
 C22_2-O23_2
 C22_3-O23_3
 C22_4-O23_4
 C22_5-O23_5
 C22_6-O23_6
 C22_7-O23_7
 1.22 with sigma of 0.005
 C22_1-C24_1
 C22_2-C24_2
 C22_3-C24_3
 C22_4-C24_4
 C22_5-C24_5
 C22_6-C24_6
 C22_7-C24_7
 1.49 with sigma of 0.005
 C22_1-C25_1
 C22_2-C25_2
 C22_3-C25_3
 C22_4-C25_4
 C22_5-C25_5
 C22_6-C25_6
 C22_7-C25_7
 2.48 with sigma of 0.01
 C22_1-C33_1
 C22_2-C33_2
 C22_3-C33_3
 C22_4-C33_4
 C22_5-C33_5
 C22_6-C33_6
 C22_7-C33_7
 2.52 with sigma of 0.01
 C22_1-C34_1
 C22_2-C34_2
 C22_3-C34_3
 C22_4-C34_4
 C22_5-C34_5
 C22_6-C34_6
 C22_7-C34_7
 2.51 with sigma of 0.01
 O23_1-C24_1
 O23_2-C24_2
 O23_3-C24_3
 O23_4-C24_4
 O23_5-C24_5
 O23_6-C24_6
 O23_7-C24_7
 2.39 with sigma of 0.01
 C24_1-C25_1
 C24_2-C25_2
 C24_3-C25_3
 C24_4-C25_4
 C24_5-C25_5
 C24_6-C25_6
 C24_7-C25_7
 1.39 with sigma of 0.005
 C24_1-C26_1
 C24_2-C26_2
 C24_3-C26_3
 C24_4-C26_4
 C24_5-C26_5
 C24_6-C26_6
 C24_7-C26_7
 2.42 with sigma of 0.01
 C24_1-C28_1
 C24_2-C28_2
 C24_3-C28_3
 C24_4-C28_4
 C24_5-C28_5
 C24_6-C28_6
 C24_7-C28_7
 2.46 with sigma of 0.01
 C24_1-C32_1
 C24_2-C32_2
 C24_3-C32_3
 C24_4-C32_4
 C24_5-C32_5
 C24_6-C32_6
 C24_7-C32_7
 2.46 with sigma of 0.01
 C24_1-C33_1
 C24_2-C33_2
 C24_3-C33_3
 C24_4-C33_4
 C24_5-C33_5
 C24_6-C33_6
 C24_7-C33_7
 1.41 with sigma of 0.005
 C25_1-C26_1
 C25_2-C26_2
 C25_3-C26_3
 C25_4-C26_4
 C25_5-C26_5
 C25_6-C26_6
 C25_7-C26_7
 1.4 with sigma of 0.005
 C25_1-C27_1
 C25_2-C27_2
 C25_3-C27_3
 C25_4-C27_4
 C25_5-C27_5
 C25_6-C27_6
 C25_7-C27_7
 2.45 with sigma of 0.01
 C25_1-C33_1
 C25_2-C33_2
 C25_3-C33_3
 C25_4-C33_4
 C25_5-C33_5
 C25_6-C33_6
 C25_7-C33_7
 2.42 with sigma of 0.01
 C26_1-C27_1
 C26_2-C27_2
 C26_3-C27_3
 C26_4-C27_4
 C26_5-C27_5
 C26_6-C27_6
 C26_7-C27_7
 1.4 with sigma of 0.005
 C26_1-C28_1
 C26_2-C28_2
 C26_3-C28_3
 C26_4-C28_4
 C26_5-C28_5
 C26_6-C28_6
 C26_7-C28_7
 2.42 with sigma of 0.01
 C27_1-C28_1
 C27_2-C28_2
 C27_3-C28_3
 C27_4-C28_4
 C27_5-C28_5
 C27_6-C28_6
 C27_7-C28_7
 1.43 with sigma of 0.005
 C27_1-C29_1
 C27_2-C29_2
 C27_3-C29_3
 C27_4-C29_4
 C27_5-C29_5
 C27_6-C29_6
 C27_7-C29_7
 2.49 with sigma of 0.01
 C27_1-C33_1
 C27_2-C33_2
 C27_3-C33_3
 C27_4-C33_4
 C27_5-C33_5
 C27_6-C33_6
 C27_7-C33_7
 2.47 with sigma of 0.01
 C28_1-C29_1
 C28_2-C29_2
 C28_3-C29_3
 C28_4-C29_4
 C28_5-C29_5
 C28_6-C29_6
 C28_7-C29_7
 1.43 with sigma of 0.005
 C28_1-C30_1
 C28_2-C30_2
 C28_3-C30_3
 C28_4-C30_4
 C28_5-C30_5
 C28_6-C30_6
 C28_7-C30_7
 2.48 with sigma of 0.01
 C28_1-C32_1
 C28_2-C32_2
 C28_3-C32_3
 C28_4-C32_4
 C28_5-C32_5
 C28_6-C32_6
 C28_7-C32_7
 2.46 with sigma of 0.01
 C28_1-C33_1
 C28_2-C33_2
 C28_3-C33_3
 C28_4-C33_4
 C28_5-C33_5
 C28_6-C33_6
 C28_7-C33_7
 1.42 with sigma of 0.005
 C29_1-C30_1
 C29_2-C30_2
 C29_3-C30_3
 C29_4-C30_4
 C29_5-C30_5
 C29_6-C30_6
 C29_7-C30_7
 1.42 with sigma of 0.005
 C29_1-C31_1
 C29_2-C31_2
 C29_3-C31_3
 C29_4-C31_4
 C29_5-C31_5
 C29_6-C31_6
 C29_7-C31_7
 2.44 with sigma of 0.01
 C29_1-C33_1
 C29_2-C33_2
 C29_3-C33_3
 C29_4-C33_4
 C29_5-C33_5
 C29_6-C33_6
 C29_7-C33_7
 2.46 with sigma of 0.01
 C29_1-C36_1
 C29_2-C36_2
 C29_3-C36_3
 C29_4-C36_4
 C29_5-C36_5
 C29_6-C36_6
 C29_7-C36_7
 2.48 with sigma of 0.01
 C30_1-C31_1
 C30_2-C31_2
 C30_3-C31_3
 C30_4-C31_4
 C30_5-C31_5
 C30_6-C31_6
 C30_7-C31_7
 1.42 with sigma of 0.005
 C30_1-C32_1
 C30_2-C32_2
 C30_3-C32_3
 C30_4-C32_4
 C30_5-C32_5
 C30_6-C32_6
 C30_7-C32_7
 2.44 with sigma of 0.01
 C30_1-C36_1
 C30_2-C36_2
 C30_3-C36_3
 C30_4-C36_4
 C30_5-C36_5
 C30_6-C36_6
 C30_7-C36_7
 1.45 with sigma of 0.005
 C30_1-C50_1
 C30_2-C50_2
 C30_3-C50_3
 C30_4-C50_4
 C30_5-C50_5
 C30_6-C50_6
 C30_7-C50_7
 2.55 with sigma of 0.01
 C30_1-C76_1
 C30_2-C76_2
 C30_3-C76_3
 C30_4-C76_4
 C30_5-C76_5
 C30_6-C76_6
 C30_7-C76_7
 2.45 with sigma of 0.01
 C31_1-C32_1
 C31_2-C32_2
 C31_3-C32_3
 C31_4-C32_4
 C31_5-C32_5
 C31_6-C32_6
 C31_7-C32_7
 1.37 with sigma of 0.005
 C31_1-C33_1
 C31_2-C33_2
 C31_3-C33_3
 C31_4-C33_4
 C31_5-C33_5
 C31_6-C33_6
 C31_7-C33_7
 2.43 with sigma of 0.01
 C31_1-C34_1
 C31_2-C34_2
 C31_3-C34_3
 C31_4-C34_4
 C31_5-C34_5
 C31_6-C34_6
 C31_7-C34_7
 2.46 with sigma of 0.01
 C31_1-C36_1
 C31_2-C36_2
 C31_3-C36_3
 C31_4-C36_4
 C31_5-C36_5
 C31_6-C36_6
 C31_7-C36_7
 2.51 with sigma of 0.01
 C32_1-C33_1
 C32_2-C33_2
 C32_3-C33_3
 C32_4-C33_4
 C32_5-C33_5
 C32_6-C33_6
 C32_7-C33_7
 1.43 with sigma of 0.005
 C32_1-C34_1
 C32_2-C34_2
 C32_3-C34_3
 C32_4-C34_4
 C32_5-C34_5
 C32_6-C34_6
 C32_7-C34_7
 1.49 with sigma of 0.005
 C32_1-O35_1
 C32_2-O35_2
 C32_3-O35_3
 C32_4-O35_4
 C32_5-O35_5
 C32_6-O35_6
 C32_7-O35_7
 2.39 with sigma of 0.01
 C33_1-C34_1
 C33_2-C34_2
 C33_3-C34_3
 C33_4-C34_4
 C33_5-C34_5
 C33_6-C34_6
 C33_7-C34_7
 2.53 with sigma of 0.01
 C34_1-O35_1
 C34_2-O35_2
 C34_3-O35_3
 C34_4-O35_4
 C34_5-O35_5
 C34_6-O35_6
 C34_7-O35_7
 1.22 with sigma of 0.005
 C36_1-C49_1
 C36_2-C49_2
 C36_3-C49_3
 C36_4-C49_4
 C36_5-C49_5
 C36_6-C49_6
 C36_7-C49_7
 2.49 with sigma of 0.01
 C36_1-C50_1
 C36_2-C50_2
 C36_3-C50_3
 C36_4-C50_4
 C36_5-C50_5
 C36_6-C50_6
 C36_7-C50_7
 1.45 with sigma of 0.005
 C36_1-C51_1
 C36_2-C51_2
 C36_3-C51_3
 C36_4-C51_4
 C36_5-C51_5
 C36_6-C51_6
 C36_7-C51_7
 2.5 with sigma of 0.01
 C36_1-C70_1
 C36_2-C70_2
 C36_3-C70_3
 C36_4-C70_4
 C36_5-C70_5
 C36_6-C70_6
 C36_7-C70_7
 2.45 with sigma of 0.01
 C36_1-C76_1
 C36_2-C76_2
 C36_3-C76_3
 C36_4-C76_4
 C36_5-C76_5
 C36_6-C76_6
 C36_7-C76_7
 1.41 with sigma of 0.005
 N41_1-C42_1
 N41_2-C42_2
 N41_3-C42_3
 N41_4-C42_4
 N41_5-C42_5
 N41_6-C42_6
 N41_7-C42_7
 1.39 with sigma of 0.005
 N41_1-O43_1
 N41_2-O43_2
 N41_3-O43_3
 N41_4-O43_4
 N41_5-O43_5
 N41_6-O43_6
 N41_7-O43_7
 2.28 with sigma of 0.01
 N41_1-C44_1
 N41_2-C44_2
 N41_3-C44_3
 N41_4-C44_4
 N41_5-C44_5
 N41_6-C44_6
 N41_7-C44_7
 2.43 with sigma of 0.01
 N41_1-C52_1
 N41_2-C52_2
 N41_3-C52_3
 N41_4-C52_4
 N41_5-C52_5
 N41_6-C52_6
 N41_7-C52_7
 2.43 with sigma of 0.01
 N41_1-C54_1
 N41_2-C54_2
 N41_3-C54_3
 N41_4-C54_4
 N41_5-C54_5
 N41_6-C54_6
 N41_7-C54_7
 1.39 with sigma of 0.005
 N41_1-O55_1
 N41_2-O55_2
 N41_3-O55_3
 N41_4-O55_4
 N41_5-O55_5
 N41_6-O55_6
 N41_7-O55_7
 2.28 with sigma of 0.01
 C42_1-O43_1
 C42_2-O43_2
 C42_3-O43_3
 C42_4-O43_4
 C42_5-O43_5
 C42_6-O43_6
 C42_7-O43_7
 1.22 with sigma of 0.005
 C42_1-C44_1
 C42_2-C44_2
 C42_3-C44_3
 C42_4-C44_4
 C42_5-C44_5
 C42_6-C44_6
 C42_7-C44_7
 1.48 with sigma of 0.005
 C42_1-C45_1
 C42_2-C45_2
 C42_3-C45_3
 C42_4-C45_4
 C42_5-C45_5
 C42_6-C45_6
 C42_7-C45_7
 2.47 with sigma of 0.01
 C42_1-C53_1
 C42_2-C53_2
 C42_3-C53_3
 C42_4-C53_4
 C42_5-C53_5
 C42_6-C53_6
 C42_7-C53_7
 2.52 with sigma of 0.01
 C42_1-C54_1
 C42_2-C54_2
 C42_3-C54_3
 C42_4-C54_4
 C42_5-C54_5
 C42_6-C54_6
 C42_7-C54_7
 2.5 with sigma of 0.01
 O43_1-C44_1
 O43_2-C44_2
 O43_3-C44_3
 O43_4-C44_4
 O43_5-C44_5
 O43_6-C44_6
 O43_7-C44_7
 2.39 with sigma of 0.01
 C44_1-C45_1
 C44_2-C45_2
 C44_3-C45_3
 C44_4-C45_4
 C44_5-C45_5
 C44_6-C45_6
 C44_7-C45_7
 1.38 with sigma of 0.005
 C44_1-C46_1
 C44_2-C46_2
 C44_3-C46_3
 C44_4-C46_4
 C44_5-C46_5
 C44_6-C46_6
 C44_7-C46_7
 2.41 with sigma of 0.01
 C44_1-C48_1
 C44_2-C48_2
 C44_3-C48_3
 C44_4-C48_4
 C44_5-C48_5
 C44_6-C48_6
 C44_7-C48_7
 2.45 with sigma of 0.01
 C44_1-C52_1
 C44_2-C52_2
 C44_3-C52_3
 C44_4-C52_4
 C44_5-C52_5
 C44_6-C52_6
 C44_7-C52_7
 2.45 with sigma of 0.01
 C44_1-C53_1
 C44_2-C53_2
 C44_3-C53_3
 C44_4-C53_4
 C44_5-C53_5
 C44_6-C53_6
 C44_7-C53_7
 1.41 with sigma of 0.005
 C45_1-C46_1
 C45_2-C46_2
 C45_3-C46_3
 C45_4-C46_4
 C45_5-C46_5
 C45_6-C46_6
 C45_7-C46_7
 1.39 with sigma of 0.005
 C45_1-C47_1
 C45_2-C47_2
 C45_3-C47_3
 C45_4-C47_4
 C45_5-C47_5
 C45_6-C47_6
 C45_7-C47_7
 2.47 with sigma of 0.01
 C45_1-C53_1
 C45_2-C53_2
 C45_3-C53_3
 C45_4-C53_4
 C45_5-C53_5
 C45_6-C53_6
 C45_7-C53_7
 2.41 with sigma of 0.01
 C46_1-C47_1
 C46_2-C47_2
 C46_3-C47_3
 C46_4-C47_4
 C46_5-C47_5
 C46_6-C47_6
 C46_7-C47_7
 1.41 with sigma of 0.005
 C46_1-C48_1
 C46_2-C48_2
 C46_3-C48_3
 C46_4-C48_4
 C46_5-C48_5
 C46_6-C48_6
 C46_7-C48_7
 2.42 with sigma of 0.01
 C46_1-Br56_1
 C46_2-Br56_2
 C46_3-Br56_3
 C46_4-Br56_4
 C46_5-Br56_5
 C46_6-Br56_6
 C46_7-Br56_7
 1.98 with sigma of 0.01
 C46_1-C67_1
 C46_2-C67_2
 C46_3-C67_3
 C46_4-C67_4
 C46_5-C67_5
 C46_6-C67_6
 C46_7-C67_7
 2.58 with sigma of 0.01
 C47_1-C48_1
 C47_2-C48_2
 C47_3-C48_3
 C47_4-C48_4
 C47_5-C48_5
 C47_6-C48_6
 C47_7-C48_7
 1.44 with sigma of 0.005
 C47_1-C49_1
 C47_2-C49_2
 C47_3-C49_3
 C47_4-C49_4
 C47_5-C49_5
 C47_6-C49_6
 C47_7-C49_7
 2.51 with sigma of 0.01
 C47_1-C53_1
 C47_2-C53_2
 C47_3-C53_3
 C47_4-C53_4
 C47_5-C53_5
 C47_6-C53_6
 C47_7-C53_7
 2.49 with sigma of 0.01
 C47_1-C66_1
 C47_2-C66_2
 C47_3-C66_3
 C47_4-C66_4
 C47_5-C66_5
 C47_6-C66_6
 C47_7-C66_7
 2.53 with sigma of 0.01
 C47_1-C67_1
 C47_2-C67_2
 C47_3-C67_3
 C47_4-C67_4
 C47_5-C67_5
 C47_6-C67_6
 C47_7-C67_7
 1.47 with sigma of 0.005
 C47_1-C68_1
 C47_2-C68_2
 C47_3-C68_3
 C47_4-C68_4
 C47_5-C68_5
 C47_6-C68_6
 C47_7-C68_7
 2.51 with sigma of 0.01
 C48_1-C49_1
 C48_2-C49_2
 C48_3-C49_3
 C48_4-C49_4
 C48_5-C49_5
 C48_6-C49_6
 C48_7-C49_7
 1.44 with sigma of 0.005
 C48_1-C50_1
 C48_2-C50_2
 C48_3-C50_3
 C48_4-C50_4
 C48_5-C50_5
 C48_6-C50_6
 C48_7-C50_7
 2.48 with sigma of 0.01
 C48_1-C52_1
 C48_2-C52_2
 C48_3-C52_3
 C48_4-C52_4
 C48_5-C52_5
 C48_6-C52_6
 C48_7-C52_7
 2.47 with sigma of 0.01
 C48_1-C53_1
 C48_2-C53_2
 C48_3-C53_3
 C48_4-C53_4
 C48_5-C53_5
 C48_6-C53_6
 C48_7-C53_7
 1.42 with sigma of 0.005
 C48_1-C67_1
 C48_2-C67_2
 C48_3-C67_3
 C48_4-C67_4
 C48_5-C67_5
 C48_6-C67_6
 C48_7-C67_7
 2.5 with sigma of 0.01
 C48_1-C69_1
 C48_2-C69_2
 C48_3-C69_3
 C48_4-C69_4
 C48_5-C69_5
 C48_6-C69_6
 C48_7-C69_7
 2.49 with sigma of 0.01
 C49_1-C50_1
 C49_2-C50_2
 C49_3-C50_3
 C49_4-C50_4
 C49_5-C50_5
 C49_6-C50_6
 C49_7-C50_7
 1.42 with sigma of 0.005
 C49_1-C51_1
 C49_2-C51_2
 C49_3-C51_3
 C49_4-C51_4
 C49_5-C51_5
 C49_6-C51_6
 C49_7-C51_7
 2.44 with sigma of 0.01
 C49_1-C53_1
 C49_2-C53_2
 C49_3-C53_3
 C49_4-C53_4
 C49_5-C53_5
 C49_6-C53_6
 C49_7-C53_7
 2.46 with sigma of 0.01
 C49_1-C68_1
 C49_2-C68_2
 C49_3-C68_3
 C49_4-C68_4
 C49_5-C68_5
 C49_6-C68_6
 C49_7-C68_7
 2.47 with sigma of 0.01
 C49_1-C69_1
 C49_2-C69_2
 C49_3-C69_3
 C49_4-C69_4
 C49_5-C69_5
 C49_6-C69_6
 C49_7-C69_7
 1.43 with sigma of 0.005
 C49_1-C70_1
 C49_2-C70_2
 C49_3-C70_3
 C49_4-C70_4
 C49_5-C70_5
 C49_6-C70_6
 C49_7-C70_7
 2.47 with sigma of 0.01
 C50_1-C51_1
 C50_2-C51_2
 C50_3-C51_3
 C50_4-C51_4
 C50_5-C51_5
 C50_6-C51_6
 C50_7-C51_7
 1.42 with sigma of 0.005
 C50_1-C52_1
 C50_2-C52_2
 C50_3-C52_3
 C50_4-C52_4
 C50_5-C52_5
 C50_6-C52_6
 C50_7-C52_7
 2.43 with sigma of 0.01
 C50_1-C69_1
 C50_2-C69_2
 C50_3-C69_3
 C50_4-C69_4
 C50_5-C69_5
 C50_6-C69_6
 C50_7-C69_7
 2.46 with sigma of 0.01
 C50_1-C76_1
 C50_2-C76_2
 C50_3-C76_3
 C50_4-C76_4
 C50_5-C76_5
 C50_6-C76_6
 C50_7-C76_7
 2.46 with sigma of 0.01
 C51_1-C52_1
 C51_2-C52_2
 C51_3-C52_3
 C51_4-C52_4
 C51_5-C52_5
 C51_6-C52_6
 C51_7-C52_7
 1.37 with sigma of 0.005
 C51_1-C53_1
 C51_2-C53_2
 C51_3-C53_3
 C51_4-C53_4
 C51_5-C53_5
 C51_6-C53_6
 C51_7-C53_7
 2.43 with sigma of 0.01
 C51_1-C54_1
 C51_2-C54_2
 C51_3-C54_3
 C51_4-C54_4
 C51_5-C54_5
 C51_6-C54_6
 C51_7-C54_7
 2.46 with sigma of 0.01
 C52_1-C53_1
 C52_2-C53_2
 C52_3-C53_3
 C52_4-C53_4
 C52_5-C53_5
 C52_6-C53_6
 C52_7-C53_7
 1.43 with sigma of 0.005
 C52_1-C54_1
 C52_2-C54_2
 C52_3-C54_3
 C52_4-C54_4
 C52_5-C54_5
 C52_6-C54_6
 C52_7-C54_7
 1.49 with sigma of 0.005
 C52_1-O55_1
 C52_2-O55_2
 C52_3-O55_3
 C52_4-O55_4
 C52_5-O55_5
 C52_6-O55_6
 C52_7-O55_7
 2.39 with sigma of 0.01
 C53_1-C54_1
 C53_2-C54_2
 C53_3-C54_3
 C53_4-C54_4
 C53_5-C54_5
 C53_6-C54_6
 C53_7-C54_7
 2.53 with sigma of 0.01
 C54_1-O55_1
 C54_2-O55_2
 C54_3-O55_3
 C54_4-O55_4
 C54_5-O55_5
 C54_6-O55_6
 C54_7-O55_7
 1.22 with sigma of 0.005
 N61_1-C62_1
 N61_2-C62_2
 N61_3-C62_3
 N61_4-C62_4
 N61_5-C62_5
 N61_6-C62_6
 N61_7-C62_7
 1.39 with sigma of 0.005
 N61_1-O63_1
 N61_2-O63_2
 N61_3-O63_3
 N61_4-O63_4
 N61_5-O63_5
 N61_6-O63_6
 N61_7-O63_7
 2.28 with sigma of 0.01
 N61_1-C64_1
 N61_2-C64_2
 N61_3-C64_3
 N61_4-C64_4
 N61_5-C64_5
 N61_6-C64_6
 N61_7-C64_7
 2.43 with sigma of 0.01
 N61_1-C72_1
 N61_2-C72_2
 N61_3-C72_3
 N61_4-C72_4
 N61_5-C72_5
 N61_6-C72_6
 N61_7-C72_7
 2.43 with sigma of 0.01
 N61_1-C74_1
 N61_2-C74_2
 N61_3-C74_3
 N61_4-C74_4
 N61_5-C74_5
 N61_6-C74_6
 N61_7-C74_7
 1.39 with sigma of 0.005
 N61_1-O75_1
 N61_2-O75_2
 N61_3-O75_3
 N61_4-O75_4
 N61_5-O75_5
 N61_6-O75_6
 N61_7-O75_7
 2.28 with sigma of 0.01
 C62_1-O63_1
 C62_2-O63_2
 C62_3-O63_3
 C62_4-O63_4
 C62_5-O63_5
 C62_6-O63_6
 C62_7-O63_7
 1.22 with sigma of 0.005
 C62_1-C64_1
 C62_2-C64_2
 C62_3-C64_3
 C62_4-C64_4
 C62_5-C64_5
 C62_6-C64_6
 C62_7-C64_7
 1.49 with sigma of 0.005
 C62_1-C65_1
 C62_2-C65_2
 C62_3-C65_3
 C62_4-C65_4
 C62_5-C65_5
 C62_6-C65_6
 C62_7-C65_7
 2.48 with sigma of 0.01
 C62_1-C73_1
 C62_2-C73_2
 C62_3-C73_3
 C62_4-C73_4
 C62_5-C73_5
 C62_6-C73_6
 C62_7-C73_7
 2.52 with sigma of 0.01
 C62_1-C74_1
 C62_2-C74_2
 C62_3-C74_3
 C62_4-C74_4
 C62_5-C74_5
 C62_6-C74_6
 C62_7-C74_7
 2.5 with sigma of 0.01
 O63_1-C64_1
 O63_2-C64_2
 O63_3-C64_3
 O63_4-C64_4
 O63_5-C64_5
 O63_6-C64_6
 O63_7-C64_7
 2.39 with sigma of 0.01
 C64_1-C65_1
 C64_2-C65_2
 C64_3-C65_3
 C64_4-C65_4
 C64_5-C65_5
 C64_6-C65_6
 C64_7-C65_7
 1.39 with sigma of 0.005
 C64_1-C66_1
 C64_2-C66_2
 C64_3-C66_3
 C64_4-C66_4
 C64_5-C66_5
 C64_6-C66_6
 C64_7-C66_7
 2.41 with sigma of 0.01
 C64_1-C68_1
 C64_2-C68_2
 C64_3-C68_3
 C64_4-C68_4
 C64_5-C68_5
 C64_6-C68_6
 C64_7-C68_7
 2.46 with sigma of 0.01
 C64_1-C72_1
 C64_2-C72_2
 C64_3-C72_3
 C64_4-C72_4
 C64_5-C72_5
 C64_6-C72_6
 C64_7-C72_7
 2.46 with sigma of 0.01
 C64_1-C73_1
 C64_2-C73_2
 C64_3-C73_3
 C64_4-C73_4
 C64_5-C73_5
 C64_6-C73_6
 C64_7-C73_7
 1.41 with sigma of 0.005
 C65_1-C66_1
 C65_2-C66_2
 C65_3-C66_3
 C65_4-C66_4
 C65_5-C66_5
 C65_6-C66_6
 C65_7-C66_7
 1.39 with sigma of 0.005
 C65_1-C67_1
 C65_2-C67_2
 C65_3-C67_3
 C65_4-C67_4
 C65_5-C67_5
 C65_6-C67_6
 C65_7-C67_7
 2.45 with sigma of 0.01
 C65_1-C73_1
 C65_2-C73_2
 C65_3-C73_3
 C65_4-C73_4
 C65_5-C73_5
 C65_6-C73_6
 C65_7-C73_7
 2.41 with sigma of 0.01
 C66_1-C67_1
 C66_2-C67_2
 C66_3-C67_3
 C66_4-C67_4
 C66_5-C67_5
 C66_6-C67_6
 C66_7-C67_7
 1.4 with sigma of 0.005
 C66_1-C68_1
 C66_2-C68_2
 C66_3-C68_3
 C66_4-C68_4
 C66_5-C68_5
 C66_6-C68_6
 C66_7-C68_7
 2.42 with sigma of 0.01
 C67_1-C68_1
 C67_2-C68_2
 C67_3-C68_3
 C67_4-C68_4
 C67_5-C68_5
 C67_6-C68_6
 C67_7-C68_7
 1.43 with sigma of 0.005
 C67_1-C69_1
 C67_2-C69_2
 C67_3-C69_3
 C67_4-C69_4
 C67_5-C69_5
 C67_6-C69_6
 C67_7-C69_7
 2.5 with sigma of 0.01
 C67_1-C73_1
 C67_2-C73_2
 C67_3-C73_3
 C67_4-C73_4
 C67_5-C73_5
 C67_6-C73_6
 C67_7-C73_7
 2.47 with sigma of 0.01
 C68_1-C69_1
 C68_2-C69_2
 C68_3-C69_3
 C68_4-C69_4
 C68_5-C69_5
 C68_6-C69_6
 C68_7-C69_7
 1.43 with sigma of 0.005
 C68_1-C70_1
 C68_2-C70_2
 C68_3-C70_3
 C68_4-C70_4
 C68_5-C70_5
 C68_6-C70_6
 C68_7-C70_7
 2.48 with sigma of 0.01
 C68_1-C72_1
 C68_2-C72_2
 C68_3-C72_3
 C68_4-C72_4
 C68_5-C72_5
 C68_6-C72_6
 C68_7-C72_7
 2.46 with sigma of 0.01
 C68_1-C73_1
 C68_2-C73_2
 C68_3-C73_3
 C68_4-C73_4
 C68_5-C73_5
 C68_6-C73_6
 C68_7-C73_7
 1.43 with sigma of 0.005
 C69_1-C70_1
 C69_2-C70_2
 C69_3-C70_3
 C69_4-C70_4
 C69_5-C70_5
 C69_6-C70_6
 C69_7-C70_7
 1.42 with sigma of 0.005
 C69_1-C71_1
 C69_2-C71_2
 C69_3-C71_3
 C69_4-C71_4
 C69_5-C71_5
 C69_6-C71_6
 C69_7-C71_7
 2.44 with sigma of 0.01
 C69_1-C73_1
 C69_2-C73_2
 C69_3-C73_3
 C69_4-C73_4
 C69_5-C73_5
 C69_6-C73_6
 C69_7-C73_7
 2.46 with sigma of 0.01
 C69_1-C76_1
 C69_2-C76_2
 C69_3-C76_3
 C69_4-C76_4
 C69_5-C76_5
 C69_6-C76_6
 C69_7-C76_7
 2.48 with sigma of 0.01
 C70_1-C71_1
 C70_2-C71_2
 C70_3-C71_3
 C70_4-C71_4
 C70_5-C71_5
 C70_6-C71_6
 C70_7-C71_7
 1.42 with sigma of 0.005
 C70_1-C72_1
 C70_2-C72_2
 C70_3-C72_3
 C70_4-C72_4
 C70_5-C72_5
 C70_6-C72_6
 C70_7-C72_7
 2.44 with sigma of 0.01
 C70_1-C76_1
 C70_2-C76_2
 C70_3-C76_3
 C70_4-C76_4
 C70_5-C76_5
 C70_6-C76_6
 C70_7-C76_7
 1.45 with sigma of 0.005
 C71_1-C72_1
 C71_2-C72_2
 C71_3-C72_3
 C71_4-C72_4
 C71_5-C72_5
 C71_6-C72_6
 C71_7-C72_7
 1.37 with sigma of 0.005
 C71_1-C73_1
 C71_2-C73_2
 C71_3-C73_3
 C71_4-C73_4
 C71_5-C73_5
 C71_6-C73_6
 C71_7-C73_7
 2.43 with sigma of 0.01
 C71_1-C74_1
 C71_2-C74_2
 C71_3-C74_3
 C71_4-C74_4
 C71_5-C74_5
 C71_6-C74_6
 C71_7-C74_7
 2.46 with sigma of 0.01
 C71_1-C76_1
 C71_2-C76_2
 C71_3-C76_3
 C71_4-C76_4
 C71_5-C76_5
 C71_6-C76_6
 C71_7-C76_7
 2.5 with sigma of 0.01
 C72_1-C73_1
 C72_2-C73_2
 C72_3-C73_3
 C72_4-C73_4
 C72_5-C73_5
 C72_6-C73_6
 C72_7-C73_7
 1.43 with sigma of 0.005
 C72_1-C74_1
 C72_2-C74_2
 C72_3-C74_3
 C72_4-C74_4
 C72_5-C74_5
 C72_6-C74_6
 C72_7-C74_7
 1.49 with sigma of 0.005
 C72_1-O75_1
 C72_2-O75_2
 C72_3-O75_3
 C72_4-O75_4
 C72_5-O75_5
 C72_6-O75_6
 C72_7-O75_7
 2.39 with sigma of 0.01
 C73_1-C74_1
 C73_2-C74_2
 C73_3-C74_3
 C73_4-C74_4
 C73_5-C74_5
 C73_6-C74_6
 C73_7-C74_7
 2.53 with sigma of 0.01
 C74_1-O75_1
 C74_2-O75_2
 C74_3-O75_3
 C74_4-O75_4
 C74_5-O75_5
 C74_6-O75_6
 C74_7-O75_7
 1.22 with sigma of 0.005
3. Restrained atomic chiral volume
 N1_1
 N1_2
 N1_3
 N1_4
 N1_5
 N1_6
 N1_7
 fixed at 0 with sigma of 0.1
 N21_1
 N21_2
 N21_3
 N21_4
 N21_5
 N21_6
 N21_7
 fixed at 0 with sigma of 0.1
 N41_1
 N41_2
 N41_3
 N41_4
 N41_5
 N41_6
 N41_7
 fixed at 0 with sigma of 0.1
 N61_1
 N61_2
 N61_3
 N61_4
 N61_5
 N61_6
 N61_7
 fixed at 0 with sigma of 0.1
 C6_1
 C6_2
 C6_3
 C6_4
 C6_5
 C6_6
 C6_7
 fixed at 0 with sigma of 0.1
 C46_1
 C46_2
 C46_3
 C46_4
 C46_5
 C46_6
 C46_7
 fixed at 0 with sigma of 0.1
4. Restrained planarity
 N1_1, C17_1, C2_1, O3_1, C4_1, C5_1, C6_1, C7_1, C8_1, C9_1, C10_1, C11_1,
 C12_1, C13_1, C14_1, O15_1
 N1_2, C17_2, C2_2, O3_2, C4_2, C5_2, C6_2, C7_2, C8_2, C9_2, C10_2, C11_2,
 C12_2, C13_2, C14_2, O15_2
 N1_3, C17_3, C2_3, O3_3, C4_3, C5_3, C6_3, C7_3, C8_3, C9_3, C10_3, C11_3,
 C12_3, C13_3, C14_3, O15_3
 N1_4, C17_4, C2_4, O3_4, C4_4, C5_4, C6_4, C7_4, C8_4, C9_4, C10_4, C11_4,
 C12_4, C13_4, C14_4, O15_4
 N1_5, C17_5, C2_5, O3_5, C4_5, C5_5, C6_5, C7_5, C8_5, C9_5, C10_5, C11_5,
 C12_5, C13_5, C14_5, O15_5
 N1_6, C17_6, C2_6, O3_6, C4_6, C5_6, C6_6, C7_6, C8_6, C9_6, C10_6, C11_6,
 C12_6, C13_6, C14_6, O15_6
 N1_7, C17_7, C2_7, O3_7, C4_7, C5_7, C6_7, C7_7, C8_7, C9_7, C10_7, C11_7,
 C12_7, C13_7, C14_7, O15_7
 with sigma of 0.1
 N21_1, C37_1, C22_1, O23_1, C24_1, C25_1, C26_1, C27_1, C28_1, C29_1, C30_1,
 C31_1, C32_1, C33_1, C34_1, O35_1
 N21_2, C37_2, C22_2, O23_2, C24_2, C25_2, C26_2, C27_2, C28_2, C29_2, C30_2,
 C31_2, C32_2, C33_2, C34_2, O35_2
 N21_3, C37_3, C22_3, O23_3, C24_3, C25_3, C26_3, C27_3, C28_3, C29_3, C30_3,
 C31_3, C32_3, C33_3, C34_3, O35_3
 N21_4, C37_4, C22_4, O23_4, C24_4, C25_4, C26_4, C27_4, C28_4, C29_4, C30_4,
 C31_4, C32_4, C33_4, C34_4, O35_4
 N21_5, C37_5, C22_5, O23_5, C24_5, C25_5, C26_5, C27_5, C28_5, C29_5, C30_5,
 C31_5, C32_5, C33_5, C34_5, O35_5
 N21_6, C37_6, C22_6, O23_6, C24_6, C25_6, C26_6, C27_6, C28_6, C29_6, C30_6,
 C31_6, C32_6, C33_6, C34_6, O35_6
 N21_7, C37_7, C22_7, O23_7, C24_7, C25_7, C26_7, C27_7, C28_7, C29_7, C30_7,
 C31_7, C32_7, C33_7, C34_7, O35_7
 with sigma of 0.1
 N41_1, C57_1, C42_1, O43_1, C44_1, C45_1, C46_1, C47_1, C48_1, C49_1, C50_1,
 C51_1, C52_1, C53_1, C54_1, O55_1
 N41_2, C57_2, C42_2, O43_2, C44_2, C45_2, C46_2, C47_2, C48_2, C49_2, C50_2,
 C51_2, C52_2, C53_2, C54_2, O55_2
 N41_3, C57_3, C42_3, O43_3, C44_3, C45_3, C46_3, C47_3, C48_3, C49_3, C50_3,
 C51_3, C52_3, C53_3, C54_3, O55_3
 N41_4, C57_4, C42_4, O43_4, C44_4, C45_4, C46_4, C47_4, C48_4, C49_4, C50_4,
 C51_4, C52_4, C53_4, C54_4, O55_4
 N41_5, C57_5, C42_5, O43_5, C44_5, C45_5, C46_5, C47_5, C48_5, C49_5, C50_5,
 C51_5, C52_5, C53_5, C54_5, O55_5
 N41_6, C57_6, C42_6, O43_6, C44_6, C45_6, C46_6, C47_6, C48_6, C49_6, C50_6,
 C51_6, C52_6, C53_6, C54_6, O55_6
 N41_7, C57_7, C42_7, O43_7, C44_7, C45_7, C46_7, C47_7, C48_7, C49_7, C50_7,
 C51_7, C52_7, C53_7, C54_7, O55_7
 with sigma of 0.1
 N61_1, C77_1, C62_1, O63_1, C64_1, C65_1, C66_1, C67_1, C68_1, C69_1, C70_1,
 C71_1, C72_1, C73_1, C74_1, O75_1
 N61_2, C77_2, C62_2, O63_2, C64_2, C65_2, C66_2, C67_2, C68_2, C69_2, C70_2,
 C71_2, C72_2, C73_2, C74_2, O75_2
 N61_3, C77_3, C62_3, O63_3, C64_3, C65_3, C66_3, C67_3, C68_3, C69_3, C70_3,
 C71_3, C72_3, C73_3, C74_3, O75_3
 N61_4, C77_4, C62_4, O63_4, C64_4, C65_4, C66_4, C67_4, C68_4, C69_4, C70_4,
 C71_4, C72_4, C73_4, C74_4, O75_4
 N61_5, C77_5, C62_5, O63_5, C64_5, C65_5, C66_5, C67_5, C68_5, C69_5, C70_5,
 C71_5, C72_5, C73_5, C74_5, O75_5
 N61_6, C77_6, C62_6, O63_6, C64_6, C65_6, C66_6, C67_6, C68_6, C69_6, C70_6,
 C71_6, C72_6, C73_6, C74_6, O75_6
 N61_7, C77_7, C62_7, O63_7, C64_7, C65_7, C66_7, C67_7, C68_7, C69_7, C70_7,
 C71_7, C72_7, C73_7, C74_7, O75_7
 with sigma of 0.1
5. Uiso/Uaniso restraints and constraints
All non-hydrogen atoms have similar U: within 1A with sigma of 0.01 and sigma
for terminal atoms of 0.02
N1_1 \\sim C17_1 \\sim C2_1 \\sim O3_1 \\sim C4_1 \\sim C5_1 \\sim C6_1 \\sim
C7_1 \\sim C8_1 \\sim C9_1 \\sim C10_1 \\sim C11_1 \\sim C12_1 \\sim C13_1
\\sim C14_1 \\sim O15_1 \\sim Br16_1 \\sim N21_1 \\sim C37_1 \\sim C22_1 \\sim
O23_1 \\sim C24_1 \\sim C25_1 \\sim C26_1 \\sim C27_1 \\sim C28_1 \\sim C29_1
\\sim C30_1 \\sim C31_1 \\sim C32_1 \\sim C33_1 \\sim C34_1 \\sim O35_1 \\sim
C36_1 \\sim N41_1 \\sim C57_1 \\sim C42_1 \\sim O43_1 \\sim C44_1 \\sim C45_1
\\sim C46_1 \\sim C47_1 \\sim C48_1 \\sim C49_1 \\sim C50_1 \\sim C51_1 \\sim
C52_1 \\sim C53_1 \\sim C54_1 \\sim O55_1 \\sim Br56_1 \\sim N61_1 \\sim C77_1
\\sim C62_1 \\sim O63_1 \\sim C64_1 \\sim C65_1 \\sim C66_1 \\sim C67_1 \\sim
C68_1 \\sim C69_1 \\sim C70_1 \\sim C71_1 \\sim C72_1 \\sim C73_1 \\sim C74_1
\\sim O75_1 \\sim C76_1 \\sim N1_2 \\sim C17_2 \\sim C2_2 \\sim O3_2 \\sim C4_2
\\sim C5_2 \\sim C6_2 \\sim C7_2 \\sim C8_2 \\sim C9_2 \\sim C10_2 \\sim C11_2
\\sim C12_2 \\sim C13_2 \\sim C14_2 \\sim O15_2 \\sim Br16_2 \\sim N21_2 \\sim
C37_2 \\sim C22_2 \\sim O23_2 \\sim C24_2 \\sim C25_2 \\sim C26_2 \\sim C27_2
\\sim C28_2 \\sim C29_2 \\sim C30_2 \\sim C31_2 \\sim C32_2 \\sim C33_2 \\sim
C34_2 \\sim O35_2 \\sim C36_2 \\sim N41_2 \\sim C57_2 \\sim C42_2 \\sim O43_2
\\sim C44_2 \\sim C45_2 \\sim C46_2 \\sim C47_2 \\sim C48_2 \\sim C49_2 \\sim
C50_2 \\sim C51_2 \\sim C52_2 \\sim C53_2 \\sim C54_2 \\sim O55_2 \\sim Br56_2
\\sim N61_2 \\sim C77_2 \\sim C62_2 \\sim O63_2 \\sim C64_2 \\sim C65_2 \\sim
C66_2 \\sim C67_2 \\sim C68_2 \\sim C69_2 \\sim C70_2 \\sim C71_2 \\sim C72_2
\\sim C73_2 \\sim C74_2 \\sim O75_2 \\sim C76_2 \\sim N1_3 \\sim C17_3 \\sim
C2_3 \\sim O3_3 \\sim C4_3 \\sim C5_3 \\sim C6_3 \\sim C7_3 \\sim C8_3 \\sim
C9_3 \\sim C10_3 \\sim C11_3 \\sim C12_3 \\sim C13_3 \\sim C14_3 \\sim O15_3
\\sim Br16_3 \\sim N21_3 \\sim C37_3 \\sim C22_3 \\sim O23_3 \\sim C24_3 \\sim
C25_3 \\sim C26_3 \\sim C27_3 \\sim C28_3 \\sim C29_3 \\sim C30_3 \\sim C31_3
\\sim C32_3 \\sim C33_3 \\sim C34_3 \\sim O35_3 \\sim C36_3 \\sim N41_3 \\sim
C57_3 \\sim C42_3 \\sim O43_3 \\sim C44_3 \\sim C45_3 \\sim C46_3 \\sim C47_3
\\sim C48_3 \\sim C49_3 \\sim C50_3 \\sim C51_3 \\sim C52_3 \\sim C53_3 \\sim
C54_3 \\sim O55_3 \\sim Br56_3 \\sim N61_3 \\sim C77_3 \\sim C62_3 \\sim O63_3
\\sim C64_3 \\sim C65_3 \\sim C66_3 \\sim C67_3 \\sim C68_3 \\sim C69_3 \\sim
C70_3 \\sim C71_3 \\sim C72_3 \\sim C73_3 \\sim C74_3 \\sim O75_3 \\sim C76_3
\\sim N1_4 \\sim C17_4 \\sim C2_4 \\sim O3_4 \\sim C4_4 \\sim C5_4 \\sim C6_4
\\sim C7_4 \\sim C8_4 \\sim C9_4 \\sim C10_4 \\sim C11_4 \\sim C12_4 \\sim
C13_4 \\sim C14_4 \\sim O15_4 \\sim Br16_4 \\sim N21_4 \\sim C37_4 \\sim C22_4
\\sim O23_4 \\sim C24_4 \\sim C25_4 \\sim C26_4 \\sim C27_4 \\sim C28_4 \\sim
C29_4 \\sim C30_4 \\sim C31_4 \\sim C32_4 \\sim C33_4 \\sim C34_4 \\sim O35_4
\\sim C36_4 \\sim N41_4 \\sim C57_4 \\sim C42_4 \\sim O43_4 \\sim C44_4 \\sim
C45_4 \\sim C46_4 \\sim C47_4 \\sim C48_4 \\sim C49_4 \\sim C50_4 \\sim C51_4
\\sim C52_4 \\sim C53_4 \\sim C54_4 \\sim O55_4 \\sim Br56_4 \\sim N61_4 \\sim
C77_4 \\sim C62_4 \\sim O63_4 \\sim C64_4 \\sim C65_4 \\sim C66_4 \\sim C67_4
\\sim C68_4 \\sim C69_4 \\sim C70_4 \\sim C71_4 \\sim C72_4 \\sim C73_4 \\sim
C74_4 \\sim O75_4 \\sim C76_4 \\sim N1_5 \\sim C17_5 \\sim C2_5 \\sim O3_5
\\sim C4_5 \\sim C5_5 \\sim C6_5 \\sim C7_5 \\sim C8_5 \\sim C9_5 \\sim C10_5
\\sim C11_5 \\sim C12_5 \\sim C13_5 \\sim C14_5 \\sim O15_5 \\sim Br16_5 \\sim
N21_5 \\sim C37_5 \\sim C22_5 \\sim O23_5 \\sim C24_5 \\sim C25_5 \\sim C26_5
\\sim C27_5 \\sim C28_5 \\sim C29_5 \\sim C30_5 \\sim C31_5 \\sim C32_5 \\sim
C33_5 \\sim C34_5 \\sim O35_5 \\sim C36_5 \\sim N41_5 \\sim C57_5 \\sim C42_5
\\sim O43_5 \\sim C44_5 \\sim C45_5 \\sim C46_5 \\sim C47_5 \\sim C48_5 \\sim
C49_5 \\sim C50_5 \\sim C51_5 \\sim C52_5 \\sim C53_5 \\sim C54_5 \\sim O55_5
\\sim Br56_5 \\sim N61_5 \\sim C77_5 \\sim C62_5 \\sim O63_5 \\sim C64_5 \\sim
C65_5 \\sim C66_5 \\sim C67_5 \\sim C68_5 \\sim C69_5 \\sim C70_5 \\sim C71_5
\\sim C72_5 \\sim C73_5 \\sim C74_5 \\sim O75_5 \\sim C76_5 \\sim N1_6 \\sim
C17_6 \\sim C2_6 \\sim O3_6 \\sim C4_6 \\sim C5_6 \\sim C6_6 \\sim C7_6 \\sim
C8_6 \\sim C9_6 \\sim C10_6 \\sim C11_6 \\sim C12_6 \\sim C13_6 \\sim C14_6
\\sim O15_6 \\sim Br16_6 \\sim N21_6 \\sim C37_6 \\sim C22_6 \\sim O23_6 \\sim
C24_6 \\sim C25_6 \\sim C26_6 \\sim C27_6 \\sim C28_6 \\sim C29_6 \\sim C30_6
\\sim C31_6 \\sim C32_6 \\sim C33_6 \\sim C34_6 \\sim O35_6 \\sim C36_6 \\sim
N41_6 \\sim C57_6 \\sim C42_6 \\sim O43_6 \\sim C44_6 \\sim C45_6 \\sim C46_6
\\sim C47_6 \\sim C48_6 \\sim C49_6 \\sim C50_6 \\sim C51_6 \\sim C52_6 \\sim
C53_6 \\sim C54_6 \\sim O55_6 \\sim Br56_6 \\sim N61_6 \\sim C77_6 \\sim C62_6
\\sim O63_6 \\sim C64_6 \\sim C65_6 \\sim C66_6 \\sim C67_6 \\sim C68_6 \\sim
C69_6 \\sim C70_6 \\sim C71_6 \\sim C72_6 \\sim C73_6 \\sim C74_6 \\sim O75_6
\\sim C76_6 \\sim N1_7 \\sim C17_7 \\sim C2_7 \\sim O3_7 \\sim C4_7 \\sim C5_7
\\sim C6_7 \\sim C7_7 \\sim C8_7 \\sim C9_7 \\sim C10_7 \\sim C11_7 \\sim C12_7
\\sim C13_7 \\sim C14_7 \\sim O15_7 \\sim Br16_7 \\sim N21_7 \\sim C37_7 \\sim
C22_7 \\sim O23_7 \\sim C24_7 \\sim C25_7 \\sim C26_7 \\sim C27_7 \\sim C28_7
\\sim C29_7 \\sim C30_7 \\sim C31_7 \\sim C32_7 \\sim C33_7 \\sim C34_7 \\sim
O35_7 \\sim C36_7 \\sim N41_7 \\sim C57_7 \\sim C42_7 \\sim O43_7 \\sim C44_7
\\sim C45_7 \\sim C46_7 \\sim C47_7 \\sim C48_7 \\sim C49_7 \\sim C50_7 \\sim
C51_7 \\sim C52_7 \\sim C53_7 \\sim C54_7 \\sim O55_7 \\sim Br56_7 \\sim N61_7
\\sim C77_7 \\sim C62_7 \\sim O63_7 \\sim C64_7 \\sim C65_7 \\sim C66_7 \\sim
C67_7 \\sim C68_7 \\sim C69_7 \\sim C70_7 \\sim C71_7 \\sim C72_7 \\sim C73_7
\\sim C74_7 \\sim O75_7 \\sim C76_7: within 2A with sigma of 0.04 and sigma for
terminal atoms of 0.08
6. Rigid body (RIGU) restrains
 All non-hydrogen atoms
 with sigma for 1-2 distances of 0.004 and sigma for 1-3 distances of 0.004
7. Others
 1*[Sof(N1)+Sof(C17)+Sof(H17A)+Sof(H17B)+Sof(H17C)+Sof(C2)+Sof(O3)+Sof(C4)+
 Sof(C5)+Sof(H5)+Sof(C6)+Sof(C7)+Sof(C8)+Sof(C9)+Sof(C10)+Sof(C11)+Sof(H11)+
 Sof(C12)+Sof(C13)+Sof(C14)+Sof(O15)+Sof(Br16)+Sof(N21)+Sof(C37)+Sof(H37A)+
 Sof(H37B)+Sof(H37C)+Sof(C22)+Sof(O23)+Sof(C24)+Sof(C25)+Sof(H25)+Sof(C26)+
 Sof(H26)+Sof(C27)+Sof(C28)+Sof(C29)+Sof(C30)+Sof(C31)+Sof(H31)+Sof(C32)+
 Sof(C33)+Sof(C34)+Sof(O35)+Sof(C36)+Sof(N41)+Sof(C57)+Sof(H57A)+Sof(H57B)+
 Sof(H57C)+Sof(C42)+Sof(O43)+Sof(C44)+Sof(C45)+Sof(H45)+Sof(C46)+Sof(C47)+
 Sof(C48)+Sof(C49)+Sof(C50)+Sof(C51)+Sof(H51)+Sof(C52)+Sof(C53)+Sof(C54)+
 Sof(O55)+Sof(Br56)+Sof(N61)+Sof(C77)+Sof(H77A)+Sof(H77B)+Sof(H77C)+Sof(C62)+
 Sof(O63)+Sof(C64)+Sof(C65)+Sof(H65)+Sof(C66)+Sof(H66)+Sof(C67)+Sof(C68)+
 Sof(C69)+Sof(C70)+Sof(C71)+Sof(H71)+Sof(C72)+Sof(C73)+Sof(C74)+Sof(O75)+
 Sof(C76)]+1*[Sof(N1)+Sof(C17)+Sof(H17A)+Sof(H17B)+Sof(H17C)+Sof(C2)+Sof(O3)+
 Sof(C4)+Sof(C5)+Sof(H5)+Sof(C6)+Sof(C7)+Sof(C8)+Sof(C9)+Sof(C10)+Sof(C11)+
 Sof(H11)+Sof(C12)+Sof(C13)+Sof(C14)+Sof(O15)+Sof(Br16)+Sof(N21)+Sof(C37)+
 Sof(H37A)+Sof(H37B)+Sof(H37C)+Sof(C22)+Sof(O23)+Sof(C24)+Sof(C25)+Sof(H25)+
 Sof(C26)+Sof(H26)+Sof(C27)+Sof(C28)+Sof(C29)+Sof(C30)+Sof(C31)+Sof(H31)+
 Sof(C32)+Sof(C33)+Sof(C34)+Sof(O35)+Sof(C36)+Sof(N41)+Sof(C57)+Sof(H57A)+
 Sof(H57B)+Sof(H57C)+Sof(C42)+Sof(O43)+Sof(C44)+Sof(C45)+Sof(H45)+Sof(C46)+
 Sof(C47)+Sof(C48)+Sof(C49)+Sof(C50)+Sof(C51)+Sof(H51)+Sof(C52)+Sof(C53)+
 Sof(C54)+Sof(O55)+Sof(Br56)+Sof(N61)+Sof(C77)+Sof(H77A)+Sof(H77B)+Sof(H77C)+
 Sof(C62)+Sof(O63)+Sof(C64)+Sof(C65)+Sof(H65)+Sof(C66)+Sof(H66)+Sof(C67)+
 Sof(C68)+Sof(C69)+Sof(C70)+Sof(C71)+Sof(H71)+Sof(C72)+Sof(C73)+Sof(C74)+
 Sof(O75)+Sof(C76)]+1*[Sof(N1)+Sof(C17)+Sof(H17A)+Sof(H17B)+Sof(H17C)+Sof(C2)+
 Sof(O3)+Sof(C4)+Sof(C5)+Sof(H5)+Sof(C6)+Sof(C7)+Sof(C8)+Sof(C9)+Sof(C10)+
 Sof(C11)+Sof(H11)+Sof(C12)+Sof(C13)+Sof(C14)+Sof(O15)+Sof(Br16)+Sof(N21)+
 Sof(C37)+Sof(H37A)+Sof(H37B)+Sof(H37C)+Sof(C22)+Sof(O23)+Sof(C24)+Sof(C25)+
 Sof(H25)+Sof(C26)+Sof(H26)+Sof(C27)+Sof(C28)+Sof(C29)+Sof(C30)+Sof(C31)+
 Sof(H31)+Sof(C32)+Sof(C33)+Sof(C34)+Sof(O35)+Sof(C36)+Sof(N41)+Sof(C57)+
 Sof(H57A)+Sof(H57B)+Sof(H57C)+Sof(C42)+Sof(O43)+Sof(C44)+Sof(C45)+Sof(H45)+
 Sof(C46)+Sof(C47)+Sof(C48)+Sof(C49)+Sof(C50)+Sof(C51)+Sof(H51)+Sof(C52)+
 Sof(C53)+Sof(C54)+Sof(O55)+Sof(Br56)+Sof(N61)+Sof(C77)+Sof(H77A)+Sof(H77B)+
 Sof(H77C)+Sof(C62)+Sof(O63)+Sof(C64)+Sof(C65)+Sof(H65)+Sof(C66)+Sof(H66)+
 Sof(C67)+Sof(C68)+Sof(C69)+Sof(C70)+Sof(C71)+Sof(H71)+Sof(C72)+Sof(C73)+
 Sof(C74)+Sof(O75)+Sof(C76)]+1*[Sof(N1)+Sof(C17)+Sof(H17A)+Sof(H17B)+Sof(H17C)+
 Sof(C2)+Sof(O3)+Sof(C4)+Sof(C5)+Sof(H5)+Sof(C6)+Sof(C7)+Sof(C8)+Sof(C9)+
 Sof(C10)+Sof(C11)+Sof(H11)+Sof(C12)+Sof(C13)+Sof(C14)+Sof(O15)+Sof(Br16)+
 Sof(N21)+Sof(C37)+Sof(H37A)+Sof(H37B)+Sof(H37C)+Sof(C22)+Sof(O23)+Sof(C24)+
 Sof(C25)+Sof(H25)+Sof(C26)+Sof(H26)+Sof(C27)+Sof(C28)+Sof(C29)+Sof(C30)+
 Sof(C31)+Sof(H31)+Sof(C32)+Sof(C33)+Sof(C34)+Sof(O35)+Sof(C36)+Sof(N41)+
 Sof(C57)+Sof(H57A)+Sof(H57B)+Sof(H57C)+Sof(C42)+Sof(O43)+Sof(C44)+Sof(C45)+
 Sof(H45)+Sof(C46)+Sof(C47)+Sof(C48)+Sof(C49)+Sof(C50)+Sof(C51)+Sof(H51)+
 Sof(C52)+Sof(C53)+Sof(C54)+Sof(O55)+Sof(Br56)+Sof(N61)+Sof(C77)+Sof(H77A)+
 Sof(H77B)+Sof(H77C)+Sof(C62)+Sof(O63)+Sof(C64)+Sof(C65)+Sof(H65)+Sof(C66)+
 Sof(H66)+Sof(C67)+Sof(C68)+Sof(C69)+Sof(C70)+Sof(C71)+Sof(H71)+Sof(C72)+
 Sof(C73)+Sof(C74)+Sof(O75)+Sof(C76)]=1 with esd of 0.001
 1*[Sof(N1)+Sof(C17)+Sof(H17A)+Sof(H17B)+Sof(H17C)+Sof(C2)+Sof(O3)+Sof(C4)+
 Sof(C5)+Sof(H5)+Sof(C6)+Sof(C7)+Sof(C8)+Sof(C9)+Sof(C10)+Sof(C11)+Sof(H11)+
 Sof(C12)+Sof(C13)+Sof(C14)+Sof(O15)+Sof(Br16)+Sof(N21)+Sof(C37)+Sof(H37A)+
 Sof(H37B)+Sof(H37C)+Sof(C22)+Sof(O23)+Sof(C24)+Sof(C25)+Sof(H25)+Sof(C26)+
 Sof(H26)+Sof(C27)+Sof(C28)+Sof(C29)+Sof(C30)+Sof(C31)+Sof(H31)+Sof(C32)+
 Sof(C33)+Sof(C34)+Sof(O35)+Sof(C36)+Sof(N41)+Sof(C57)+Sof(H57A)+Sof(H57B)+
 Sof(H57C)+Sof(C42)+Sof(O43)+Sof(C44)+Sof(C45)+Sof(H45)+Sof(C46)+Sof(C47)+
 Sof(C48)+Sof(C49)+Sof(C50)+Sof(C51)+Sof(H51)+Sof(C52)+Sof(C53)+Sof(C54)+
 Sof(O55)+Sof(Br56)+Sof(N61)+Sof(C77)+Sof(H77A)+Sof(H77B)+Sof(H77C)+Sof(C62)+
 Sof(O63)+Sof(C64)+Sof(C65)+Sof(H65)+Sof(C66)+Sof(H66)+Sof(C67)+Sof(C68)+
 Sof(C69)+Sof(C70)+Sof(C71)+Sof(H71)+Sof(C72)+Sof(C73)+Sof(C74)+Sof(O75)+
 Sof(C76)]+1*[Sof(N1)+Sof(C17)+Sof(H17A)+Sof(H17B)+Sof(H17C)+Sof(C2)+Sof(O3)+
 Sof(C4)+Sof(C5)+Sof(H5)+Sof(C6)+Sof(C7)+Sof(C8)+Sof(C9)+Sof(C10)+Sof(C11)+
 Sof(H11)+Sof(C12)+Sof(C13)+Sof(C14)+Sof(O15)+Sof(Br16)+Sof(N21)+Sof(C37)+
 Sof(H37A)+Sof(H37B)+Sof(H37C)+Sof(C22)+Sof(O23)+Sof(C24)+Sof(C25)+Sof(H25)+
 Sof(C26)+Sof(H26)+Sof(C27)+Sof(C28)+Sof(C29)+Sof(C30)+Sof(C31)+Sof(H31)+
 Sof(C32)+Sof(C33)+Sof(C34)+Sof(O35)+Sof(C36)+Sof(N41)+Sof(C57)+Sof(H57A)+
 Sof(H57B)+Sof(H57C)+Sof(C42)+Sof(O43)+Sof(C44)+Sof(C45)+Sof(H45)+Sof(C46)+
 Sof(C47)+Sof(C48)+Sof(C49)+Sof(C50)+Sof(C51)+Sof(H51)+Sof(C52)+Sof(C53)+
 Sof(C54)+Sof(O55)+Sof(Br56)+Sof(N61)+Sof(C77)+Sof(H77A)+Sof(H77B)+Sof(H77C)+
 Sof(C62)+Sof(O63)+Sof(C64)+Sof(C65)+Sof(H65)+Sof(C66)+Sof(H66)+Sof(C67)+
 Sof(C68)+Sof(C69)+Sof(C70)+Sof(C71)+Sof(H71)+Sof(C72)+Sof(C73)+Sof(C74)+
 Sof(O75)+Sof(C76)]+1*[Sof(N1)+Sof(C17)+Sof(H17A)+Sof(H17B)+Sof(H17C)+Sof(C2)+
 Sof(O3)+Sof(C4)+Sof(C5)+Sof(H5)+Sof(C6)+Sof(C7)+Sof(C8)+Sof(C9)+Sof(C10)+
 Sof(C11)+Sof(H11)+Sof(C12)+Sof(C13)+Sof(C14)+Sof(O15)+Sof(Br16)+Sof(N21)+
 Sof(C37)+Sof(H37A)+Sof(H37B)+Sof(H37C)+Sof(C22)+Sof(O23)+Sof(C24)+Sof(C25)+
 Sof(H25)+Sof(C26)+Sof(H26)+Sof(C27)+Sof(C28)+Sof(C29)+Sof(C30)+Sof(C31)+
 Sof(H31)+Sof(C32)+Sof(C33)+Sof(C34)+Sof(O35)+Sof(C36)+Sof(N41)+Sof(C57)+
 Sof(H57A)+Sof(H57B)+Sof(H57C)+Sof(C42)+Sof(O43)+Sof(C44)+Sof(C45)+Sof(H45)+
 Sof(C46)+Sof(C47)+Sof(C48)+Sof(C49)+Sof(C50)+Sof(C51)+Sof(H51)+Sof(C52)+
 Sof(C53)+Sof(C54)+Sof(O55)+Sof(Br56)+Sof(N61)+Sof(C77)+Sof(H77A)+Sof(H77B)+
 Sof(H77C)+Sof(C62)+Sof(O63)+Sof(C64)+Sof(C65)+Sof(H65)+Sof(C66)+Sof(H66)+
 Sof(C67)+Sof(C68)+Sof(C69)+Sof(C70)+Sof(C71)+Sof(H71)+Sof(C72)+Sof(C73)+
 Sof(C74)+Sof(O75)+Sof(C76)+Sof(Q1)+Sof(Q2)+Sof(Q3)+Sof(Q4)+Sof(Q5)+Sof(Q6)+
 Sof(Q7)+Sof(Q8)+Sof(Q9)+Sof(Q10)+Sof(Q11)+Sof(Q12)+Sof(Q13)+Sof(Q14)+Sof(Q15)+
 Sof(Q16)+Sof(Q17)+Sof(Q18)+Sof(Q19)+Sof(Q20)+Sof(Q21)+Sof(Q22)+Sof(Q23)+
 Sof(Q24)+Sof(Q25)+Sof(Q26)+Sof(Q27)+Sof(Q28)+Sof(Q29)+Sof(Q30)+Sof(Q31)+
 Sof(Q32)+Sof(Q33)+Sof(Q34)+Sof(Q35)+Sof(Q36)+Sof(Q37)+Sof(Q38)+Sof(Q39)+
 Sof(Q40)+Sof(Q41)+Sof(Q42)+Sof(Q43)+Sof(Q44)+Sof(Q45)+Sof(Q46)+Sof(Q47)+
 Sof(Q48)+Sof(Q49)+Sof(Q50)+Sof(Q51)+Sof(Q52)+Sof(Q53)+Sof(Q54)+Sof(Q55)+
 Sof(Q56)+Sof(Q57)+Sof(Q58)+Sof(Q59)+Sof(Q60)+Sof(Q61)+Sof(Q62)+Sof(Q63)+
 Sof(Q64)+Sof(Q65)+Sof(Q66)+Sof(Q67)+Sof(Q68)+Sof(Q69)+Sof(Q70)+Sof(Q71)+
 Sof(Q72)+Sof(Q73)+Sof(Q74)+Sof(Q75)+Sof(Q76)+Sof(Q77)+Sof(Q78)+Sof(Q79)+
 Sof(Q80)+Sof(Q81)+Sof(Q82)+Sof(Q83)+Sof(Q84)+Sof(Q85)+Sof(Q86)+Sof(Q87)+
 Sof(Q88)+Sof(Q89)+Sof(Q90)+Sof(Q91)+Sof(Q92)+Sof(Q93)+Sof(Q94)+Sof(Q95)+
 Sof(Q96)+Sof(Q97)+Sof(Q98)+Sof(Q99)+Sof(Q100)+Sof(Q101)+Sof(Q102)+Sof(Q103)+
 Sof(Q104)+Sof(Q105)+Sof(Q106)+Sof(Q107)+Sof(Q108)+Sof(Q109)+Sof(Q110)+
 Sof(Q111)+Sof(Q112)+Sof(Q113)+Sof(Q114)+Sof(Q115)+Sof(Q116)+Sof(Q117)+
 Sof(Q118)+Sof(Q119)+Sof(Q120)+Sof(Q121)+Sof(Q122)+Sof(Q123)+Sof(Q124)+
 Sof(Q125)+Sof(Q126)+Sof(Q127)+Sof(Q128)+Sof(Q129)+Sof(Q130)+Sof(Q131)+
 Sof(Q132)+Sof(Q133)+Sof(Q134)+Sof(Q135)+Sof(Q136)+Sof(Q137)+Sof(Q138)+
 Sof(Q139)+Sof(Q140)+Sof(Q141)+Sof(Q142)+Sof(Q143)+Sof(Q144)+Sof(Q145)+
 Sof(Q146)+Sof(Q147)+Sof(Q148)+Sof(Q149)+Sof(Q150)+Sof(Q151)+Sof(Q152)+
 Sof(Q153)+Sof(Q154)+Sof(Q155)+Sof(Q156)+Sof(Q157)+Sof(Q158)+Sof(Q159)+
 Sof(Q160)+Sof(Q161)+Sof(Q162)+Sof(Q163)+Sof(Q164)+Sof(Q165)+Sof(Q166)+
 Sof(Q167)+Sof(Q168)+Sof(Q169)+Sof(Q170)+Sof(Q171)+Sof(Q172)+Sof(Q173)+
 Sof(Q174)+Sof(Q175)+Sof(Q176)+Sof(Q177)+Sof(Q178)+Sof(Q179)+Sof(Q180)+
 Sof(Q181)+Sof(Q182)+Sof(Q183)+Sof(Q184)+Sof(Q185)+Sof(Q186)+Sof(Q187)+
 Sof(Q188)+Sof(Q189)+Sof(Q190)+Sof(Q191)+Sof(Q192)+Sof(Q193)+Sof(Q194)+
 Sof(Q195)+Sof(Q196)+Sof(Q197)+Sof(Q198)+Sof(Q199)+Sof(Q200)]=1 with esd of
 0.001
 Sof(N1)=Sof(C17)=Sof(H17A)=Sof(H17B)=Sof(H17C)=Sof(C2)=Sof(O3)=Sof(C4)=
 Sof(C5)=Sof(H5)=Sof(C6)=Sof(C7)=Sof(C8)=Sof(C9)=Sof(C10)=Sof(C11)=Sof(H11)=
 Sof(C12)=Sof(C13)=Sof(C14)=Sof(O15)=Sof(Br16)=Sof(N21)=Sof(C37)=Sof(H37A)=
 Sof(H37B)=Sof(H37C)=Sof(C22)=Sof(O23)=Sof(C24)=Sof(C25)=Sof(H25)=Sof(C26)=
 Sof(H26)=Sof(C27)=Sof(C28)=Sof(C29)=Sof(C30)=Sof(C31)=Sof(H31)=Sof(C32)=
 Sof(C33)=Sof(C34)=Sof(O35)=Sof(C36)=Sof(N41)=Sof(C57)=Sof(H57A)=Sof(H57B)=
 Sof(H57C)=Sof(C42)=Sof(O43)=Sof(C44)=Sof(C45)=Sof(H45)=Sof(C46)=Sof(C47)=
 Sof(C48)=Sof(C49)=Sof(C50)=Sof(C51)=Sof(H51)=Sof(C52)=Sof(C53)=Sof(C54)=
 Sof(O55)=Sof(Br56)=Sof(N61)=Sof(C77)=Sof(H77A)=Sof(H77B)=Sof(H77C)=Sof(C62)=
 Sof(O63)=Sof(C64)=Sof(C65)=Sof(H65)=Sof(C66)=Sof(H66)=Sof(C67)=Sof(C68)=
 Sof(C69)=Sof(C70)=Sof(C71)=Sof(H71)=Sof(C72)=Sof(C73)=Sof(C74)=Sof(O75)=
 Sof(C76)=FVAR(1)
 Sof(N1)=Sof(C17)=Sof(H17A)=Sof(H17B)=Sof(H17C)=Sof(C2)=Sof(O3)=Sof(C4)=
 Sof(C5)=Sof(H5)=Sof(C6)=Sof(C7)=Sof(C8)=Sof(C9)=Sof(C10)=Sof(C11)=Sof(H11)=
 Sof(C12)=Sof(C13)=Sof(C14)=Sof(O15)=Sof(Br16)=Sof(N21)=Sof(C37)=Sof(H37A)=
 Sof(H37B)=Sof(H37C)=Sof(C22)=Sof(O23)=Sof(C24)=Sof(C25)=Sof(H25)=Sof(C26)=
 Sof(H26)=Sof(C27)=Sof(C28)=Sof(C29)=Sof(C30)=Sof(C31)=Sof(H31)=Sof(C32)=
 Sof(C33)=Sof(C34)=Sof(O35)=Sof(C36)=Sof(N41)=Sof(C57)=Sof(H57A)=Sof(H57B)=
 Sof(H57C)=Sof(C42)=Sof(O43)=Sof(C44)=Sof(C45)=Sof(H45)=Sof(C46)=Sof(C47)=
 Sof(C48)=Sof(C49)=Sof(C50)=Sof(C51)=Sof(H51)=Sof(C52)=Sof(C53)=Sof(C54)=
 Sof(O55)=Sof(Br56)=Sof(N61)=Sof(C77)=Sof(H77A)=Sof(H77B)=Sof(H77C)=Sof(C62)=
 Sof(O63)=Sof(C64)=Sof(C65)=Sof(H65)=Sof(C66)=Sof(H66)=Sof(C67)=Sof(C68)=
 Sof(C69)=Sof(C70)=Sof(C71)=Sof(H71)=Sof(C72)=Sof(C73)=Sof(C74)=Sof(O75)=
 Sof(C76)=FVAR(2)
 Sof(N1)=Sof(C17)=Sof(H17A)=Sof(H17B)=Sof(H17C)=Sof(C2)=Sof(O3)=Sof(C4)=
 Sof(C5)=Sof(H5)=Sof(C6)=Sof(C7)=Sof(C8)=Sof(C9)=Sof(C10)=Sof(C11)=Sof(H11)=
 Sof(C12)=Sof(C13)=Sof(C14)=Sof(O15)=Sof(Br16)=Sof(N21)=Sof(C37)=Sof(H37A)=
 Sof(H37B)=Sof(H37C)=Sof(C22)=Sof(O23)=Sof(C24)=Sof(C25)=Sof(H25)=Sof(C26)=
 Sof(H26)=Sof(C27)=Sof(C28)=Sof(C29)=Sof(C30)=Sof(C31)=Sof(H31)=Sof(C32)=
 Sof(C33)=Sof(C34)=Sof(O35)=Sof(C36)=Sof(N41)=Sof(C57)=Sof(H57A)=Sof(H57B)=
 Sof(H57C)=Sof(C42)=Sof(O43)=Sof(C44)=Sof(C45)=Sof(H45)=Sof(C46)=Sof(C47)=
 Sof(C48)=Sof(C49)=Sof(C50)=Sof(C51)=Sof(H51)=Sof(C52)=Sof(C53)=Sof(C54)=
 Sof(O55)=Sof(Br56)=Sof(N61)=Sof(C77)=Sof(H77A)=Sof(H77B)=Sof(H77C)=Sof(C62)=
 Sof(O63)=Sof(C64)=Sof(C65)=Sof(H65)=Sof(C66)=Sof(H66)=Sof(C67)=Sof(C68)=
 Sof(C69)=Sof(C70)=Sof(C71)=Sof(H71)=Sof(C72)=Sof(C73)=Sof(C74)=Sof(O75)=
 Sof(C76)=FVAR(3)
 Sof(N1)=Sof(C17)=Sof(H17A)=Sof(H17B)=Sof(H17C)=Sof(C2)=Sof(O3)=Sof(C4)=
 Sof(C5)=Sof(H5)=Sof(C6)=Sof(C7)=Sof(C8)=Sof(C9)=Sof(C10)=Sof(C11)=Sof(H11)=
 Sof(C12)=Sof(C13)=Sof(C14)=Sof(O15)=Sof(Br16)=Sof(N21)=Sof(C37)=Sof(H37A)=
 Sof(H37B)=Sof(H37C)=Sof(C22)=Sof(O23)=Sof(C24)=Sof(C25)=Sof(H25)=Sof(C26)=
 Sof(H26)=Sof(C27)=Sof(C28)=Sof(C29)=Sof(C30)=Sof(C31)=Sof(H31)=Sof(C32)=
 Sof(C33)=Sof(C34)=Sof(O35)=Sof(C36)=Sof(N41)=Sof(C57)=Sof(H57A)=Sof(H57B)=
 Sof(H57C)=Sof(C42)=Sof(O43)=Sof(C44)=Sof(C45)=Sof(H45)=Sof(C46)=Sof(C47)=
 Sof(C48)=Sof(C49)=Sof(C50)=Sof(C51)=Sof(H51)=Sof(C52)=Sof(C53)=Sof(C54)=
 Sof(O55)=Sof(Br56)=Sof(N61)=Sof(C77)=Sof(H77A)=Sof(H77B)=Sof(H77C)=Sof(C62)=
 Sof(O63)=Sof(C64)=Sof(C65)=Sof(H65)=Sof(C66)=Sof(H66)=Sof(C67)=Sof(C68)=
 Sof(C69)=Sof(C70)=Sof(C71)=Sof(H71)=Sof(C72)=Sof(C73)=Sof(C74)=Sof(O75)=
 Sof(C76)=FVAR(4)
 Sof(N1)=Sof(C17)=Sof(H17A)=Sof(H17B)=Sof(H17C)=Sof(C2)=Sof(O3)=Sof(C4)=
 Sof(C5)=Sof(H5)=Sof(C6)=Sof(C7)=Sof(C8)=Sof(C9)=Sof(C10)=Sof(C11)=Sof(H11)=
 Sof(C12)=Sof(C13)=Sof(C14)=Sof(O15)=Sof(Br16)=Sof(N21)=Sof(C37)=Sof(H37A)=
 Sof(H37B)=Sof(H37C)=Sof(C22)=Sof(O23)=Sof(C24)=Sof(C25)=Sof(H25)=Sof(C26)=
 Sof(H26)=Sof(C27)=Sof(C28)=Sof(C29)=Sof(C30)=Sof(C31)=Sof(H31)=Sof(C32)=
 Sof(C33)=Sof(C34)=Sof(O35)=Sof(C36)=Sof(N41)=Sof(C57)=Sof(H57A)=Sof(H57B)=
 Sof(H57C)=Sof(C42)=Sof(O43)=Sof(C44)=Sof(C45)=Sof(H45)=Sof(C46)=Sof(C47)=
 Sof(C48)=Sof(C49)=Sof(C50)=Sof(C51)=Sof(H51)=Sof(C52)=Sof(C53)=Sof(C54)=
 Sof(O55)=Sof(Br56)=Sof(N61)=Sof(C77)=Sof(H77A)=Sof(H77B)=Sof(H77C)=Sof(C62)=
 Sof(O63)=Sof(C64)=Sof(C65)=Sof(H65)=Sof(C66)=Sof(H66)=Sof(C67)=Sof(C68)=
 Sof(C69)=Sof(C70)=Sof(C71)=Sof(H71)=Sof(C72)=Sof(C73)=Sof(C74)=Sof(O75)=
 Sof(C76)=FVAR(5)
 Sof(N1)=Sof(C17)=Sof(H17A)=Sof(H17B)=Sof(H17C)=Sof(C2)=Sof(O3)=Sof(C4)=
 Sof(C5)=Sof(H5)=Sof(C6)=Sof(C7)=Sof(C8)=Sof(C9)=Sof(C10)=Sof(C11)=Sof(H11)=
 Sof(C12)=Sof(C13)=Sof(C14)=Sof(O15)=Sof(Br16)=Sof(N21)=Sof(C37)=Sof(H37A)=
 Sof(H37B)=Sof(H37C)=Sof(C22)=Sof(O23)=Sof(C24)=Sof(C25)=Sof(H25)=Sof(C26)=
 Sof(H26)=Sof(C27)=Sof(C28)=Sof(C29)=Sof(C30)=Sof(C31)=Sof(H31)=Sof(C32)=
 Sof(C33)=Sof(C34)=Sof(O35)=Sof(C36)=Sof(N41)=Sof(C57)=Sof(H57A)=Sof(H57B)=
 Sof(H57C)=Sof(C42)=Sof(O43)=Sof(C44)=Sof(C45)=Sof(H45)=Sof(C46)=Sof(C47)=
 Sof(C48)=Sof(C49)=Sof(C50)=Sof(C51)=Sof(H51)=Sof(C52)=Sof(C53)=Sof(C54)=
 Sof(O55)=Sof(Br56)=Sof(N61)=Sof(C77)=Sof(H77A)=Sof(H77B)=Sof(H77C)=Sof(C62)=
 Sof(O63)=Sof(C64)=Sof(C65)=Sof(H65)=Sof(C66)=Sof(H66)=Sof(C67)=Sof(C68)=
 Sof(C69)=Sof(C70)=Sof(C71)=Sof(H71)=Sof(C72)=Sof(C73)=Sof(C74)=Sof(O75)=
 Sof(C76)=FVAR(6)
 Sof(N1)=Sof(C17)=Sof(H17A)=Sof(H17B)=Sof(H17C)=Sof(C2)=Sof(O3)=Sof(C4)=
 Sof(C5)=Sof(H5)=Sof(C6)=Sof(C7)=Sof(C8)=Sof(C9)=Sof(C10)=Sof(C11)=Sof(H11)=
 Sof(C12)=Sof(C13)=Sof(C14)=Sof(O15)=Sof(Br16)=Sof(N21)=Sof(C37)=Sof(H37A)=
 Sof(H37B)=Sof(H37C)=Sof(C22)=Sof(O23)=Sof(C24)=Sof(C25)=Sof(H25)=Sof(C26)=
 Sof(H26)=Sof(C27)=Sof(C28)=Sof(C29)=Sof(C30)=Sof(C31)=Sof(H31)=Sof(C32)=
 Sof(C33)=Sof(C34)=Sof(O35)=Sof(C36)=Sof(N41)=Sof(C57)=Sof(H57A)=Sof(H57B)=
 Sof(H57C)=Sof(C42)=Sof(O43)=Sof(C44)=Sof(C45)=Sof(H45)=Sof(C46)=Sof(C47)=
 Sof(C48)=Sof(C49)=Sof(C50)=Sof(C51)=Sof(H51)=Sof(C52)=Sof(C53)=Sof(C54)=
 Sof(O55)=Sof(Br56)=Sof(N61)=Sof(C77)=Sof(H77A)=Sof(H77B)=Sof(H77C)=Sof(C62)=
 Sof(O63)=Sof(C64)=Sof(C65)=Sof(H65)=Sof(C66)=Sof(H66)=Sof(C67)=Sof(C68)=
 Sof(C69)=Sof(C70)=Sof(C71)=Sof(H71)=Sof(C72)=Sof(C73)=Sof(C74)=Sof(O75)=
 Sof(C76)=Sof(Q1)=Sof(Q2)=Sof(Q3)=Sof(Q4)=Sof(Q5)=Sof(Q6)=Sof(Q7)=Sof(Q8)=
 Sof(Q9)=Sof(Q10)=Sof(Q11)=Sof(Q12)=Sof(Q13)=Sof(Q14)=Sof(Q15)=Sof(Q16)=
 Sof(Q17)=Sof(Q18)=Sof(Q19)=Sof(Q20)=Sof(Q21)=Sof(Q22)=Sof(Q23)=Sof(Q24)=
 Sof(Q25)=Sof(Q26)=Sof(Q27)=Sof(Q28)=Sof(Q29)=Sof(Q30)=Sof(Q31)=Sof(Q32)=
 Sof(Q33)=Sof(Q34)=Sof(Q35)=Sof(Q36)=Sof(Q37)=Sof(Q38)=Sof(Q39)=Sof(Q40)=
 Sof(Q41)=Sof(Q42)=Sof(Q43)=Sof(Q44)=Sof(Q45)=Sof(Q46)=Sof(Q47)=Sof(Q48)=
 Sof(Q49)=Sof(Q50)=Sof(Q51)=Sof(Q52)=Sof(Q53)=Sof(Q54)=Sof(Q55)=Sof(Q56)=
 Sof(Q57)=Sof(Q58)=Sof(Q59)=Sof(Q60)=Sof(Q61)=Sof(Q62)=Sof(Q63)=Sof(Q64)=
 Sof(Q65)=Sof(Q66)=Sof(Q67)=Sof(Q68)=Sof(Q69)=Sof(Q70)=Sof(Q71)=Sof(Q72)=
 Sof(Q73)=Sof(Q74)=Sof(Q75)=Sof(Q76)=Sof(Q77)=Sof(Q78)=Sof(Q79)=Sof(Q80)=
 Sof(Q81)=Sof(Q82)=Sof(Q83)=Sof(Q84)=Sof(Q85)=Sof(Q86)=Sof(Q87)=Sof(Q88)=
 Sof(Q89)=Sof(Q90)=Sof(Q91)=Sof(Q92)=Sof(Q93)=Sof(Q94)=Sof(Q95)=Sof(Q96)=
 Sof(Q97)=Sof(Q98)=Sof(Q99)=Sof(Q100)=Sof(Q101)=Sof(Q102)=Sof(Q103)=Sof(Q104)=
 Sof(Q105)=Sof(Q106)=Sof(Q107)=Sof(Q108)=Sof(Q109)=Sof(Q110)=Sof(Q111)=
 Sof(Q112)=Sof(Q113)=Sof(Q114)=Sof(Q115)=Sof(Q116)=Sof(Q117)=Sof(Q118)=
 Sof(Q119)=Sof(Q120)=Sof(Q121)=Sof(Q122)=Sof(Q123)=Sof(Q124)=Sof(Q125)=
 Sof(Q126)=Sof(Q127)=Sof(Q128)=Sof(Q129)=Sof(Q130)=Sof(Q131)=Sof(Q132)=
 Sof(Q133)=Sof(Q134)=Sof(Q135)=Sof(Q136)=Sof(Q137)=Sof(Q138)=Sof(Q139)=
 Sof(Q140)=Sof(Q141)=Sof(Q142)=Sof(Q143)=Sof(Q144)=Sof(Q145)=Sof(Q146)=
 Sof(Q147)=Sof(Q148)=Sof(Q149)=Sof(Q150)=Sof(Q151)=Sof(Q152)=Sof(Q153)=
 Sof(Q154)=Sof(Q155)=Sof(Q156)=Sof(Q157)=Sof(Q158)=Sof(Q159)=Sof(Q160)=
 Sof(Q161)=Sof(Q162)=Sof(Q163)=Sof(Q164)=Sof(Q165)=Sof(Q166)=Sof(Q167)=
 Sof(Q168)=Sof(Q169)=Sof(Q170)=Sof(Q171)=Sof(Q172)=Sof(Q173)=Sof(Q174)=
 Sof(Q175)=Sof(Q176)=Sof(Q177)=Sof(Q178)=Sof(Q179)=Sof(Q180)=Sof(Q181)=
 Sof(Q182)=Sof(Q183)=Sof(Q184)=Sof(Q185)=Sof(Q186)=Sof(Q187)=Sof(Q188)=
 Sof(Q189)=Sof(Q190)=Sof(Q191)=Sof(Q192)=Sof(Q193)=Sof(Q194)=Sof(Q195)=
 Sof(Q196)=Sof(Q197)=Sof(Q198)=Sof(Q199)=Sof(Q200)=FVAR(7)
8.a Aromatic/amide H refined with riding coordinates:
 C5(H5), C11(H11), C25(H25), C26(H26), C31(H31), C45(H45), C51(H51), C65(H65),
 C66(H66), C71(H71), C5(H5), C11(H11), C25(H25), C26(H26), C31(H31), C45(H45),
 C51(H51), C65(H65), C66(H66), C71(H71), C5(H5), C11(H11), C25(H25), C26(H26),
 C31(H31), C45(H45), C51(H51), C65(H65), C66(H66), C71(H71), C5(H5), C11(H11),
 C25(H25), C26(H26), C31(H31), C45(H45), C51(H51), C65(H65), C66(H66), C71(H71),
  C5(H5), C11(H11), C25(H25), C26(H26), C31(H31), C45(H45), C51(H51), C65(H65),
 C66(H66), C71(H71), C5(H5), C11(H11), C25(H25), C26(H26), C31(H31), C45(H45),
 C51(H51), C65(H65), C66(H66), C71(H71), C5(H5), C11(H11), C25(H25), C26(H26),
 C31(H31), C45(H45), C51(H51), C65(H65), C66(H66), C71(H71)
8.b Idealised Me refined as rotating group:
 C17(H17A,H17B,H17C), C37(H37A,H37B,H37C), C57(H57A,H57B,H57C), C77(H77A,H77B,
 H77C), C17(H17A,H17B,H17C), C37(H37A,H37B,H37C), C57(H57A,H57B,H57C), C77(H77A,
 H77B,H77C), C17(H17A,H17B,H17C), C37(H37A,H37B,H37C), C57(H57A,H57B,H57C),
 C77(H77A,H77B,H77C), C17(H17A,H17B,H17C), C37(H37A,H37B,H37C), C57(H57A,H57B,
 H57C), C77(H77A,H77B,H77C), C17(H17A,H17B,H17C), C37(H37A,H37B,H37C), C57(H57A,
 H57B,H57C), C77(H77A,H77B,H77C), C17(H17A,H17B,H17C), C37(H37A,H37B,H37C),
 C57(H57A,H57B,H57C), C77(H77A,H77B,H77C), C17(H17A,H17B,H17C), C37(H37A,H37B,
 H37C), C57(H57A,H57B,H57C), C77(H77A,H77B,H77C)
;
_olex2_submission_special_instructions 'No special instructions were received'
_oxdiff_exptl_absorpt_empirical_details
;
Empirical correction (ABSPACK) includes:
- Absorption correction using spherical harmonics
- Frame scaling
- Detector area scaling
;
_oxdiff_exptl_absorpt_empirical_full_max 1.305
_oxdiff_exptl_absorpt_empirical_full_min 0.831

loop_
_space_group_symop_operation_xyz
'x, y, z'
'-x, -y, -z'

loop_
_atom_site_label
_atom_site_type_symbol
_atom_site_fract_x
_atom_site_fract_y
_atom_site_fract_z
_atom_site_U_iso_or_equiv
_atom_site_adp_type
_atom_site_occupancy
_atom_site_site_symmetry_order
_atom_site_calc_flag
_atom_site_refinement_flags_posn
_atom_site_refinement_flags_adp
_atom_site_refinement_flags_occupancy
_atom_site_disorder_assembly
_atom_site_disorder_group
N1_1 N 0.729(2) 0.4409(9) 0.0868(6) 0.052(7) Uiso 0.273(5) 1 d D U P A 1
C17_1 C 0.753(3) 0.5108(11) 0.0802(10) 0.151(17) Uiso 0.273(5) 1 d D U P A 1
H17A_1 H 0.700663 0.544614 0.086310 0.226 Uiso 0.273(5) 1 calc GR . P A 1
H17B_1 H 0.781447 0.517167 0.045966 0.226 Uiso 0.273(5) 1 calc DGR . P A 1
H17C_1 H 0.793185 0.515269 0.104165 0.226 Uiso 0.273(5) 1 calc GR . P A 1
C2_1 C 0.708(2) 0.4146(8) 0.0434(6) 0.076(8) Uiso 0.273(5) 1 d D U P A 1
O3_1 O 0.704(3) 0.4481(12) 0.0031(7) 0.052(9) Uiso 0.273(5) 1 d D U P A 1
C4_1 C 0.679(3) 0.3465(10) 0.0512(5) 0.063(8) Uiso 0.273(5) 1 d D U P A 1
C5_1 C 0.663(3) 0.3146(7) 0.0095(5) 0.086(8) Uiso 0.273(5) 1 d D U P A 1
H5_1 H 0.658530 0.338501 -0.021757 0.104 Uiso 0.273(5) 1 calc R . P A 1
C6_1 C 0.6527(16) 0.2458(7) 0.0145(3) 0.081(8) Uiso 0.273(5) 1 d D U P A 1
C7_1 C 0.633(2) 0.2134(9) 0.0628(3) 0.056(6) Uiso 0.273(5) 1 d D U P A 1
C8_1 C 0.655(3) 0.2456(9) 0.1055(5) 0.050(7) Uiso 0.273(5) 1 d D U P A 1
C9_1 C 0.664(3) 0.2087(9) 0.1537(6) 0.044(6) Uiso 0.273(5) 1 d D U P A 1
C10_1 C 0.681(3) 0.2419(9) 0.1965(5) 0.048(6) Uiso 0.273(5) 1 d D U P A 1
C11_1 C 0.702(3) 0.3089(11) 0.1889(6) 0.044(7) Uiso 0.273(5) 1 d D U P A 1
H11_1 H 0.717169 0.329840 0.216066 0.052 Uiso 0.273(5) 1 calc R . P A 1
C12_1 C 0.698(3) 0.3435(10) 0.1424(6) 0.045(7) Uiso 0.273(5) 1 d D U P A 1
C13_1 C 0.679(3) 0.3118(10) 0.0995(6) 0.050(7) Uiso 0.273(5) 1 d D U P A 1
C14_1 C 0.730(2) 0.4105(10) 0.1357(7) 0.034(7) Uiso 0.273(5) 1 d D U P A 1
O15_1 O 0.754(2) 0.4371(11) 0.1703(8) 0.039(8) Uiso 0.273(5) 1 d D U P A 1
Br16_1 Br 0.6727(6) 0.2013(4) -0.0513(2) 0.080(3) Uiso 0.273(5) 1 d D U P A 1
N21_1 N 0.5489(16) -0.0856(8) 0.1473(7) 0.059(6) Uiso 0.273(5) 1 d D U P A 1
C37_1 C 0.525(2) -0.1554(10) 0.1570(11) 0.203(19) Uiso 0.273(5) 1 d D U P A 1
H37A_1 H 0.562110 -0.181573 0.179909 0.304 Uiso 0.273(5) 1 calc GR . P A 1
H37B_1 H 0.532330 -0.178018 0.125177 0.304 Uiso 0.273(5) 1 calc DGR . P A 1
H37C_1 H 0.463801 -0.151280 0.172028 0.304 Uiso 0.273(5) 1 calc GR . P A 1
C22_1 C 0.5307(16) -0.0533(8) 0.1008(7) 0.059(7) Uiso 0.273(5) 1 d D U P A 1
O23_1 O 0.494(2) -0.0789(11) 0.0706(9) 0.065(9) Uiso 0.273(5) 1 d D U P A 1
C24_1 C 0.553(2) 0.0167(10) 0.0926(8) 0.050(6) Uiso 0.273(5) 1 d D U P A 1
C25_1 C 0.544(3) 0.0510(11) 0.0457(8) 0.059(8) Uiso 0.273(5) 1 d D U P A 1
H25_1 H 0.521406 0.030884 0.020420 0.071 Uiso 0.273(5) 1 calc R . P A 1
C26_1 C 0.5674(15) 0.1157(10) 0.0362(5) 0.056(7) Uiso 0.273(5) 1 d D U P A 1
H26_1 H 0.560575 0.137997 0.004595 0.067 Uiso 0.273(5) 1 calc DR . P A 1
C27_1 C 0.601(2) 0.1479(10) 0.0731(6) 0.058(7) Uiso 0.273(5) 1 d D U P A 1
C28_1 C 0.618(3) 0.1100(10) 0.1196(7) 0.048(6) Uiso 0.273(5) 1 d D U P A 1
C29_1 C 0.652(3) 0.1392(9) 0.1594(8) 0.044(6) Uiso 0.273(5) 1 d D U P A 1
C30_1 C 0.674(2) 0.0995(8) 0.2038(7) 0.041(6) Uiso 0.273(5) 1 d D U P A 1
C31_1 C 0.649(3) 0.0342(11) 0.2120(9) 0.046(6) Uiso 0.273(5) 1 d D U P A 1
H31_1 H 0.658012 0.009284 0.242331 0.055 Uiso 0.273(5) 1 calc R . P A 1
C32_1 C 0.610(3) 0.0073(11) 0.1759(8) 0.041(6) Uiso 0.273(5) 1 d D U P A 1
C33_1 C 0.594(2) 0.0442(10) 0.1290(8) 0.045(6) Uiso 0.273(5) 1 d D U P A 1
C34_1 C 0.586(2) -0.0619(10) 0.1864(8) 0.046(6) Uiso 0.273(5) 1 d D U P A 1
O35_1 O 0.600(3) -0.0963(12) 0.2253(9) 0.058(9) Uiso 0.273(5) 1 d D U P A 1
C36_1 C 0.7078(17) 0.1313(6) 0.2433(8) 0.051(6) Uiso 0.273(5) 1 d D U P A 1
N41_1 N 0.9772(17) -0.1104(8) 0.3154(8) 0.072(7) Uiso 0.273(5) 1 d D U P A 1
C57_1 C 1.027(2) -0.1797(11) 0.3016(11) 0.156(17) Uiso 0.273(5) 1 d D U P A 1
H57A_1 H 0.992864 -0.213871 0.315111 0.235 Uiso 0.273(5) 1 calc GR . P A 1
H57B_1 H 1.082520 -0.187589 0.315889 0.235 Uiso 0.273(5) 1 calc DGR . P A 1
H57C_1 H 1.039276 -0.182101 0.265032 0.235 Uiso 0.273(5) 1 calc GR . P A 1
C42_1 C 0.9874(17) -0.0882(8) 0.3628(8) 0.067(7) Uiso 0.273(5) 1 d D U P A 1
O43_1 O 1.037(2) -0.1220(11) 0.3906(10) 0.048(8) Uiso 0.273(5) 1 d D U P A 1
C44_1 C 0.937(2) -0.0196(11) 0.3756(9) 0.059(7) Uiso 0.273(5) 1 d D U P A 1
C45_1 C 0.944(2) 0.0066(8) 0.4220(9) 0.065(8) Uiso 0.273(5) 1 d D U P A 1
H45_1 H 0.974669 -0.020192 0.445931 0.078 Uiso 0.273(5) 1 calc R . P A 1
C46_1 C 0.9031(13) 0.0732(7) 0.4327(6) 0.055(7) Uiso 0.273(5) 1 d D U P A 1
C47_1 C 0.8352(15) 0.1096(8) 0.4057(7) 0.042(6) Uiso 0.273(5) 1 d D U P A 1
C48_1 C 0.833(2) 0.0835(9) 0.3563(7) 0.052(6) Uiso 0.273(5) 1 d D U P A 1
C49_1 C 0.790(2) 0.1259(9) 0.3176(7) 0.042(6) Uiso 0.273(5) 1 d D U P A 1
C50_1 C 0.776(2) 0.0958(10) 0.2726(8) 0.040(6) Uiso 0.273(5) 1 d D U P A 1
C51_1 C 0.822(2) 0.0294(10) 0.2609(8) 0.044(6) Uiso 0.273(5) 1 d D U P A 1
H51_1 H 0.816626 0.010738 0.230368 0.053 Uiso 0.273(5) 1 calc R . P A 1
C52_1 C 0.876(2) -0.0077(11) 0.2939(8) 0.049(6) Uiso 0.273(5) 1 d D U P A 1
C53_1 C 0.880(2) 0.0179(11) 0.3427(8) 0.060(6) Uiso 0.273(5) 1 d D U P A 1
C54_1 C 0.927(2) -0.0758(10) 0.2789(8) 0.049(7) Uiso 0.273(5) 1 d D U P A 1
O55_1 O 0.925(2) -0.1007(11) 0.2381(8) 0.066(10) Uiso 0.273(5) 1 d D U P A 1
Br56_1 Br 0.9561(6) 0.1101(3) 0.4860(3) 0.076(3) Uiso 0.273(5) 1 d D U P A 1
N61_1 N 0.6134(19) 0.4210(8) 0.4071(7) 0.045(7) Uiso 0.273(5) 1 d D U P A 1
C77_1 C 0.567(3) 0.4927(9) 0.4171(10) 0.126(17) Uiso 0.273(5) 1 d D U P A 1
H77A_1 H 0.609233 0.523251 0.410530 0.189 Uiso 0.273(5) 1 calc GR . P A 1
H77B_1 H 0.540427 0.495313 0.452105 0.189 Uiso 0.273(5) 1 calc DGR . P A 1
H77C_1 H 0.521910 0.505278 0.394909 0.189 Uiso 0.273(5) 1 calc GR . P A 1
C62_1 C 0.6501(18) 0.3845(8) 0.4479(6) 0.072(9) Uiso 0.273(5) 1 d D U P A 1
O63_1 O 0.641(2) 0.4079(11) 0.4904(7) 0.056(9) Uiso 0.273(5) 1 d D U P A 1
C64_1 C 0.699(3) 0.3147(10) 0.4362(7) 0.049(7) Uiso 0.273(5) 1 d D U P A 1
C65_1 C 0.736(3) 0.2733(11) 0.4749(7) 0.052(8) Uiso 0.273(5) 1 d D U P A 1
H65_1 H 0.733040 0.290397 0.507167 0.063 Uiso 0.273(5) 1 calc R . P A 1
C66_1 C 0.7769(12) 0.2065(9) 0.4656(5) 0.047(7) Uiso 0.273(5) 1 d D U P A 1
H66_1 H 0.801360 0.179946 0.492077 0.056 Uiso 0.273(5) 1 calc DR . P A 1
C67_1 C 0.783(2) 0.1773(9) 0.4180(6) 0.041(6) Uiso 0.273(5) 1 d D U P A 1
C68_1 C 0.743(3) 0.2190(9) 0.3783(6) 0.051(7) Uiso 0.273(5) 1 d D U P A 1
C69_1 C 0.747(2) 0.1942(9) 0.3282(7) 0.039(6) Uiso 0.273(5) 1 d D U P A 1
C70_1 C 0.702(2) 0.2347(8) 0.2904(6) 0.041(6) Uiso 0.273(5) 1 d D U P A 1
C71_1 C 0.664(3) 0.3033(9) 0.3009(7) 0.047(7) Uiso 0.273(5) 1 d D U P A 1
H71_1 H 0.641005 0.331966 0.274927 0.056 Uiso 0.273(5) 1 calc R . P A 1
C72_1 C 0.659(3) 0.3281(9) 0.3487(7) 0.052(7) Uiso 0.273(5) 1 d D U P A 1
C73_1 C 0.701(3) 0.2876(9) 0.3880(7) 0.051(7) Uiso 0.273(5) 1 d D U P A 1
C74_1 C 0.616(3) 0.4001(9) 0.3576(7) 0.064(8) Uiso 0.273(5) 1 d D U P A 1
O75_1 O 0.581(3) 0.4378(11) 0.3250(9) 0.062(8) Uiso 0.273(5) 1 d D U P A 1
C76_1 C 0.6886(18) 0.2033(6) 0.2447(5) 0.047(6) Uiso 0.273(5) 1 d D U P A 1
N1_2 N 0.6638(16) 0.4229(7) 0.4062(6) 0.065(9) Uiso 0.265(6) 1 d D U P B 2
C17_2 C 0.623(2) 0.4956(8) 0.4167(10) 0.16(2) Uiso 0.265(6) 1 d D U P B 2
H17A_2 H 0.627043 0.522900 0.385383 0.246 Uiso 0.265(6) 1 calc GR . P B 2
H17B_2 H 0.653516 0.512740 0.441000 0.246 Uiso 0.265(6) 1 calc DGR . P B 2
H17C_2 H 0.561531 0.497738 0.430293 0.246 Uiso 0.265(6) 1 calc GR . P B 2
C2_2 C 0.7053(17) 0.3861(7) 0.4453(6) 0.081(11) Uiso 0.265(6) 1 d D U P B 2
O3_2 O 0.699(2) 0.4081(11) 0.4881(7) 0.083(11) Uiso 0.265(6) 1 d D U P B 2
C4_2 C 0.748(2) 0.3150(8) 0.4330(7) 0.051(8) Uiso 0.265(6) 1 d D U P B 2
C5_2 C 0.792(2) 0.2746(6) 0.4693(6) 0.053(9) Uiso 0.265(6) 1 d D U P B 2
H5_2 H 0.800303 0.293370 0.499296 0.064 Uiso 0.265(6) 1 calc R . P B 2
C6_2 C 0.8237(15) 0.2054(6) 0.4607(4) 0.052(7) Uiso 0.265(6) 1 d D U P B 2
C7_2 C 0.8317(19) 0.1776(8) 0.4120(5) 0.040(7) Uiso 0.265(6) 1 d D U P B 2
C8_2 C 0.782(2) 0.2192(8) 0.3757(7) 0.050(7) Uiso 0.265(6) 1 d D U P B 2
C9_2 C 0.765(2) 0.1906(7) 0.3299(7) 0.039(6) Uiso 0.265(6) 1 d D U P B 2
C10_2 C 0.726(2) 0.2336(8) 0.2912(6) 0.041(6) Uiso 0.265(6) 1 d D U P B 2
C11_2 C 0.692(3) 0.3030(9) 0.3019(8) 0.045(7) Uiso 0.265(6) 1 d D U P B 2
H11_2 H 0.665946 0.331506 0.276977 0.054 Uiso 0.265(6) 1 calc R . P B 2
C12_2 C 0.697(2) 0.3289(8) 0.3482(7) 0.052(7) Uiso 0.265(6) 1 d D U P B 2
C13_2 C 0.739(2) 0.2871(8) 0.3865(7) 0.054(8) Uiso 0.265(6) 1 d D U P B 2
C14_2 C 0.655(2) 0.4010(8) 0.3584(7) 0.066(8) Uiso 0.265(6) 1 d D U P B 2
O15_2 O 0.621(2) 0.4400(9) 0.3264(8) 0.060(9) Uiso 0.265(6) 1 d D U P B 2
Br16_2 Br 0.8516(5) 0.1527(3) 0.5233(2) 0.047(2) Uiso 0.265(6) 1 d D U P B 2
N21_2 N 0.9705(17) -0.1188(9) 0.3105(8) 0.070(7) Uiso 0.265(6) 1 d D U P B 2
C37_2 C 1.013(2) -0.1894(11) 0.2950(12) 0.165(17) Uiso 0.265(6) 1 d D U P B 2
H37A_2 H 0.982985 -0.222324 0.314773 0.247 Uiso 0.265(6) 1 calc GR . P B 2
H37B_2 H 1.074384 -0.197370 0.301061 0.247 Uiso 0.265(6) 1 calc DGR . P B 2
H37C_2 H 1.010414 -0.193791 0.259280 0.247 Uiso 0.265(6) 1 calc GR . P B 2
C22_2 C 0.9993(16) -0.0954(9) 0.3528(8) 0.067(8) Uiso 0.265(6) 1 d D U P B 2
O23_2 O 1.0585(19) -0.1292(12) 0.3744(11) 0.063(10) Uiso 0.265(6) 1 d D U P B 2
C24_2 C 0.954(2) -0.0259(11) 0.3683(11) 0.060(7) Uiso 0.265(6) 1 d D U P B 2
C25_2 C 0.982(2) 0.0037(12) 0.4082(11) 0.066(8) Uiso 0.265(6) 1 d D U P B 2
H25_2 H 1.029571 -0.019352 0.424295 0.079 Uiso 0.265(6) 1 calc R . P B 2
C26_2 C 0.9394(13) 0.0683(11) 0.4240(6) 0.053(7) Uiso 0.265(6) 1 d D U P B 2
H26_2 H 0.954844 0.085465 0.452901 0.063 Uiso 0.265(6) 1 calc DR . P B 2
C27_2 C 0.874(2) 0.1080(10) 0.3979(9) 0.041(6) Uiso 0.265(6) 1 d D U P B 2
C28_2 C 0.850(2) 0.0797(9) 0.3543(10) 0.052(6) Uiso 0.265(6) 1 d D U P B 2
C29_2 C 0.7865(19) 0.1184(7) 0.3242(8) 0.041(6) Uiso 0.265(6) 1 d D U P B 2
C30_2 C 0.762(2) 0.0893(7) 0.2814(8) 0.038(6) Uiso 0.265(6) 1 d D U P B 2
C31_2 C 0.799(3) 0.0199(10) 0.2714(12) 0.045(6) Uiso 0.265(6) 1 d D U P B 2
H31_2 H 0.777382 -0.001674 0.246568 0.054 Uiso 0.265(6) 1 calc R . P B 2
C32_2 C 0.864(2) -0.0159(11) 0.2974(11) 0.051(6) Uiso 0.265(6) 1 d D U P B 2
C33_2 C 0.889(2) 0.0123(10) 0.3405(11) 0.061(6) Uiso 0.265(6) 1 d D U P B 2
C34_2 C 0.908(2) -0.0850(10) 0.2804(10) 0.047(7) Uiso 0.265(6) 1 d D U P B 2
O35_2 O 0.891(3) -0.1106(12) 0.2430(11) 0.051(9) Uiso 0.265(6) 1 d D U P B 2
C36_2 C 0.721(2) 0.1337(7) 0.2426(9) 0.052(6) Uiso 0.265(6) 1 d D U P B 2
N41_2 N 0.5035(17) -0.0548(9) 0.1583(8) 0.048(6) Uiso 0.265(6) 1 d D U P B 2
C57_2 C 0.464(2) -0.1185(12) 0.1706(12) 0.194(19) Uiso 0.265(6) 1 d D U P B 2
H57A_2 H 0.503974 -0.156498 0.155035 0.291 Uiso 0.265(6) 1 calc GR . P B 2
H57B_2 H 0.408374 -0.113121 0.157680 0.291 Uiso 0.265(6) 1 calc DGR . P B 2
H57C_2 H 0.455968 -0.126605 0.207080 0.291 Uiso 0.265(6) 1 calc GR . P B 2
C42_2 C 0.4866(17) -0.0208(9) 0.1121(8) 0.060(7) Uiso 0.265(6) 1 d D U P B 2
O43_2 O 0.445(3) -0.0432(14) 0.0829(11) 0.063(9) Uiso 0.265(6) 1 d D U P B 2
C44_2 C 0.530(2) 0.0399(12) 0.0994(10) 0.048(7) Uiso 0.265(6) 1 d D U P B 2
C45_2 C 0.515(2) 0.0782(9) 0.0550(10) 0.058(7) Uiso 0.265(6) 1 d D U P B 2
H45_2 H 0.487942 0.061208 0.030212 0.069 Uiso 0.265(6) 1 calc R . P B 2
C46_2 C 0.5395(13) 0.1424(7) 0.0475(7) 0.055(7) Uiso 0.265(6) 1 d D U P B 2
C47_2 C 0.6029(16) 0.1624(9) 0.0747(8) 0.057(7) Uiso 0.265(6) 1 d D U P B 2
C48_2 C 0.617(2) 0.1231(11) 0.1216(8) 0.048(6) Uiso 0.265(6) 1 d D U P B 2
C49_2 C 0.655(3) 0.1498(11) 0.1611(9) 0.042(6) Uiso 0.265(6) 1 d D U P B 2
C50_2 C 0.676(2) 0.1082(11) 0.2050(9) 0.041(6) Uiso 0.265(6) 1 d D U P B 2
C51_2 C 0.641(3) 0.0466(14) 0.2146(11) 0.047(6) Uiso 0.265(6) 1 d D U P B 2
H51_2 H 0.651651 0.020079 0.244123 0.056 Uiso 0.265(6) 1 calc R . P B 2
C52_2 C 0.592(3) 0.0256(14) 0.1810(9) 0.041(6) Uiso 0.265(6) 1 d D U P B 2
C53_2 C 0.582(2) 0.0616(12) 0.1330(9) 0.047(6) Uiso 0.265(6) 1 d D U P B 2
C54_2 C 0.553(2) -0.0374(12) 0.1943(9) 0.047(7) Uiso 0.265(6) 1 d D U P B 2
O55_2 O 0.566(2) -0.0735(13) 0.2326(9) 0.056(9) Uiso 0.265(6) 1 d D U P B 2
Br56_2 Br 0.4717(6) 0.2002(4) -0.0020(3) 0.086(3) Uiso 0.265(6) 1 d D U P B 2
N61_2 N 0.8011(16) 0.4246(9) 0.0804(6) 0.059(9) Uiso 0.265(6) 1 d D U P B 2
C77_2 C 0.846(2) 0.4860(13) 0.0711(10) 0.19(4) Uiso 0.265(6) 1 d D U P B 2
H77A_2 H 0.837835 0.510651 0.102014 0.286 Uiso 0.265(6) 1 calc GR . P B 2
H77B_2 H 0.820839 0.515094 0.044556 0.286 Uiso 0.265(6) 1 calc DGR . P B 2
H77C_2 H 0.908317 0.471482 0.060806 0.286 Uiso 0.265(6) 1 calc GR . P B 2
C62_2 C 0.7714(15) 0.4023(10) 0.0380(6) 0.078(9) Uiso 0.265(6) 1 d D U P B 2
O63_2 O 0.789(2) 0.4272(13) -0.0047(7) 0.083(12) Uiso 0.265(6) 1 d D U P B 2
C64_2 C 0.731(2) 0.3394(13) 0.0476(6) 0.064(8) Uiso 0.265(6) 1 d D U P B 2
C65_2 C 0.694(3) 0.3149(16) 0.0086(6) 0.087(8) Uiso 0.265(6) 1 d D U P B 2
H65_2 H 0.703938 0.333163 -0.024616 0.104 Uiso 0.265(6) 1 calc R . P B 2
C66_2 C 0.6439(16) 0.2630(13) 0.0189(6) 0.083(8) Uiso 0.265(6) 1 d D U P B 2
H66_2 H 0.611235 0.253004 -0.005953 0.099 Uiso 0.265(6) 1 calc DR . P B 2
C67_2 C 0.641(2) 0.2254(12) 0.0656(6) 0.056(7) Uiso 0.265(6) 1 d D U P B 2
C68_2 C 0.671(2) 0.2535(12) 0.1073(6) 0.051(7) Uiso 0.265(6) 1 d D U P B 2
C69_2 C 0.672(2) 0.2183(10) 0.1564(6) 0.044(6) Uiso 0.265(6) 1 d D U P B 2
C70_2 C 0.705(2) 0.2460(10) 0.1970(6) 0.047(6) Uiso 0.265(6) 1 d D U P B 2
C71_2 C 0.741(3) 0.3071(14) 0.1870(7) 0.045(7) Uiso 0.265(6) 1 d D U P B 2
H71_2 H 0.761604 0.325825 0.213322 0.054 Uiso 0.265(6) 1 calc R . P B 2
C72_2 C 0.745(2) 0.3393(13) 0.1394(6) 0.048(7) Uiso 0.265(6) 1 d D U P B 2
C73_2 C 0.717(2) 0.3104(13) 0.0975(6) 0.054(7) Uiso 0.265(6) 1 d D U P B 2
C74_2 C 0.795(2) 0.3974(12) 0.1303(7) 0.040(8) Uiso 0.265(6) 1 d D U P B 2
O75_2 O 0.821(2) 0.4235(13) 0.1648(8) 0.069(10) Uiso 0.265(6) 1 d D U P B 2
C76_2 C 0.719(2) 0.2045(7) 0.2432(6) 0.046(6) Uiso 0.265(6) 1 d D U P B 2
N1_3 N 0.532(2) -0.0547(10) 0.1422(8) 0.048(6) Uiso 0.224(6) 1 d D U P C 3
C17_3 C 0.496(3) -0.1203(13) 0.1514(12) 0.192(18) Uiso 0.224(6) 1 d D U P C 3
H17A_3 H 0.530415 -0.150172 0.174094 0.288 Uiso 0.224(6) 1 calc GR . P C 3
H17B_3 H 0.499869 -0.141806 0.119423 0.288 Uiso 0.224(6) 1 calc DGR . P C 3
H17C_3 H 0.435427 -0.110827 0.166543 0.288 Uiso 0.224(6) 1 calc GR . P C 3
C2_3 C 0.5158(18) -0.0187(9) 0.0966(8) 0.056(7) Uiso 0.224(6) 1 d D U P C 3
O3_3 O 0.478(2) -0.0407(12) 0.0652(9) 0.031(8) Uiso 0.224(6) 1 d D U P C 3
C4_3 C 0.552(3) 0.0461(12) 0.0882(9) 0.046(7) Uiso 0.224(6) 1 d D U P C 3
C5_3 C 0.540(3) 0.0849(11) 0.0438(9) 0.057(7) Uiso 0.224(6) 1 d D U P C 3
H5_3 H 0.513800 0.068886 0.018429 0.068 Uiso 0.224(6) 1 calc R . P C 3
C6_3 C 0.5685(16) 0.1483(8) 0.0367(7) 0.055(7) Uiso 0.224(6) 1 d D U P C 3
C7_3 C 0.623(2) 0.1700(12) 0.0688(8) 0.056(6) Uiso 0.224(6) 1 d D U P C 3
C8_3 C 0.632(3) 0.1302(12) 0.1159(8) 0.046(7) Uiso 0.224(6) 1 d D U P C 3
C9_3 C 0.676(3) 0.1521(10) 0.1549(8) 0.042(6) Uiso 0.224(6) 1 d D U P C 3
C10_3 C 0.691(2) 0.1102(9) 0.1995(8) 0.041(6) Uiso 0.224(6) 1 d D U P C 3
C11_3 C 0.662(3) 0.0461(13) 0.2048(10) 0.046(7) Uiso 0.224(6) 1 d D U P C 3
H11_3 H 0.675417 0.016683 0.232457 0.055 Uiso 0.224(6) 1 calc R . P C 3
C12_3 C 0.613(3) 0.0270(13) 0.1699(9) 0.039(6) Uiso 0.224(6) 1 d D U P C 3
C13_3 C 0.602(3) 0.0665(12) 0.1238(9) 0.045(6) Uiso 0.224(6) 1 d D U P C 3
C14_3 C 0.577(3) -0.0377(13) 0.1803(9) 0.043(7) Uiso 0.224(6) 1 d D U P C 3
O15_3 O 0.590(3) -0.0751(15) 0.2180(11) 0.043(8) Uiso 0.224(6) 1 d D U P C 3
Br16_3 Br 0.5222(9) 0.2018(5) -0.0216(4) 0.107(4) Uiso 0.224(6) 1 d D U P C 3
N21_3 N 0.7654(19) 0.4532(9) 0.0929(8) 0.054(7) Uiso 0.224(6) 1 d D U P C 3
C37_3 C 0.791(3) 0.5227(11) 0.0889(11) 0.153(19) Uiso 0.224(6) 1 d D U P C 3
H37A_3 H 0.739208 0.556873 0.095037 0.229 Uiso 0.224(6) 1 calc GR . P C 3
H37B_3 H 0.821310 0.530365 0.055255 0.229 Uiso 0.224(6) 1 calc DGR . P C 3
H37C_3 H 0.830275 0.525388 0.113910 0.229 Uiso 0.224(6) 1 calc GR . P C 3
C22_3 C 0.7417(19) 0.4313(9) 0.0485(7) 0.072(7) Uiso 0.224(6) 1 d D U P C 3
O23_3 O 0.741(3) 0.4669(13) 0.0092(8) 0.074(11) Uiso 0.224(6) 1 d D U P C 3
C24_3 C 0.712(3) 0.3637(12) 0.0539(7) 0.065(8) Uiso 0.224(6) 1 d D U P C 3
C25_3 C 0.691(3) 0.3356(13) 0.0112(7) 0.088(9) Uiso 0.224(6) 1 d D U P C 3
H25_3 H 0.689467 0.361108 -0.019541 0.106 Uiso 0.224(6) 1 calc R . P C 3
C26_3 C 0.6723(16) 0.2690(11) 0.0142(5) 0.082(7) Uiso 0.224(6) 1 d D U P C 3
H26_3 H 0.663647 0.249629 -0.015445 0.098 Uiso 0.224(6) 1 calc DR . P C 3
C27_3 C 0.666(2) 0.2308(12) 0.0606(6) 0.056(8) Uiso 0.224(6) 1 d D U P C 3
C28_3 C 0.692(3) 0.2582(11) 0.1039(6) 0.052(7) Uiso 0.224(6) 1 d D U P C 3
C29_3 C 0.695(3) 0.2200(11) 0.1515(6) 0.043(7) Uiso 0.224(6) 1 d D U P C 3
C30_3 C 0.720(3) 0.2477(11) 0.1945(6) 0.046(7) Uiso 0.224(6) 1 d D U P C 3
C31_3 C 0.748(3) 0.3125(13) 0.1883(8) 0.045(7) Uiso 0.224(6) 1 d D U P C 3
H31_3 H 0.771540 0.328656 0.214725 0.054 Uiso 0.224(6) 1 calc R . P C 3
C32_3 C 0.740(3) 0.3516(11) 0.1440(7) 0.047(7) Uiso 0.224(6) 1 d D U P C 3
C33_3 C 0.711(3) 0.3257(11) 0.1009(7) 0.054(7) Uiso 0.224(6) 1 d D U P C 3
C34_3 C 0.767(3) 0.4200(11) 0.1408(8) 0.038(7) Uiso 0.224(6) 1 d D U P C 3
O35_3 O 0.788(3) 0.4455(12) 0.1770(9) 0.046(9) Uiso 0.224(6) 1 d D U P C 3
C36_3 C 0.721(2) 0.2082(7) 0.2425(5) 0.047(6) Uiso 0.224(6) 1 d D U P C 3
N41_3 N 0.6115(19) 0.4043(10) 0.4189(7) 0.052(8) Uiso 0.224(6) 1 d D U P C 3
C57_3 C 0.555(3) 0.4710(13) 0.4335(11) 0.137(19) Uiso 0.224(6) 1 d D U P C 3
H57A_3 H 0.552778 0.501870 0.404057 0.206 Uiso 0.224(6) 1 calc GR . P C 3
H57B_3 H 0.578971 0.490365 0.459702 0.206 Uiso 0.224(6) 1 calc DGR . P C 3
H57C_3 H 0.495626 0.463676 0.446186 0.206 Uiso 0.224(6) 1 calc GR . P C 3
C42_3 C 0.6533(17) 0.3665(10) 0.4576(7) 0.076(10) Uiso 0.224(6) 1 d D U P C 3
O43_3 O 0.642(2) 0.3864(13) 0.5012(7) 0.052(10) Uiso 0.224(6) 1 d D U P C 3
C44_3 C 0.710(3) 0.3009(13) 0.4421(7) 0.051(8) Uiso 0.224(6) 1 d D U P C 3
C45_3 C 0.750(2) 0.2580(14) 0.4783(6) 0.052(9) Uiso 0.224(6) 1 d D U P C 3
H45_3 H 0.736349 0.267489 0.512842 0.062 Uiso 0.224(6) 1 calc R . P C 3
C46_3 C 0.8120(14) 0.2006(10) 0.4633(5) 0.053(8) Uiso 0.224(6) 1 d D U P C 3
C47_3 C 0.819(2) 0.1718(11) 0.4150(6) 0.040(7) Uiso 0.224(6) 1 d D U P C 3
C48_3 C 0.774(3) 0.2162(12) 0.3778(7) 0.051(7) Uiso 0.224(6) 1 d D U P C 3
C49_3 C 0.777(2) 0.1941(9) 0.3265(6) 0.040(6) Uiso 0.224(6) 1 d D U P C 3
C50_3 C 0.732(2) 0.2369(8) 0.2900(6) 0.041(6) Uiso 0.224(6) 1 d D U P C 3
C51_3 C 0.682(3) 0.3013(13) 0.3048(7) 0.046(7) Uiso 0.224(6) 1 d D U P C 3
H51_3 H 0.656047 0.330816 0.280344 0.056 Uiso 0.224(6) 1 calc R . P C 3
C52_3 C 0.672(3) 0.3208(13) 0.3544(7) 0.051(7) Uiso 0.224(6) 1 d D U P C 3
C53_3 C 0.719(3) 0.2793(13) 0.3915(7) 0.052(7) Uiso 0.224(6) 1 d D U P C 3
C54_3 C 0.617(3) 0.3880(12) 0.3679(8) 0.064(8) Uiso 0.224(6) 1 d D U P C 3
O55_3 O 0.580(3) 0.4273(14) 0.3370(9) 0.066(9) Uiso 0.224(6) 1 d D U P C 3
Br56_3 Br 0.8903(9) 0.1690(6) 0.5161(4) 0.103(4) Uiso 0.224(6) 1 d D U P C 3
N61_3 N 0.9365(19) -0.1286(8) 0.3256(10) 0.070(7) Uiso 0.224(6) 1 d D U P C 3
C77_3 C 0.964(3) -0.2033(9) 0.3163(14) 0.15(2) Uiso 0.224(6) 1 d D U P C 3
H77A_3 H 0.923373 -0.228419 0.336701 0.225 Uiso 0.224(6) 1 calc GR . P C 3
H77B_3 H 1.022724 -0.218489 0.325573 0.225 Uiso 0.224(6) 1 calc DGR . P C 3
H77C_3 H 0.964231 -0.210986 0.280747 0.225 Uiso 0.224(6) 1 calc GR . P C 3
C62_3 C 0.9666(19) -0.1051(9) 0.3674(9) 0.067(8) Uiso 0.224(6) 1 d D U P C 3
O63_3 O 1.014(2) -0.1432(11) 0.3940(12) 0.050(9) Uiso 0.224(6) 1 d D U P C 3
C64_3 C 0.935(3) -0.0313(9) 0.3771(11) 0.059(7) Uiso 0.224(6) 1 d D U P C 3
C65_3 C 0.968(3) -0.0011(11) 0.4149(13) 0.066(8) Uiso 0.224(6) 1 d D U P C 3
H65_3 H 1.008252 -0.027269 0.434486 0.079 Uiso 0.224(6) 1 calc R . P C 3
C66_3 C 0.9404(17) 0.0680(11) 0.4236(8) 0.053(8) Uiso 0.224(6) 1 d D U P C 3
H66_3 H 0.964394 0.087373 0.448449 0.063 Uiso 0.224(6) 1 calc DR . P C 3
C67_3 C 0.8781(19) 0.1097(11) 0.3963(8) 0.040(7) Uiso 0.224(6) 1 d D U P C 3
C68_3 C 0.863(2) 0.0826(8) 0.3497(8) 0.052(7) Uiso 0.224(6) 1 d D U P C 3
C69_3 C 0.809(2) 0.1238(8) 0.3156(9) 0.042(6) Uiso 0.224(6) 1 d D U P C 3
C70_3 C 0.776(3) 0.0935(8) 0.2767(11) 0.040(6) Uiso 0.224(6) 1 d D U P C 3
C71_3 C 0.804(3) 0.0226(9) 0.2691(14) 0.045(6) Uiso 0.224(6) 1 d D U P C 3
H71_3 H 0.788063 0.003235 0.241331 0.054 Uiso 0.224(6) 1 calc R . P C 3
C72_3 C 0.855(3) -0.0179(9) 0.3019(12) 0.051(7) Uiso 0.224(6) 1 d D U P C 3
C73_3 C 0.881(3) 0.0103(8) 0.3444(11) 0.061(7) Uiso 0.224(6) 1 d D U P C 3
C74_3 C 0.885(3) -0.0914(9) 0.2907(11) 0.048(7) Uiso 0.224(6) 1 d D U P C 3
O75_3 O 0.864(2) -0.1182(11) 0.2550(11) 0.048(11) Uiso 0.224(6) 1 d D U P C 3
C76_3 C 0.725(2) 0.1370(7) 0.2411(9) 0.051(6) Uiso 0.224(6) 1 d D U P C 3
N1_4 N 0.734(2) 0.4485(10) 0.0801(8) 0.058(7) Uiso 0.237(5) 1 d D U P D 4
C17_4 C 0.765(3) 0.5159(14) 0.0706(11) 0.148(18) Uiso 0.237(5) 1 d D U P D 4
H17A_4 H 0.764325 0.536268 0.102736 0.221 Uiso 0.237(5) 1 calc GR . P D 4
H17B_4 H 0.726383 0.545571 0.050086 0.221 Uiso 0.237(5) 1 calc DGR . P D 4
H17C_4 H 0.824284 0.508902 0.052971 0.221 Uiso 0.237(5) 1 calc GR . P D 4
C2_4 C 0.701(2) 0.4249(10) 0.0395(7) 0.076(9) Uiso 0.237(5) 1 d D U P D 4
O3_4 O 0.691(3) 0.4597(13) 0.0003(9) 0.068(11) Uiso 0.237(5) 1 d D U P D 4
C4_4 C 0.668(3) 0.3587(12) 0.0500(7) 0.064(8) Uiso 0.237(5) 1 d D U P D 4
C5_4 C 0.638(3) 0.3295(9) 0.0110(6) 0.086(9) Uiso 0.237(5) 1 d D U P D 4
H5_4 H 0.631048 0.353547 -0.019964 0.104 Uiso 0.237(5) 1 calc R . P D 4
C6_4 C 0.6185(18) 0.2632(8) 0.0185(4) 0.082(8) Uiso 0.237(5) 1 d D U P D 4
C7_4 C 0.603(2) 0.2329(10) 0.0681(4) 0.060(8) Uiso 0.237(5) 1 d D U P D 4
C8_4 C 0.643(3) 0.2603(11) 0.1068(7) 0.053(7) Uiso 0.237(5) 1 d D U P D 4
C9_4 C 0.654(3) 0.2239(10) 0.1550(7) 0.046(6) Uiso 0.237(5) 1 d D U P D 4
C10_4 C 0.691(2) 0.2521(9) 0.1934(6) 0.048(6) Uiso 0.237(5) 1 d D U P D 4
C11_4 C 0.714(3) 0.3183(13) 0.1841(8) 0.045(7) Uiso 0.237(5) 1 d D U P D 4
H11_4 H 0.734704 0.338465 0.209746 0.054 Uiso 0.237(5) 1 calc R . P D 4
C12_4 C 0.705(3) 0.3530(12) 0.1379(8) 0.046(7) Uiso 0.237(5) 1 d D U P D 4
C13_4 C 0.674(3) 0.3235(12) 0.0977(7) 0.052(7) Uiso 0.237(5) 1 d D U P D 4
C14_4 C 0.741(3) 0.4179(13) 0.1285(8) 0.037(7) Uiso 0.237(5) 1 d D U P D 4
O15_4 O 0.773(3) 0.4433(15) 0.1609(10) 0.050(9) Uiso 0.237(5) 1 d D U P D 4
Br16_4 Br 0.6217(10) 0.2174(6) -0.0457(4) 0.127(4) Uiso 0.237(5) 1 d D U P D 4
N21_4 N 0.523(2) -0.0660(10) 0.1551(10) 0.050(6) Uiso 0.237(5) 1 d D U P D 4
C37_4 C 0.498(3) -0.1354(13) 0.1657(14) 0.200(18) Uiso 0.237(5) 1 d D U P D 4
H37A_4 H 0.542097 -0.168809 0.147590 0.300 Uiso 0.237(5) 1 calc GR . P D 4
H37B_4 H 0.441540 -0.135501 0.154509 0.300 Uiso 0.237(5) 1 calc DGR . P D 4
H37C_4 H 0.494680 -0.146446 0.201785 0.300 Uiso 0.237(5) 1 calc GR . P D 4
C22_4 C 0.496(2) -0.0313(10) 0.1111(10) 0.058(7) Uiso 0.237(5) 1 d D U P D 4
O23_4 O 0.455(3) -0.0564(15) 0.0827(13) 0.063(10) Uiso 0.237(5) 1 d D U P D 4
C24_4 C 0.526(3) 0.0358(12) 0.0997(10) 0.048(7) Uiso 0.237(5) 1 d D U P D 4
C25_4 C 0.497(3) 0.0765(13) 0.0586(11) 0.058(7) Uiso 0.237(5) 1 d D U P D 4
H25_4 H 0.460660 0.061138 0.038044 0.070 Uiso 0.237(5) 1 calc R . P D 4
C26_4 C 0.5223(15) 0.1405(11) 0.0479(6) 0.054(7) Uiso 0.237(5) 1 d D U P D 4
H26_4 H 0.509048 0.164464 0.017710 0.065 Uiso 0.237(5) 1 calc DR . P D 4
C27_4 C 0.567(2) 0.1697(11) 0.0814(8) 0.058(7) Uiso 0.237(5) 1 d D U P D 4
C28_4 C 0.592(3) 0.1297(11) 0.1257(9) 0.049(7) Uiso 0.237(5) 1 d D U P D 4
C29_4 C 0.639(3) 0.1549(10) 0.1612(10) 0.042(6) Uiso 0.237(5) 1 d D U P D 4
C30_4 C 0.668(3) 0.1133(11) 0.2033(11) 0.041(6) Uiso 0.237(5) 1 d D U P D 4
C31_4 C 0.644(3) 0.0477(14) 0.2118(13) 0.047(6) Uiso 0.237(5) 1 d D U P D 4
H31_4 H 0.659597 0.020977 0.240364 0.056 Uiso 0.237(5) 1 calc R . P D 4
C32_4 C 0.597(3) 0.0231(12) 0.1786(12) 0.040(6) Uiso 0.237(5) 1 d D U P D 4
C33_4 C 0.571(3) 0.0627(11) 0.1345(10) 0.047(6) Uiso 0.237(5) 1 d D U P D 4
C34_4 C 0.572(3) -0.0454(12) 0.1903(12) 0.045(6) Uiso 0.237(5) 1 d D U P D 4
O35_4 O 0.593(4) -0.0821(15) 0.2269(14) 0.049(9) Uiso 0.237(5) 1 d D U P D 4
C36_4 C 0.721(2) 0.1394(7) 0.2367(7) 0.050(6) Uiso 0.237(5) 1 d D U P D 4
N41_4 N 0.9349(19) -0.1139(8) 0.3352(7) 0.071(7) Uiso 0.237(5) 1 d D U P D 4
C57_4 C 0.979(3) -0.1860(9) 0.3254(11) 0.143(16) Uiso 0.237(5) 1 d D U P D 4
H57A_4 H 0.947626 -0.205607 0.302720 0.214 Uiso 0.237(5) 1 calc GR . P D 4
H57B_4 H 0.978867 -0.212275 0.357193 0.214 Uiso 0.237(5) 1 calc DGR . P D 4
H57C_4 H 1.039221 -0.186459 0.309990 0.214 Uiso 0.237(5) 1 calc GR . P D 4
C42_4 C 0.9449(17) -0.0888(7) 0.3816(7) 0.067(9) Uiso 0.237(5) 1 d D U P D 4
O43_4 O 0.987(2) -0.1235(9) 0.4127(8) 0.043(9) Uiso 0.237(5) 1 d D U P D 4
C44_4 C 0.902(2) -0.0170(9) 0.3899(8) 0.059(7) Uiso 0.237(5) 1 d D U P D 4
C45_4 C 0.909(2) 0.0123(9) 0.4349(9) 0.065(9) Uiso 0.237(5) 1 d D U P D 4
H45_4 H 0.940299 -0.013035 0.459322 0.078 Uiso 0.237(5) 1 calc R . P D 4
C46_4 C 0.8687(15) 0.0794(7) 0.4438(6) 0.060(10) Uiso 0.237(5) 1 d D U P D 4
C47_4 C 0.8121(19) 0.1189(10) 0.4113(7) 0.046(7) Uiso 0.237(5) 1 d D U P D 4
C48_4 C 0.811(2) 0.0893(9) 0.3632(7) 0.052(7) Uiso 0.237(5) 1 d D U P D 4
C49_4 C 0.761(2) 0.1272(8) 0.3252(7) 0.040(6) Uiso 0.237(5) 1 d D U P D 4
C50_4 C 0.758(2) 0.0973(8) 0.2781(7) 0.040(6) Uiso 0.237(5) 1 d D U P D 4
C51_4 C 0.797(3) 0.0279(10) 0.2713(10) 0.045(6) Uiso 0.237(5) 1 d D U P D 4
H51_4 H 0.791369 0.007167 0.241572 0.054 Uiso 0.237(5) 1 calc R . P D 4
C52_4 C 0.843(3) -0.0094(9) 0.3076(9) 0.050(7) Uiso 0.237(5) 1 d D U P D 4
C53_4 C 0.856(2) 0.0223(9) 0.3525(8) 0.059(7) Uiso 0.237(5) 1 d D U P D 4
C54_4 C 0.889(3) -0.0802(9) 0.2966(8) 0.049(7) Uiso 0.237(5) 1 d D U P D 4
O55_4 O 0.888(3) -0.1076(12) 0.2567(9) 0.038(8) Uiso 0.237(5) 1 d D U P D 4
Br56_4 Br 0.9011(6) 0.1113(4) 0.5064(3) 0.065(3) Uiso 0.237(5) 1 d D U P D 4
N61_4 N 0.5618(16) 0.4189(8) 0.4072(7) 0.047(9) Uiso 0.237(5) 1 d D U P D 4
C77_4 C 0.506(2) 0.4879(10) 0.4162(10) 0.12(2) Uiso 0.237(5) 1 d D U P D 4
H77A_4 H 0.543578 0.522110 0.411438 0.174 Uiso 0.237(5) 1 calc GR . P D 4
H77B_4 H 0.476104 0.488804 0.450565 0.174 Uiso 0.237(5) 1 calc DGR . P D 4
H77C_4 H 0.463326 0.497013 0.392425 0.174 Uiso 0.237(5) 1 calc GR . P D 4
C62_4 C 0.5938(16) 0.3839(8) 0.4499(6) 0.074(11) Uiso 0.237(5) 1 d D U P D 4
O63_4 O 0.579(2) 0.4079(12) 0.4923(7) 0.082(12) Uiso 0.237(5) 1 d D U P D 4
C64_4 C 0.653(2) 0.3173(10) 0.4391(6) 0.050(8) Uiso 0.237(5) 1 d D U P D 4
C65_4 C 0.681(2) 0.2754(11) 0.4800(5) 0.054(10) Uiso 0.237(5) 1 d D U P D 4
H65_4 H 0.665251 0.290165 0.513272 0.065 Uiso 0.237(5) 1 calc R . P D 4
C66_4 C 0.7325(13) 0.2116(10) 0.4711(5) 0.043(9) Uiso 0.237(5) 1 d D U P D 4
H66_4 H 0.752320 0.185069 0.498928 0.052 Uiso 0.237(5) 1 calc DR . P D 4
C67_4 C 0.756(2) 0.1854(10) 0.4222(5) 0.045(8) Uiso 0.237(5) 1 d D U P D 4
C68_4 C 0.721(2) 0.2262(9) 0.3804(5) 0.051(7) Uiso 0.237(5) 1 d D U P D 4
C69_4 C 0.731(2) 0.1990(8) 0.3307(5) 0.039(6) Uiso 0.237(5) 1 d D U P D 4
C70_4 C 0.697(2) 0.2398(9) 0.2894(5) 0.041(6) Uiso 0.237(5) 1 d D U P D 4
C71_4 C 0.644(3) 0.3045(12) 0.3000(6) 0.047(7) Uiso 0.237(5) 1 d D U P D 4
H71_4 H 0.618958 0.330679 0.273533 0.056 Uiso 0.237(5) 1 calc R . P D 4
C72_4 C 0.629(2) 0.3296(11) 0.3482(6) 0.052(7) Uiso 0.237(5) 1 d D U P D 4
C73_4 C 0.666(2) 0.2906(10) 0.3900(6) 0.051(8) Uiso 0.237(5) 1 d D U P D 4
C74_4 C 0.576(2) 0.3988(10) 0.3568(7) 0.066(8) Uiso 0.237(5) 1 d D U P D 4
O75_4 O 0.542(2) 0.4347(11) 0.3231(8) 0.074(11) Uiso 0.237(5) 1 d D U P D 4
C76_4 C 0.711(2) 0.2111(7) 0.2392(5) 0.047(6) Uiso 0.237(5) 1 d D U P D 4
N1_5 N 0.0107(9) 0.6322(7) 0.7313(9) 0.073(7) Uiso 0.371(4) 1 d D U P E 1
C17_5 C 0.0002(15) 0.7032(9) 0.7076(12) 0.25(3) Uiso 0.371(4) 1 d D U P E 1
H17A_5 H 0.002819 0.735074 0.732985 0.378 Uiso 0.371(4) 1 calc GR . P E 1
H17B_5 H -0.056000 0.714115 0.694679 0.378 Uiso 0.371(4) 1 calc DGR . P E 1
H17C_5 H 0.047057 0.705853 0.680032 0.378 Uiso 0.371(4) 1 calc GR . P E 1
C2_5 C -0.0665(8) 0.6121(7) 0.7558(9) 0.086(8) Uiso 0.371(4) 1 d D U P E 1
O3_5 O -0.1381(10) 0.6498(9) 0.7578(12) 0.089(9) Uiso 0.371(4) 1 d D U P E 1
C4_5 C -0.0547(7) 0.5422(8) 0.7804(13) 0.071(8) Uiso 0.371(4) 1 d D U P E 1
C5_5 C -0.1287(7) 0.5157(9) 0.8018(14) 0.079(8) Uiso 0.371(4) 1 d D U P E 1
H5_5 H -0.184981 0.541594 0.801186 0.095 Uiso 0.371(4) 1 calc R . P E 1
C6_5 C -0.1188(6) 0.4497(7) 0.8244(8) 0.069(7) Uiso 0.371(4) 1 d D U P E 1
C7_5 C -0.0349(6) 0.4100(8) 0.8295(10) 0.059(7) Uiso 0.371(4) 1 d D U P E 1
C8_5 C 0.0390(8) 0.4333(8) 0.7987(13) 0.063(7) Uiso 0.371(4) 1 d D U P E 1
C9_5 C 0.1254(8) 0.3913(7) 0.7934(11) 0.051(7) Uiso 0.371(4) 1 d D U P E 1
C10_5 C 0.1987(8) 0.4153(6) 0.7641(11) 0.069(7) Uiso 0.371(4) 1 d D U P E 1
C11_5 C 0.1875(8) 0.4849(8) 0.7466(14) 0.067(7) Uiso 0.371(4) 1 d D U P E 1
H11_5 H 0.236930 0.503863 0.733006 0.080 Uiso 0.371(4) 1 calc R . P E 1
C12_5 C 0.1050(8) 0.5247(9) 0.7494(14) 0.072(7) Uiso 0.371(4) 1 d D U P E 1
C13_5 C 0.0298(8) 0.5007(9) 0.7766(13) 0.068(7) Uiso 0.371(4) 1 d D U P E 1
C14_5 C 0.0966(9) 0.5956(8) 0.7267(11) 0.060(8) Uiso 0.371(4) 1 d D U P E 1
O15_5 O 0.1599(11) 0.6192(9) 0.7048(11) 0.064(8) Uiso 0.371(4) 1 d D U P E 1
Br16_5 Br -0.2317(4) 0.4185(3) 0.8466(2) 0.123(3) Uiso 0.371(4) 1 d D U P E 1
N21_5 N 0.0886(12) 0.0907(6) 0.8898(8) 0.063(6) Uiso 0.371(4) 1 d D U P E 1
C37_5 C 0.0981(19) 0.0169(7) 0.9071(12) 0.28(2) Uiso 0.371(4) 1 d D U P E 1
H37A_5 H 0.135105 -0.010552 0.881219 0.415 Uiso 0.371(4) 1 calc GR . P E 1
H37B_5 H 0.040714 0.003533 0.912969 0.415 Uiso 0.371(4) 1 calc DGR . P E 1
H37C_5 H 0.124681 0.010331 0.938335 0.415 Uiso 0.371(4) 1 calc GR . P E 1
C22_5 C 0.0120(12) 0.1327(6) 0.9110(8) 0.078(8) Uiso 0.371(4) 1 d D U P E 1
O23_5 O -0.0429(15) 0.1108(9) 0.9422(10) 0.072(9) Uiso 0.371(4) 1 d D U P E 1
C24_5 C 0.0034(16) 0.2057(7) 0.8931(12) 0.069(7) Uiso 0.371(4) 1 d D U P E 1
C25_5 C -0.0671(18) 0.2529(8) 0.9148(12) 0.077(7) Uiso 0.371(4) 1 d D U P E 1
H25_5 H -0.106139 0.239424 0.941900 0.093 Uiso 0.371(4) 1 calc R . P E 1
C26_5 C -0.0794(8) 0.3209(8) 0.8958(5) 0.063(7) Uiso 0.371(4) 1 d D U P E 1
H26_5 H -0.129909 0.350900 0.908396 0.076 Uiso 0.371(4) 1 calc DR . P E 1
C27_5 C -0.0175(10) 0.3445(7) 0.8583(8) 0.047(7) Uiso 0.371(4) 1 d D U P E 1
C28_5 C 0.0624(11) 0.2984(6) 0.8424(10) 0.046(7) Uiso 0.371(4) 1 d D U P E 1
C29_5 C 0.1324(12) 0.3204(6) 0.8079(11) 0.053(7) Uiso 0.371(4) 1 d D U P E 1
C30_5 C 0.2060(14) 0.2730(6) 0.7865(12) 0.064(6) Uiso 0.371(4) 1 d D U P E 1
C31_5 C 0.2110(16) 0.2032(7) 0.8028(14) 0.056(7) Uiso 0.371(4) 1 d D U P E 1
H31_5 H 0.260357 0.171717 0.790649 0.067 Uiso 0.371(4) 1 calc R . P E 1
C32_5 C 0.1445(14) 0.1812(7) 0.8360(12) 0.055(7) Uiso 0.371(4) 1 d D U P E 1
C33_5 C 0.0675(14) 0.2277(6) 0.8555(12) 0.065(7) Uiso 0.371(4) 1 d D U P E 1
C34_5 C 0.1575(14) 0.1084(7) 0.8548(11) 0.057(7) Uiso 0.371(4) 1 d D U P E 1
O35_5 O 0.2226(14) 0.0670(8) 0.8401(11) 0.050(7) Uiso 0.371(4) 1 d D U P E 1
C36_5 C 0.2726(9) 0.2972(6) 0.7491(9) 0.058(6) Uiso 0.371(4) 1 d D U P E 1
N41_5 N 0.4457(9) 0.0564(8) 0.6162(7) 0.085(8) Uiso 0.371(4) 1 d D U P E 1
C57_5 C 0.4272(15) -0.0067(10) 0.5946(10) 0.152(17) Uiso 0.371(4) 1 d D U P E 1
H57A_5 H 0.453181 -0.046263 0.613410 0.228 Uiso 0.371(4) 1 calc GR . P E 1
H57B_5 H 0.452302 -0.009169 0.559233 0.228 Uiso 0.371(4) 1 calc DGR . P E 1
H57C_5 H 0.364264 -0.005115 0.597163 0.228 Uiso 0.371(4) 1 calc GR . P E 1
C42_5 C 0.5281(9) 0.0741(8) 0.5991(7) 0.105(10) Uiso 0.371(4) 1 d D U P E 1
O43_5 O 0.5797(14) 0.0413(11) 0.5667(10) 0.118(11) Uiso 0.371(4) 1 d D U P E 1
C44_5 C 0.5444(10) 0.1375(10) 0.6198(9) 0.066(8) Uiso 0.371(4) 1 d D U P E 1
C45_5 C 0.6274(10) 0.1554(11) 0.6088(10) 0.076(10) Uiso 0.371(4) 1 d D U P E 1
H45_5 H 0.671334 0.128837 0.587337 0.092 Uiso 0.371(4) 1 calc R . P E 1
C46_5 C 0.6457(7) 0.2130(8) 0.6297(7) 0.082(10) Uiso 0.371(4) 1 d D U P E 1
C47_5 C 0.5843(9) 0.2558(10) 0.6633(10) 0.076(8) Uiso 0.371(4) 1 d D U P E 1
C48_5 C 0.4988(9) 0.2352(10) 0.6754(11) 0.064(7) Uiso 0.371(4) 1 d D U P E 1
C49_5 C 0.4293(9) 0.2745(9) 0.7087(11) 0.052(7) Uiso 0.371(4) 1 d D U P E 1
C50_5 C 0.3479(9) 0.2511(8) 0.7244(10) 0.062(7) Uiso 0.371(4) 1 d D U P E 1
C51_5 C 0.3371(13) 0.1870(11) 0.7076(12) 0.074(7) Uiso 0.371(4) 1 d D U P E 1
H51_5 H 0.286742 0.168785 0.720605 0.089 Uiso 0.371(4) 1 calc R . P E 1
C52_5 C 0.3995(12) 0.1516(11) 0.6727(11) 0.064(7) Uiso 0.371(4) 1 d D U P E 1
C53_5 C 0.4822(10) 0.1738(10) 0.6568(10) 0.066(7) Uiso 0.371(4) 1 d D U P E 1
C54_5 C 0.3791(11) 0.0895(10) 0.6514(9) 0.066(8) Uiso 0.371(4) 1 d D U P E 1
O55_5 O 0.3144(12) 0.0641(10) 0.6684(9) 0.065(9) Uiso 0.371(4) 1 d D U P E 1
Br56_5 Br 0.7679(5) 0.2267(4) 0.6062(3) 0.168(4) Uiso 0.371(4) 1 d D U P E 1
N61_5 N 0.5579(11) 0.5466(8) 0.7697(10) 0.096(8) Uiso 0.371(4) 1 d D U P E 1
C77_5 C 0.5684(17) 0.6138(10) 0.7886(14) 0.30(2) Uiso 0.371(4) 1 d D U P E 1
H77A_5 H 0.565783 0.647647 0.761042 0.456 Uiso 0.371(4) 1 calc GR . P E 1
H77B_5 H 0.624537 0.609209 0.801412 0.456 Uiso 0.371(4) 1 calc DGR . P E 1
H77C_5 H 0.521465 0.627718 0.815650 0.456 Uiso 0.371(4) 1 calc GR . P E 1
C62_5 C 0.6349(10) 0.5071(8) 0.7466(9) 0.093(8) Uiso 0.371(4) 1 d D U P E 1
O63_5 O 0.7067(12) 0.5256(12) 0.7438(13) 0.122(11) Uiso 0.371(4) 1 d D U P E 1
C64_5 C 0.6229(9) 0.4400(10) 0.7293(13) 0.074(8) Uiso 0.371(4) 1 d D U P E 1
C65_5 C 0.6949(9) 0.3963(11) 0.7054(13) 0.100(9) Uiso 0.371(4) 1 d D U P E 1
H65_5 H 0.750391 0.409432 0.699176 0.120 Uiso 0.371(4) 1 calc R . P E 1
C66_5 C 0.6838(7) 0.3327(10) 0.6907(8) 0.087(9) Uiso 0.371(4) 1 d D U P E 1
H66_5 H 0.733675 0.299497 0.683166 0.104 Uiso 0.371(4) 1 calc DR . P E 1
C67_5 C 0.6000(7) 0.3169(10) 0.6869(10) 0.067(8) Uiso 0.371(4) 1 d D U P E 1
C68_5 C 0.5260(8) 0.3593(9) 0.7145(11) 0.068(7) Uiso 0.371(4) 1 d D U P E 1
C69_5 C 0.4415(7) 0.3383(8) 0.7261(11) 0.060(7) Uiso 0.371(4) 1 d D U P E 1
C70_5 C 0.3664(7) 0.3845(9) 0.7474(13) 0.063(7) Uiso 0.371(4) 1 d D U P E 1
C71_5 C 0.3800(9) 0.4479(11) 0.7637(16) 0.068(7) Uiso 0.371(4) 1 d D U P E 1
H71_5 H 0.331238 0.479655 0.776224 0.082 Uiso 0.371(4) 1 calc R . P E 1
C72_5 C 0.4635(9) 0.4634(10) 0.7614(12) 0.070(7) Uiso 0.371(4) 1 d D U P E 1
C73_5 C 0.5379(9) 0.4220(10) 0.7337(12) 0.075(8) Uiso 0.371(4) 1 d D U P E 1
C74_5 C 0.4724(11) 0.5317(10) 0.7781(13) 0.070(7) Uiso 0.371(4) 1 d D U P E 1
O75_5 O 0.4106(13) 0.5708(11) 0.7996(14) 0.089(9) Uiso 0.371(4) 1 d D U P E 1
C76_5 C 0.2789(6) 0.3673(6) 0.7488(10) 0.060(6) Uiso 0.371(4) 1 d D U P E 1
N1_6 N 0.5764(9) 0.5422(8) 0.7525(8) 0.090(7) Uiso 0.445(8) 1 d D U P F 2
C17_6 C 0.5936(15) 0.6066(10) 0.7727(11) 0.30(2) Uiso 0.445(8) 1 d D U P F 2
H17A_6 H 0.585996 0.642886 0.747196 0.446 Uiso 0.445(8) 1 calc GR . P F 2
H17B_6 H 0.653199 0.599708 0.781136 0.446 Uiso 0.445(8) 1 calc DGR . P F 2
H17C_6 H 0.552673 0.618316 0.802908 0.446 Uiso 0.445(8) 1 calc GR . P F 2
C2_6 C 0.6484(8) 0.5030(7) 0.7246(8) 0.097(8) Uiso 0.445(8) 1 d D U P F 2
O3_6 O 0.7226(9) 0.5177(10) 0.7196(10) 0.098(8) Uiso 0.445(8) 1 d D U P F 2
C4_6 C 0.6301(8) 0.4380(9) 0.7067(10) 0.071(7) Uiso 0.445(8) 1 d D U P F 2
C5_6 C 0.6958(9) 0.3987(9) 0.6753(11) 0.100(9) Uiso 0.445(8) 1 d D U P F 2
H5_6 H 0.750496 0.412402 0.666145 0.120 Uiso 0.445(8) 1 calc R . P F 2
C6_6 C 0.6794(6) 0.3382(7) 0.6572(7) 0.080(8) Uiso 0.445(8) 1 d D U P F 2
C7_6 C 0.5951(7) 0.3185(9) 0.6629(9) 0.065(7) Uiso 0.445(8) 1 d D U P F 2
C8_6 C 0.5281(8) 0.3600(9) 0.6961(10) 0.068(7) Uiso 0.445(8) 1 d D U P F 2
C9_6 C 0.4409(8) 0.3428(8) 0.7076(10) 0.062(6) Uiso 0.445(8) 1 d D U P F 2
C10_6 C 0.3719(7) 0.3876(7) 0.7357(10) 0.063(6) Uiso 0.445(8) 1 d D U P F 2
C11_6 C 0.3911(9) 0.4486(10) 0.7532(13) 0.065(6) Uiso 0.445(8) 1 d D U P F 2
H11_6 H 0.346252 0.478023 0.771895 0.078 Uiso 0.445(8) 1 calc R . P F 2
C12_6 C 0.4742(8) 0.4651(9) 0.7432(11) 0.067(7) Uiso 0.445(8) 1 d D U P F 2
C13_6 C 0.5434(8) 0.4227(9) 0.7131(10) 0.073(7) Uiso 0.445(8) 1 d D U P F 2
C14_6 C 0.4902(10) 0.5292(10) 0.7637(11) 0.074(7) Uiso 0.445(8) 1 d D U P F 2
O15_6 O 0.4325(11) 0.5669(10) 0.7895(10) 0.062(7) Uiso 0.445(8) 1 d D U P F 2
Br16_6 Br 0.7866(4) 0.2834(4) 0.6244(3) 0.131(3) Uiso 0.445(8) 1 d D U P F 2
N21_6 N 0.4187(10) 0.0666(7) 0.5997(6) 0.080(7) Uiso 0.445(8) 1 d D U P F 2
C37_6 C 0.3941(15) 0.0053(9) 0.5787(9) 0.144(14) Uiso 0.445(8) 1 d D U P F 2
H37A_6 H 0.421418 -0.035388 0.595744 0.217 Uiso 0.445(8) 1 calc GR . P F 2
H37B_6 H 0.414276 0.003821 0.542650 0.217 Uiso 0.445(8) 1 calc DGR . P F 2
H37C_6 H 0.330823 0.008290 0.584197 0.217 Uiso 0.445(8) 1 calc GR . P F 2
C22_6 C 0.4992(10) 0.0841(8) 0.5779(6) 0.100(9) Uiso 0.445(8) 1 d D U P F 2
O23_6 O 0.5460(14) 0.0523(10) 0.5432(8) 0.092(8) Uiso 0.445(8) 1 d D U P F 2
C24_6 C 0.5223(12) 0.1448(10) 0.5995(8) 0.069(7) Uiso 0.445(8) 1 d D U P F 2
C25_6 C 0.6018(12) 0.1663(11) 0.5805(9) 0.066(8) Uiso 0.445(8) 1 d D U P F 2
H25_6 H 0.641843 0.140965 0.556415 0.080 Uiso 0.445(8) 1 calc R . P F 2
C26_6 C 0.6212(8) 0.2263(10) 0.5980(6) 0.095(9) Uiso 0.445(8) 1 d D U P F 2
H26_6 H 0.667698 0.245455 0.580199 0.114 Uiso 0.445(8) 1 calc DR . P F 2
C27_6 C 0.5727(10) 0.2584(10) 0.6413(9) 0.072(7) Uiso 0.445(8) 1 d D U P F 2
C28_6 C 0.4903(10) 0.2370(10) 0.6603(9) 0.064(7) Uiso 0.445(8) 1 d D U P F 2
C29_6 C 0.4251(10) 0.2780(9) 0.6941(10) 0.052(6) Uiso 0.445(8) 1 d D U P F 2
C30_6 C 0.3461(12) 0.2542(9) 0.7153(10) 0.062(6) Uiso 0.445(8) 1 d D U P F 2
C31_6 C 0.3302(14) 0.1914(11) 0.6990(11) 0.073(7) Uiso 0.445(8) 1 d D U P F 2
H31_6 H 0.280110 0.174148 0.713919 0.088 Uiso 0.445(8) 1 calc R . P F 2
C32_6 C 0.3872(12) 0.1556(10) 0.6618(9) 0.066(7) Uiso 0.445(8) 1 d D U P F 2
C33_6 C 0.4682(11) 0.1779(10) 0.6411(9) 0.065(7) Uiso 0.445(8) 1 d D U P F 2
C34_6 C 0.3585(11) 0.0980(10) 0.6388(8) 0.068(7) Uiso 0.445(8) 1 d D U P F 2
O35_6 O 0.2889(12) 0.0781(11) 0.6535(9) 0.073(8) Uiso 0.445(8) 1 d D U P F 2
C36_6 C 0.2865(10) 0.2940(6) 0.7538(8) 0.059(6) Uiso 0.445(8) 1 d D U P F 2
N41_6 N 0.1110(9) 0.0979(6) 0.9060(6) 0.068(6) Uiso 0.445(8) 1 d D U P F 2
C57_6 C 0.1268(15) 0.0282(7) 0.9314(9) 0.28(2) Uiso 0.445(8) 1 d D U P F 2
H57A_6 H 0.167411 -0.002303 0.908968 0.424 Uiso 0.445(8) 1 calc GR . P F 2
H57B_6 H 0.071561 0.011519 0.938970 0.424 Uiso 0.445(8) 1 calc DGR . P F 2
H57C_6 H 0.151363 0.030543 0.962655 0.424 Uiso 0.445(8) 1 calc GR . P F 2
C42_6 C 0.0310(10) 0.1394(5) 0.9226(6) 0.078(7) Uiso 0.445(8) 1 d D U P F 2
O43_6 O -0.0223(12) 0.1190(8) 0.9559(8) 0.086(8) Uiso 0.445(8) 1 d D U P F 2
C44_6 C 0.0163(13) 0.2079(7) 0.8967(10) 0.070(7) Uiso 0.445(8) 1 d D U P F 2
C45_6 C -0.0575(15) 0.2549(7) 0.9132(10) 0.076(7) Uiso 0.445(8) 1 d D U P F 2
H45_6 H -0.098863 0.242865 0.939702 0.091 Uiso 0.445(8) 1 calc R . P F 2
C46_6 C -0.0704(9) 0.3203(5) 0.8905(5) 0.063(6) Uiso 0.445(8) 1 d D U P F 2
C47_6 C -0.0192(9) 0.3399(6) 0.8452(6) 0.047(6) Uiso 0.445(8) 1 d D U P F 2
C48_6 C 0.0625(9) 0.2933(6) 0.8324(8) 0.049(6) Uiso 0.445(8) 1 d D U P F 2
C49_6 C 0.1336(10) 0.3158(6) 0.7985(10) 0.054(6) Uiso 0.445(8) 1 d D U P F 2
C50_6 C 0.2122(10) 0.2689(6) 0.7838(9) 0.066(6) Uiso 0.445(8) 1 d D U P F 2
C51_6 C 0.2232(12) 0.2017(7) 0.8063(11) 0.056(6) Uiso 0.445(8) 1 d D U P F 2
H51_6 H 0.274256 0.170728 0.796159 0.067 Uiso 0.445(8) 1 calc R . P F 2
C52_6 C 0.1595(11) 0.1819(7) 0.8426(9) 0.055(6) Uiso 0.445(8) 1 d D U P F 2
C53_6 C 0.0790(12) 0.2278(8) 0.8573(10) 0.065(6) Uiso 0.445(8) 1 d D U P F 2
C54_6 C 0.1787(11) 0.1138(7) 0.8693(8) 0.060(7) Uiso 0.445(8) 1 d D U P F 2
O55_6 O 0.2475(10) 0.0736(8) 0.8593(8) 0.079(7) Uiso 0.445(8) 1 d D U P F 2
Br56_6 Br -0.1662(3) 0.3819(2) 0.9288(2) 0.0699(19) Uiso 0.445(8) 1 d D U P F 2
N61_6 N 0.0197(8) 0.6202(6) 0.7077(6) 0.075(7) Uiso 0.445(8) 1 d D U P F 2
C77_6 C 0.0108(14) 0.6875(8) 0.6783(9) 0.25(2) Uiso 0.445(8) 1 d D U P F 2
H77A_6 H 0.009684 0.723450 0.701048 0.375 Uiso 0.445(8) 1 calc GR . P F 2
H77B_6 H -0.043202 0.694947 0.662962 0.375 Uiso 0.445(8) 1 calc DGR . P F 2
H77C_6 H 0.060357 0.687053 0.651917 0.375 Uiso 0.445(8) 1 calc GR . P F 2
C62_6 C -0.0581(8) 0.6031(6) 0.7340(7) 0.086(8) Uiso 0.445(8) 1 d D U P F 2
O63_6 O -0.1290(9) 0.6404(8) 0.7307(8) 0.078(7) Uiso 0.445(8) 1 d D U P F 2
C64_6 C -0.0482(7) 0.5354(9) 0.7619(10) 0.069(7) Uiso 0.445(8) 1 d D U P F 2
C65_6 C -0.1217(8) 0.5125(10) 0.7889(11) 0.079(7) Uiso 0.445(8) 1 d D U P F 2
H65_6 H -0.178113 0.537272 0.786591 0.095 Uiso 0.445(8) 1 calc R . P F 2
C66_6 C -0.1117(8) 0.4525(8) 0.8194(6) 0.069(6) Uiso 0.445(8) 1 d D U P F 2
H66_6 H -0.160770 0.441799 0.840802 0.083 Uiso 0.445(8) 1 calc DR . P F 2
C67_6 C -0.0306(7) 0.4079(7) 0.8191(9) 0.060(6) Uiso 0.445(8) 1 d D U P F 2
C68_6 C 0.0459(7) 0.4318(7) 0.7924(10) 0.063(6) Uiso 0.445(8) 1 d D U P F 2
C69_6 C 0.1297(7) 0.3871(6) 0.7858(10) 0.049(6) Uiso 0.445(8) 1 d D U P F 2
C70_6 C 0.2055(7) 0.4114(7) 0.7603(11) 0.070(6) Uiso 0.445(8) 1 d D U P F 2
C71_6 C 0.1946(8) 0.4767(9) 0.7348(11) 0.068(7) Uiso 0.445(8) 1 d D U P F 2
H71_6 H 0.243747 0.491807 0.716404 0.082 Uiso 0.445(8) 1 calc R . P F 2
C72_6 C 0.1133(8) 0.5179(9) 0.7368(11) 0.074(7) Uiso 0.445(8) 1 d D U P F 2
C73_6 C 0.0361(7) 0.4947(9) 0.7630(11) 0.067(7) Uiso 0.445(8) 1 d D U P F 2
C74_6 C 0.1051(8) 0.5827(8) 0.7051(9) 0.061(8) Uiso 0.445(8) 1 d D U P F 2
O75_6 O 0.1680(9) 0.6035(9) 0.6800(8) 0.082(8) Uiso 0.445(8) 1 d D U P F 2
C76_6 C 0.2890(6) 0.3645(5) 0.7541(9) 0.059(6) Uiso 0.445(8) 1 d D U P F 2
N1_7 N 0.5854(14) 0.5145(14) 0.7747(13) 0.093(8) Uiso 0.183(8) 1 d D U P G 3
C17_7 C 0.608(2) 0.5716(18) 0.8021(17) 0.30(3) Uiso 0.183(8) 1 d D U P G 3
H17A_7 H 0.606508 0.611593 0.779719 0.449 Uiso 0.183(8) 1 calc GR . P G 3
H17B_7 H 0.666019 0.558423 0.812261 0.449 Uiso 0.183(8) 1 calc DGR . P G 3
H17C_7 H 0.565253 0.581378 0.831920 0.449 Uiso 0.183(8) 1 calc GR . P G 3
C2_7 C 0.6555(12) 0.4765(13) 0.7444(13) 0.095(10) Uiso 0.183(8) 1 d D U P G 3
O3_7 O 0.7313(14) 0.487(2) 0.7422(18) 0.089(13) Uiso 0.183(8) 1 d D U P G 3
C4_7 C 0.6309(11) 0.4220(17) 0.7158(17) 0.073(9) Uiso 0.183(8) 1 d D U P G 3
C5_7 C 0.6957(10) 0.3825(13) 0.6840(18) 0.097(10) Uiso 0.183(8) 1 d D U P G 3
H5_7 H 0.751283 0.395042 0.675487 0.117 Uiso 0.183(8) 1 calc R . P G 3
C6_7 C 0.6773(7) 0.3234(10) 0.6645(12) 0.080(9) Uiso 0.183(8) 1 d D U P G 3
C7_7 C 0.5900(7) 0.3115(14) 0.6638(14) 0.065(8) Uiso 0.183(8) 1 d D U P G 3
C8_7 C 0.5221(9) 0.3550(14) 0.6955(15) 0.066(8) Uiso 0.183(8) 1 d D U P G 3
C9_7 C 0.4336(10) 0.3395(12) 0.7064(14) 0.062(8) Uiso 0.183(8) 1 d D U P G 3
C10_7 C 0.3662(9) 0.3832(11) 0.7367(15) 0.063(8) Uiso 0.183(8) 1 d D U P G 3
C11_7 C 0.3900(12) 0.4391(18) 0.759(2) 0.066(8) Uiso 0.183(8) 1 d D U P G 3
H11_7 H 0.345931 0.469975 0.777328 0.079 Uiso 0.183(8) 1 calc R . P G 3
C12_7 C 0.4764(12) 0.4487(18) 0.7554(17) 0.070(8) Uiso 0.183(8) 1 d D U P G 3
C13_7 C 0.5436(11) 0.4081(18) 0.7227(17) 0.073(8) Uiso 0.183(8) 1 d D U P G 3
C14_7 C 0.4973(15) 0.5056(17) 0.7831(15) 0.074(9) Uiso 0.183(8) 1 d D U P G 3
O15_7 O 0.4418(18) 0.5429(18) 0.8107(16) 0.072(11) Uiso 0.183(8) 1 d D U P G 3
Br16_7 Br 0.7864(5) 0.2603(6) 0.6416(4) 0.050(4) Uiso 0.183(8) 1 d D U P G 3
N21_7 N 0.3920(17) 0.0795(14) 0.5878(11) 0.084(10) Uiso 0.183(8) 1 d D U P G 3
C37_7 C 0.361(2) 0.0242(18) 0.5626(15) 0.15(2) Uiso 0.183(8) 1 d D U P G 3
H37A_7 H 0.320040 0.003560 0.586686 0.221 Uiso 0.183(8) 1 calc GR . P G 3
H37B_7 H 0.410879 -0.009763 0.551179 0.221 Uiso 0.183(8) 1 calc DGR . P G 3
H37C_7 H 0.331855 0.043526 0.533775 0.221 Uiso 0.183(8) 1 calc GR . P G 3
C22_7 C 0.4749(17) 0.0940(14) 0.5676(10) 0.099(12) Uiso 0.183(8) 1 d D U P G 3
O23_7 O 0.520(2) 0.063(2) 0.5318(15) 0.114(17) Uiso 0.183(8) 1 d D U P G 3
C24_7 C 0.5026(17) 0.1509(18) 0.5919(12) 0.067(8) Uiso 0.183(8) 1 d D U P G 3
C25_7 C 0.5854(19) 0.168(2) 0.5752(14) 0.071(9) Uiso 0.183(8) 1 d D U P G 3
H25_7 H 0.620285 0.147452 0.547106 0.085 Uiso 0.183(8) 1 calc R . P G 3
C26_7 C 0.6162(10) 0.2172(18) 0.6007(10) 0.088(9) Uiso 0.183(8) 1 d D U P G 3
H26_7 H 0.673244 0.226064 0.590302 0.105 Uiso 0.183(8) 1 calc DR . P G 3
C27_7 C 0.5644(13) 0.2532(17) 0.6413(14) 0.072(8) Uiso 0.183(8) 1 d D U P G 3
C28_7 C 0.4804(15) 0.2340(16) 0.6594(14) 0.064(8) Uiso 0.183(8) 1 d D U P G 3
C29_7 C 0.4200(15) 0.2721(14) 0.6975(14) 0.052(8) Uiso 0.183(8) 1 d D U P G 3
C30_7 C 0.3392(16) 0.2501(13) 0.7176(14) 0.062(7) Uiso 0.183(8) 1 d D U P G 3
C31_7 C 0.315(2) 0.195(2) 0.6946(17) 0.073(8) Uiso 0.183(8) 1 d D U P G 3
H31_7 H 0.262672 0.179207 0.707828 0.087 Uiso 0.183(8) 1 calc R . P G 3
C32_7 C 0.3668(18) 0.1634(19) 0.6536(14) 0.065(8) Uiso 0.183(8) 1 d D U P G 3
C33_7 C 0.4523(16) 0.1803(17) 0.6362(13) 0.064(8) Uiso 0.183(8) 1 d D U P G 3
C34_7 C 0.3343(18) 0.1092(17) 0.6286(14) 0.067(9) Uiso 0.183(8) 1 d D U P G 3
O35_7 O 0.263(2) 0.092(2) 0.6422(16) 0.082(16) Uiso 0.183(8) 1 d D U P G 3
C36_7 C 0.2772(13) 0.2917(9) 0.7543(12) 0.058(7) Uiso 0.183(8) 1 d D U P G 3
N41_7 N 0.0679(17) 0.0986(9) 0.8912(14) 0.066(8) Uiso 0.183(8) 1 d D U P G 3
C57_7 C 0.075(2) 0.0279(12) 0.9152(19) 0.28(2) Uiso 0.183(8) 1 d D U P G 3
H57A_7 H 0.117672 -0.002941 0.893824 0.413 Uiso 0.183(8) 1 calc GR . P G 3
H57B_7 H 0.018686 0.013559 0.918939 0.413 Uiso 0.183(8) 1 calc DGR . P G 3
H57C_7 H 0.094884 0.027744 0.948293 0.413 Uiso 0.183(8) 1 calc GR . P G 3
C42_7 C -0.0114(17) 0.1425(9) 0.9052(12) 0.077(9) Uiso 0.183(8) 1 d D U P G 3
O43_7 O -0.071(2) 0.1237(13) 0.9350(16) 0.069(12) Uiso 0.183(8) 1 d D U P G 3
C44_7 C -0.0178(18) 0.2119(10) 0.8807(15) 0.069(8) Uiso 0.183(8) 1 d D U P G 3
C45_7 C -0.0926(19) 0.2600(8) 0.8939(14) 0.076(9) Uiso 0.183(8) 1 d D U P G 3
H45_7 H -0.140022 0.247873 0.915984 0.092 Uiso 0.183(8) 1 calc R . P G 3
C46_7 C -0.0965(13) 0.3267(7) 0.8738(9) 0.066(8) Uiso 0.183(8) 1 d D U P G 3
C47_7 C -0.0384(13) 0.3445(9) 0.8309(10) 0.052(8) Uiso 0.183(8) 1 d D U P G 3
C48_7 C 0.0436(14) 0.2970(10) 0.8221(14) 0.050(8) Uiso 0.183(8) 1 d D U P G 3
C49_7 C 0.1183(12) 0.3164(9) 0.7895(14) 0.056(8) Uiso 0.183(8) 1 d D U P G 3
C50_7 C 0.1982(13) 0.2687(9) 0.7806(14) 0.064(7) Uiso 0.183(8) 1 d D U P G 3
C51_7 C 0.2007(18) 0.2007(10) 0.8008(19) 0.055(8) Uiso 0.183(8) 1 d D U P G 3
H51_7 H 0.250659 0.168110 0.791872 0.066 Uiso 0.183(8) 1 calc R . P G 3
C52_7 C 0.1309(17) 0.1821(10) 0.8331(17) 0.054(8) Uiso 0.183(8) 1 d D U P G 3
C53_7 C 0.0533(16) 0.2314(10) 0.8472(15) 0.063(8) Uiso 0.183(8) 1 d D U P G 3
C54_7 C 0.1406(18) 0.1122(11) 0.8574(17) 0.058(8) Uiso 0.183(8) 1 d D U P G 3
O55_7 O 0.207(2) 0.0693(13) 0.849(2) 0.043(11) Uiso 0.183(8) 1 d D U P G 3
Br56_7 Br -0.1871(9) 0.3915(6) 0.9135(6) 0.077(5) Uiso 0.183(8) 1 d D U P G 3
N61_7 N 0.0376(15) 0.6430(8) 0.7453(12) 0.070(10) Uiso 0.183(8) 1 d D U P G 3
C77_7 C 0.038(2) 0.7174(9) 0.7323(16) 0.07(2) Uiso 0.183(8) 1 d D U P G 3
H77A_7 H 0.039999 0.740614 0.762893 0.111 Uiso 0.183(8) 1 calc GR . P G 3
H77B_7 H -0.014723 0.736838 0.717580 0.111 Uiso 0.183(8) 1 calc DGR . P G 3
H77C_7 H 0.089209 0.722427 0.708232 0.111 Uiso 0.183(8) 1 calc GR . P G 3
C62_7 C -0.0448(14) 0.6255(9) 0.7625(12) 0.085(9) Uiso 0.183(8) 1 d D U P G 3
O63_7 O -0.1127(16) 0.6678(12) 0.764(2) 0.113(17) Uiso 0.183(8) 1 d D U P G 3
C64_7 C -0.0435(12) 0.5518(9) 0.7767(19) 0.071(8) Uiso 0.183(8) 1 d D U P G 3
C65_7 C -0.1231(11) 0.5279(11) 0.790(2) 0.079(9) Uiso 0.183(8) 1 d D U P G 3
H65_7 H -0.176660 0.556772 0.787020 0.094 Uiso 0.183(8) 1 calc R . P G 3
C66_7 C -0.1223(10) 0.4606(11) 0.8082(9) 0.068(8) Uiso 0.183(8) 1 d D U P G 3
H66_7 H -0.174663 0.448128 0.824498 0.081 Uiso 0.183(8) 1 calc DR . P G 3
C67_7 C -0.0452(10) 0.4110(10) 0.8026(12) 0.062(8) Uiso 0.183(8) 1 d D U P G 3
C68_7 C 0.0351(10) 0.4332(9) 0.7796(15) 0.065(8) Uiso 0.183(8) 1 d D U P G 3
C69_7 C 0.1175(9) 0.3867(9) 0.7740(17) 0.050(8) Uiso 0.183(8) 1 d D U P G 3
C70_7 C 0.1984(10) 0.4103(9) 0.757(2) 0.068(7) Uiso 0.183(8) 1 d D U P G 3
C71_7 C 0.1961(12) 0.4814(10) 0.747(2) 0.068(8) Uiso 0.183(8) 1 d D U P G 3
H71_7 H 0.248882 0.497480 0.736229 0.081 Uiso 0.183(8) 1 calc R . P G 3
C72_7 C 0.1179(12) 0.5268(9) 0.752(2) 0.072(8) Uiso 0.183(8) 1 d D U P G 3
C73_7 C 0.0363(11) 0.5046(9) 0.7709(19) 0.068(8) Uiso 0.183(8) 1 d D U P G 3
C74_7 C 0.1200(14) 0.6007(9) 0.7397(16) 0.055(11) Uiso 0.183(8) 1 d D U P G 3
O75_7 O 0.1874(16) 0.6229(11) 0.7227(15) 0.046(12) Uiso 0.183(8) 1 d D U P G 3
C76_7 C 0.2810(9) 0.3622(9) 0.7530(15) 0.060(7) Uiso 0.183(8) 1 d D U P G 3

loop_
_atom_type_symbol
_atom_type_description
_atom_type_scat_dispersion_real
_atom_type_scat_dispersion_imag
_atom_type_scat_source
C C 0.0181 0.0091 'International Tables Vol C Tables 4.2.6.8 and 6.1.1.4'
H H 0.0000 0.0000 'International Tables Vol C Tables 4.2.6.8 and 6.1.1.4'
N N 0.0311 0.0180 'International Tables Vol C Tables 4.2.6.8 and 6.1.1.4'
O O 0.0492 0.0322 'International Tables Vol C Tables 4.2.6.8 and 6.1.1.4'
Br Br -0.6763 1.2805 'International Tables Vol C Tables 4.2.6.8 and 6.1.1.4'

loop_
_geom_angle_atom_site_label_1
_geom_angle_atom_site_label_2
_geom_angle_atom_site_label_3
_geom_angle
_geom_angle_site_symmetry_3
C2_1 N1_1 C17_1 116.0(7) .
C14_1 N1_1 C17_1 115.9(7) .
C14_1 N1_1 C2_1 128.1(6) .
N1_1 C17_1 H17A_1 109.5 .
N1_1 C17_1 H17B_1 109.5 .
N1_1 C17_1 H17C_1 109.5 .
H17A_1 C17_1 H17B_1 109.5 .
H17A_1 C17_1 H17C_1 109.5 .
H17B_1 C17_1 H17C_1 109.5 .
N1_1 C2_1 C4_1 115.2(5) .
O3_1 C2_1 N1_1 121.7(8) .
O3_1 C2_1 C4_1 122.7(8) .
C5_1 C4_1 C2_1 119.0(6) .
C5_1 C4_1 C13_1 120.1(6) .
C13_1 C4_1 C2_1 120.6(5) .
C4_1 C5_1 H5_1 120.2 .
C4_1 C5_1 C6_1 119.5(7) .
C6_1 C5_1 H5_1 120.2 .
C5_1 C6_1 C7_1 121.8(6) .
C5_1 C6_1 Br16_1 112.9(6) .
C7_1 C6_1 Br16_1 125.3(6) .
C6_1 C7_1 C8_1 115.1(6) .
C6_1 C7_1 C27_1 127.0(6) .
C8_1 C7_1 C27_1 117.5(5) .
C9_1 C8_1 C7_1 120.8(5) .
C13_1 C8_1 C7_1 120.8(5) .
C13_1 C8_1 C9_1 118.0(6) .
C10_1 C9_1 C8_1 120.5(5) .
C10_1 C9_1 C29_1 119.4(5) .
C29_1 C9_1 C8_1 120.0(5) .
C9_1 C10_1 C76_1 119.0(5) .
C11_1 C10_1 C9_1 118.6(6) .
C11_1 C10_1 C76_1 122.0(6) .
C10_1 C11_1 H11_1 119.3 .
C12_1 C11_1 C10_1 121.3(6) .
C12_1 C11_1 H11_1 119.3 .
C11_1 C12_1 C13_1 120.7(6) .
C11_1 C12_1 C14_1 118.3(6) .
C13_1 C12_1 C14_1 120.3(6) .
C4_1 C13_1 C8_1 119.5(5) .
C4_1 C13_1 C12_1 120.5(5) .
C8_1 C13_1 C12_1 120.0(5) .
N1_1 C14_1 C12_1 115.0(5) .
O15_1 C14_1 N1_1 122.2(7) .
O15_1 C14_1 C12_1 122.8(7) .
C22_1 N21_1 C37_1 115.7(7) .
C22_1 N21_1 C34_1 128.8(6) .
C34_1 N21_1 C37_1 115.5(7) .
N21_1 C37_1 H37A_1 109.5 .
N21_1 C37_1 H37B_1 109.5 .
N21_1 C37_1 H37C_1 109.5 .
H37A_1 C37_1 H37B_1 109.5 .
H37A_1 C37_1 H37C_1 109.5 .
H37B_1 C37_1 H37C_1 109.5 .
N21_1 C22_1 C24_1 114.8(5) .
O23_1 C22_1 N21_1 122.2(8) .
O23_1 C22_1 C24_1 122.9(8) .
C25_1 C24_1 C22_1 119.0(6) .
C25_1 C24_1 C33_1 119.7(6) .
C33_1 C24_1 C22_1 120.7(5) .
C24_1 C25_1 H25_1 119.9 .
C24_1 C25_1 C26_1 120.2(6) .
C26_1 C25_1 H25_1 119.9 .
C25_1 C26_1 H26_1 119.1 .
C25_1 C26_1 C27_1 121.8(6) .
C27_1 C26_1 H26_1 119.1 .
C26_1 C27_1 C7_1 122.9(6) .
C26_1 C27_1 C28_1 117.8(6) .
C28_1 C27_1 C7_1 118.6(6) .
C29_1 C28_1 C27_1 121.4(5) .
C33_1 C28_1 C27_1 120.0(5) .
C33_1 C28_1 C29_1 118.4(5) .
C9_1 C29_1 C28_1 119.2(5) .
C30_1 C29_1 C9_1 120.0(5) .
C30_1 C29_1 C28_1 120.7(5) .
C29_1 C30_1 C36_1 118.8(6) .
C31_1 C30_1 C29_1 118.3(6) .
C31_1 C30_1 C36_1 121.9(7) .
C30_1 C31_1 H31_1 119.4 .
C32_1 C31_1 C30_1 121.2(6) .
C32_1 C31_1 H31_1 119.4 .
C31_1 C32_1 C33_1 121.0(5) .
C31_1 C32_1 C34_1 118.5(5) .
C33_1 C32_1 C34_1 120.5(5) .
C24_1 C33_1 C28_1 119.9(5) .
C24_1 C33_1 C32_1 120.5(5) .
C28_1 C33_1 C32_1 119.6(5) .
N21_1 C34_1 C32_1 114.6(5) .
O35_1 C34_1 N21_1 121.9(8) .
O35_1 C34_1 C32_1 123.5(8) .
C30_1 C36_1 C50_1 123.0(7) .
C76_1 C36_1 C30_1 117.6(6) .
C76_1 C36_1 C50_1 117.6(7) .
C42_1 N41_1 C57_1 115.9(7) .
C54_1 N41_1 C57_1 116.1(7) .
C54_1 N41_1 C42_1 128.0(6) .
N41_1 C57_1 H57A_1 109.5 .
N41_1 C57_1 H57B_1 109.5 .
N41_1 C57_1 H57C_1 109.5 .
H57A_1 C57_1 H57B_1 109.5 .
H57A_1 C57_1 H57C_1 109.5 .
H57B_1 C57_1 H57C_1 109.5 .
N41_1 C42_1 C44_1 115.1(5) .
O43_1 C42_1 N41_1 122.0(8) .
O43_1 C42_1 C44_1 122.8(8) .
C45_1 C44_1 C42_1 119.2(5) .
C45_1 C44_1 C53_1 119.4(6) .
C53_1 C44_1 C42_1 121.3(5) .
C44_1 C45_1 H45_1 120.1 .
C44_1 C45_1 C46_1 119.8(7) .
C46_1 C45_1 H45_1 120.1 .
C45_1 C46_1 C47_1 122.7(6) .
C45_1 C46_1 Br56_1 111.8(6) .
C47_1 C46_1 Br56_1 125.5(6) .
C46_1 C47_1 C48_1 114.2(6) .
C46_1 C47_1 C67_1 126.0(7) .
C48_1 C47_1 C67_1 118.3(5) .
C49_1 C48_1 C47_1 120.7(5) .
C53_1 C48_1 C47_1 121.0(5) .
C53_1 C48_1 C49_1 118.0(6) .
C50_1 C49_1 C48_1 119.3(6) .
C50_1 C49_1 C69_1 119.3(6) .
C69_1 C49_1 C48_1 120.3(5) .
C49_1 C50_1 C36_1 118.4(6) .
C51_1 C50_1 C36_1 122.2(6) .
C51_1 C50_1 C49_1 119.1(5) .
C50_1 C51_1 H51_1 119.5 .
C52_1 C51_1 C50_1 121.0(6) .
C52_1 C51_1 H51_1 119.5 .
C51_1 C52_1 C53_1 120.2(6) .
C51_1 C52_1 C54_1 119.3(5) .
C53_1 C52_1 C54_1 120.5(5) .
C44_1 C53_1 C48_1 119.8(5) .
C44_1 C53_1 C52_1 119.8(5) .
C48_1 C53_1 C52_1 120.2(5) .
N41_1 C54_1 C52_1 115.1(5) .
O55_1 C54_1 N41_1 121.4(7) .
O55_1 C54_1 C52_1 123.5(7) .
C62_1 N61_1 C77_1 116.3(7) .
C62_1 N61_1 C74_1 128.2(6) .
C74_1 N61_1 C77_1 115.4(7) .
N61_1 C77_1 H77A_1 109.5 .
N61_1 C77_1 H77B_1 109.5 .
N61_1 C77_1 H77C_1 109.5 .
H77A_1 C77_1 H77B_1 109.5 .
H77A_1 C77_1 H77C_1 109.5 .
H77B_1 C77_1 H77C_1 109.5 .
N61_1 C62_1 C64_1 115.0(5) .
O63_1 C62_1 N61_1 122.1(8) .
O63_1 C62_1 C64_1 122.8(8) .
C65_1 C64_1 C62_1 119.5(6) .
C65_1 C64_1 C73_1 119.4(6) .
C73_1 C64_1 C62_1 120.8(5) .
C64_1 C65_1 H65_1 119.8 .
C64_1 C65_1 C66_1 120.4(6) .
C66_1 C65_1 H65_1 119.8 .
C65_1 C66_1 H66_1 118.6 .
C65_1 C66_1 C67_1 122.8(6) .
C67_1 C66_1 H66_1 118.6 .
C66_1 C67_1 C47_1 123.3(5) .
C66_1 C67_1 C68_1 117.2(5) .
C68_1 C67_1 C47_1 119.1(6) .
C69_1 C68_1 C67_1 121.4(5) .
C73_1 C68_1 C67_1 119.8(5) .
C73_1 C68_1 C69_1 118.8(5) .
C68_1 C69_1 C49_1 119.5(5) .
C70_1 C69_1 C49_1 119.8(5) .
C70_1 C69_1 C68_1 120.4(6) .
C69_1 C70_1 C76_1 119.6(6) .
C71_1 C70_1 C69_1 118.8(5) .
C71_1 C70_1 C76_1 121.3(7) .
C70_1 C71_1 H71_1 119.4 .
C72_1 C71_1 C70_1 121.3(6) .
C72_1 C71_1 H71_1 119.4 .
C71_1 C72_1 C73_1 120.7(6) .
C71_1 C72_1 C74_1 118.7(6) .
C73_1 C72_1 C74_1 120.4(5) .
C64_1 C73_1 C68_1 120.3(5) .
C64_1 C73_1 C72_1 120.2(5) .
C68_1 C73_1 C72_1 119.4(5) .
N61_1 C74_1 C72_1 114.9(5) .
O75_1 C74_1 N61_1 121.6(8) .
O75_1 C74_1 C72_1 123.4(8) .
C36_1 C76_1 C10_1 117.7(7) .
C36_1 C76_1 C70_1 117.9(6) .
C70_1 C76_1 C10_1 121.9(7) .
C2_2 N1_2 C17_2 116.2(7) .
C2_2 N1_2 C14_2 128.3(6) .
C14_2 N1_2 C17_2 115.6(7) .
N1_2 C17_2 H17A_2 109.5 .
N1_2 C17_2 H17B_2 109.5 .
N1_2 C17_2 H17C_2 109.5 .
H17A_2 C17_2 H17B_2 109.5 .
H17A_2 C17_2 H17C_2 109.5 .
H17B_2 C17_2 H17C_2 109.5 .
N1_2 C2_2 C4_2 114.9(5) .
O3_2 C2_2 N1_2 122.1(8) .
O3_2 C2_2 C4_2 122.6(8) .
C5_2 C4_2 C2_2 119.1(6) .
C5_2 C4_2 C13_2 119.9(5) .
C13_2 C4_2 C2_2 120.8(5) .
C4_2 C5_2 H5_2 120.1 .
C4_2 C5_2 C6_2 119.7(6) .
C6_2 C5_2 H5_2 120.1 .
C5_2 C6_2 C7_2 122.6(6) .
C5_2 C6_2 Br16_2 112.7(5) .
C7_2 C6_2 Br16_2 124.7(6) .
C6_2 C7_2 C8_2 114.9(6) .
C6_2 C7_2 C27_2 126.5(7) .
C8_2 C7_2 C27_2 118.0(5) .
C9_2 C8_2 C7_2 120.5(5) .
C13_2 C8_2 C7_2 121.2(5) .
C13_2 C8_2 C9_2 118.0(6) .
C10_2 C9_2 C8_2 120.2(5) .
C10_2 C9_2 C29_2 120.1(5) .
C29_2 C9_2 C8_2 119.7(6) .
C9_2 C10_2 C11_2 118.5(5) .
C9_2 C10_2 C76_2 119.0(6) .
C11_2 C10_2 C76_2 122.5(6) .
C10_2 C11_2 H11_2 119.2 .
C12_2 C11_2 C10_2 121.6(6) .
C12_2 C11_2 H11_2 119.2 .
C11_2 C12_2 C13_2 120.5(5) .
C11_2 C12_2 C14_2 119.1(5) .
C13_2 C12_2 C14_2 120.4(5) .
C4_2 C13_2 C8_2 119.5(5) .
C4_2 C13_2 C12_2 120.3(5) .
C8_2 C13_2 C12_2 119.8(5) .
N1_2 C14_2 C12_2 115.0(5) .
O15_2 C14_2 N1_2 121.4(8) .
O15_2 C14_2 C12_2 123.4(8) .
C22_2 N21_2 C37_2 115.7(7) .
C34_2 N21_2 C37_2 115.8(7) .
C34_2 N21_2 C22_2 128.4(6) .
N21_2 C37_2 H37A_2 109.5 .
N21_2 C37_2 H37B_2 109.5 .
N21_2 C37_2 H37C_2 109.5 .
H37A_2 C37_2 H37B_2 109.5 .
H37A_2 C37_2 H37C_2 109.5 .
H37B_2 C37_2 H37C_2 109.5 .
N21_2 C22_2 C24_2 115.0(5) .
O23_2 C22_2 N21_2 121.8(8) .
O23_2 C22_2 C24_2 123.2(8) .
C25_2 C24_2 C22_2 119.3(6) .
C25_2 C24_2 C33_2 119.6(6) .
C33_2 C24_2 C22_2 120.9(5) .
C24_2 C25_2 H25_2 120.0 .
C24_2 C25_2 C26_2 120.0(7) .
C26_2 C25_2 H25_2 120.0 .
C25_2 C26_2 H26_2 118.9 .
C25_2 C26_2 C27_2 122.2(6) .
C27_2 C26_2 H26_2 118.9 .
C26_2 C27_2 C7_2 123.2(6) .
C26_2 C27_2 C28_2 117.8(5) .
C28_2 C27_2 C7_2 119.0(5) .
C27_2 C28_2 C29_2 121.1(5) .
C33_2 C28_2 C27_2 119.7(5) .
C33_2 C28_2 C29_2 119.1(5) .
C9_2 C29_2 C28_2 117.9(7) .
C30_2 C29_2 C9_2 119.7(5) .
C30_2 C29_2 C28_2 120.6(6) .
C29_2 C30_2 C36_2 119.5(6) .
C31_2 C30_2 C29_2 118.2(6) .
C31_2 C30_2 C36_2 120.5(8) .
C30_2 C31_2 H31_2 119.2 .
C32_2 C31_2 C30_2 121.6(7) .
C32_2 C31_2 H31_2 119.2 .
C31_2 C32_2 C33_2 120.5(6) .
C31_2 C32_2 C34_2 118.8(6) .
C33_2 C32_2 C34_2 120.6(5) .
C24_2 C33_2 C28_2 120.4(5) .
C24_2 C33_2 C32_2 120.2(5) .
C28_2 C33_2 C32_2 119.4(5) .
N21_2 C34_2 C32_2 114.8(5) .
O35_2 C34_2 N21_2 122.0(8) .
O35_2 C34_2 C32_2 123.2(8) .
C50_2 C36_2 C30_2 122.2(6) .
C76_2 C36_2 C30_2 119.0(6) .
C76_2 C36_2 C50_2 118.6(7) .
C42_2 N41_2 C57_2 115.9(7) .
C54_2 N41_2 C57_2 115.9(7) .
C54_2 N41_2 C42_2 128.2(6) .
N41_2 C57_2 H57A_2 109.5 .
N41_2 C57_2 H57B_2 109.5 .
N41_2 C57_2 H57C_2 109.5 .
H57A_2 C57_2 H57B_2 109.5 .
H57A_2 C57_2 H57C_2 109.5 .
H57B_2 C57_2 H57C_2 109.5 .
N41_2 C42_2 C44_2 115.0(5) .
O43_2 C42_2 N41_2 121.4(8) .
O43_2 C42_2 C44_2 123.3(8) .
C45_2 C44_2 C42_2 119.2(6) .
C45_2 C44_2 C53_2 119.4(5) .
C53_2 C44_2 C42_2 121.4(5) .
C44_2 C45_2 H45_2 120.1 .
C44_2 C45_2 C46_2 119.9(7) .
C46_2 C45_2 H45_2 120.1 .
C45_2 C46_2 C47_2 122.3(6) .
C45_2 C46_2 Br56_2 111.6(6) .
C47_2 C46_2 Br56_2 126.0(6) .
C46_2 C47_2 C48_2 114.5(6) .
C46_2 C47_2 C67_2 126.6(7) .
C48_2 C47_2 C67_2 117.7(5) .
C49_2 C48_2 C47_2 120.6(5) .
C53_2 C48_2 C47_2 120.9(5) .
C53_2 C48_2 C49_2 117.9(6) .
C50_2 C49_2 C48_2 119.9(5) .
C50_2 C49_2 C69_2 119.9(5) .
C69_2 C49_2 C48_2 120.2(5) .
C49_2 C50_2 C36_2 119.5(5) .
C49_2 C50_2 C51_2 118.9(6) .
C51_2 C50_2 C36_2 121.0(7) .
C50_2 C51_2 H51_2 119.5 .
C52_2 C51_2 C50_2 120.9(6) .
C52_2 C51_2 H51_2 119.5 .
C51_2 C52_2 C53_2 120.6(6) .
C51_2 C52_2 C54_2 118.7(6) .
C53_2 C52_2 C54_2 120.6(5) .
C44_2 C53_2 C48_2 120.0(5) .
C44_2 C53_2 C52_2 119.8(5) .
C48_2 C53_2 C52_2 120.0(5) .
N41_2 C54_2 C52_2 115.0(5) .
O55_2 C54_2 N41_2 121.7(8) .
O55_2 C54_2 C52_2 123.3(8) .
C62_2 N61_2 C77_2 115.9(7) .
C74_2 N61_2 C77_2 115.7(7) .
C74_2 N61_2 C62_2 128.4(6) .
N61_2 C77_2 H77A_2 109.5 .
N61_2 C77_2 H77B_2 109.5 .
N61_2 C77_2 H77C_2 109.5 .
H77A_2 C77_2 H77B_2 109.5 .
H77A_2 C77_2 H77C_2 109.5 .
H77B_2 C77_2 H77C_2 109.5 .
N61_2 C62_2 C64_2 115.0(5) .
O63_2 C62_2 N61_2 121.0(8) .
O63_2 C62_2 C64_2 123.2(8) .
C62_2 O63_2 Br56_6 130.2(17) 1_654
C65_2 C64_2 C62_2 119.6(7) .
C65_2 C64_2 C73_2 119.2(6) .
C73_2 C64_2 C62_2 120.6(5) .
C64_2 C65_2 H65_2 119.8 .
C64_2 C65_2 C66_2 120.4(7) .
C66_2 C65_2 H65_2 119.8 .
C65_2 C66_2 H66_2 119.1 .
C65_2 C66_2 C67_2 121.7(7) .
C67_2 C66_2 H66_2 119.1 .
C66_2 C67_2 C47_2 123.5(6) .
C66_2 C67_2 C68_2 117.2(6) .
C68_2 C67_2 C47_2 119.1(6) .
C67_2 C68_2 C69_2 121.3(5) .
C73_2 C68_2 C67_2 119.2(6) .
C73_2 C68_2 C69_2 118.4(6) .
C49_2 C69_2 C68_2 118.6(7) .
C70_2 C69_2 C49_2 119.9(5) .
C70_2 C69_2 C68_2 120.6(5) .
C69_2 C70_2 C76_2 119.6(6) .
C71_2 C70_2 C69_2 118.4(6) .
C71_2 C70_2 C76_2 120.4(8) .
C70_2 C71_2 H71_2 119.1 .
C72_2 C71_2 C70_2 121.7(6) .
C72_2 C71_2 H71_2 119.1 .
C71_2 C72_2 C73_2 120.6(6) .
C71_2 C72_2 C74_2 118.1(7) .
C73_2 C72_2 C74_2 120.3(6) .
C64_2 C73_2 C68_2 120.5(5) .
C64_2 C73_2 C72_2 120.5(5) .
C72_2 C73_2 C68_2 119.0(5) .
N61_2 C74_2 C72_2 114.8(5) .
O75_2 C74_2 N61_2 122.1(8) .
O75_2 C74_2 C72_2 122.8(8) .
C10_2 C76_2 C70_2 122.6(6) .
C36_2 C76_2 C10_2 118.4(7) .
C36_2 C76_2 C70_2 118.9(6) .
C2_3 N1_3 C17_3 115.9(7) .
C14_3 N1_3 C17_3 115.9(7) .
C14_3 N1_3 C2_3 128.2(6) .
N1_3 C17_3 H17A_3 109.5 .
N1_3 C17_3 H17B_3 109.5 .
N1_3 C17_3 H17C_3 109.5 .
H17A_3 C17_3 H17B_3 109.5 .
H17A_3 C17_3 H17C_3 109.5 .
H17B_3 C17_3 H17C_3 109.5 .
N1_3 C2_3 C4_3 115.0(5) .
O3_3 C2_3 N1_3 121.8(8) .
O3_3 C2_3 C4_3 123.1(8) .
C5_3 C4_3 C2_3 119.2(5) .
C5_3 C4_3 C13_3 119.8(6) .
C13_3 C4_3 C2_3 120.9(5) .
C4_3 C5_3 H5_3 119.9 .
C4_3 C5_3 C6_3 120.1(6) .
C6_3 C5_3 H5_3 119.9 .
C5_3 C6_3 C7_3 122.7(6) .
C5_3 C6_3 Br16_3 112.2(5) .
C7_3 C6_3 Br16_3 125.1(6) .
C6_3 C7_3 C8_3 115.2(5) .
C6_3 C7_3 C27_3 126.8(6) .
C8_3 C7_3 C27_3 117.9(5) .
C9_3 C8_3 C7_3 120.7(5) .
C13_3 C8_3 C7_3 121.0(5) .
C13_3 C8_3 C9_3 118.2(5) .
C10_3 C9_3 C8_3 120.7(5) .
C10_3 C9_3 C29_3 119.7(5) .
C29_3 C9_3 C8_3 119.2(7) .
C9_3 C10_3 C11_3 118.7(5) .
C9_3 C10_3 C76_3 119.5(6) .
C11_3 C10_3 C76_3 121.3(7) .
C10_3 C11_3 H11_3 119.4 .
C12_3 C11_3 C10_3 121.2(7) .
C12_3 C11_3 H11_3 119.4 .
C11_3 C12_3 C13_3 120.7(6) .
C11_3 C12_3 C14_3 118.5(5) .
C13_3 C12_3 C14_3 120.8(5) .
C4_3 C13_3 C8_3 119.5(6) .
C4_3 C13_3 C12_3 120.1(5) .
C12_3 C13_3 C8_3 120.0(5) .
N1_3 C14_3 C12_3 114.9(5) .
O15_3 C14_3 N1_3 122.1(8) .
O15_3 C14_3 C12_3 122.9(8) .
C22_3 N21_3 C37_3 115.8(7) .
C34_3 N21_3 C37_3 115.5(7) .
C34_3 N21_3 C22_3 128.7(6) .
N21_3 C37_3 H37A_3 109.5 .
N21_3 C37_3 H37B_3 109.5 .
N21_3 C37_3 H37C_3 109.5 .
H37A_3 C37_3 H37B_3 109.5 .
H37A_3 C37_3 H37C_3 109.5 .
H37B_3 C37_3 H37C_3 109.5 .
N21_3 C22_3 C24_3 115.0(5) .
O23_3 C22_3 N21_3 121.6(8) .
O23_3 C22_3 C24_3 123.3(8) .
C25_3 C24_3 C22_3 119.4(6) .
C25_3 C24_3 C33_3 119.7(5) .
C33_3 C24_3 C22_3 120.7(5) .
C24_3 C25_3 H25_3 119.9 .
C24_3 C25_3 C26_3 120.2(7) .
C26_3 C25_3 H25_3 119.9 .
C25_3 C26_3 H26_3 119.0 .
C25_3 C26_3 C27_3 122.0(7) .
C27_3 C26_3 H26_3 119.0 .
C26_3 C27_3 C7_3 123.6(6) .
C26_3 C27_3 C28_3 117.4(5) .
C28_3 C27_3 C7_3 118.4(7) .
C29_3 C28_3 C27_3 121.0(5) .
C33_3 C28_3 C27_3 120.1(5) .
C33_3 C28_3 C29_3 118.8(5) .
C9_3 C29_3 C28_3 119.1(5) .
C30_3 C29_3 C9_3 120.1(5) .
C30_3 C29_3 C28_3 120.8(5) .
C29_3 C30_3 C36_3 119.2(5) .
C31_3 C30_3 C29_3 118.5(6) .
C31_3 C30_3 C36_3 122.2(6) .
C30_3 C31_3 H31_3 119.4 .
C32_3 C31_3 C30_3 121.1(6) .
C32_3 C31_3 H31_3 119.4 .
C31_3 C32_3 C33_3 120.9(6) .
C31_3 C32_3 C34_3 118.3(6) .
C33_3 C32_3 C34_3 120.7(5) .
C24_3 C33_3 C28_3 120.0(6) .
C24_3 C33_3 C32_3 120.3(5) .
C28_3 C33_3 C32_3 119.3(5) .
N21_3 C34_3 C32_3 114.5(5) .
O35_3 C34_3 N21_3 122.1(8) .
O35_3 C34_3 C32_3 123.3(8) .
C30_3 C36_3 C50_3 122.5(7) .
C76_3 C36_3 C30_3 118.1(7) .
C76_3 C36_3 C50_3 118.6(6) .
C42_3 N41_3 C57_3 116.4(7) .
C54_3 N41_3 C57_3 115.9(7) .
C54_3 N41_3 C42_3 127.8(6) .
N41_3 C57_3 H57A_3 109.5 .
N41_3 C57_3 H57B_3 109.5 .
N41_3 C57_3 H57C_3 109.5 .
H57A_3 C57_3 H57B_3 109.5 .
H57A_3 C57_3 H57C_3 109.5 .
H57B_3 C57_3 H57C_3 109.5 .
N41_3 C42_3 C44_3 115.3(5) .
O43_3 C42_3 N41_3 121.1(8) .
O43_3 C42_3 C44_3 123.5(8) .
C45_3 C44_3 C42_3 119.7(6) .
C45_3 C44_3 C53_3 118.8(6) .
C53_3 C44_3 C42_3 121.4(5) .
C44_3 C45_3 H45_3 119.9 .
C44_3 C45_3 C46_3 120.1(7) .
C46_3 C45_3 H45_3 119.9 .
C45_3 C46_3 C47_3 123.1(6) .
C45_3 C46_3 Br56_3 111.4(6) .
C47_3 C46_3 Br56_3 125.5(6) .
C46_3 C47_3 C48_3 114.0(5) .
C46_3 C47_3 C67_3 127.5(5) .
C48_3 C47_3 C67_3 117.4(6) .
C49_3 C48_3 C47_3 119.9(5) .
C53_3 C48_3 C47_3 121.6(5) .
C53_3 C48_3 C49_3 118.3(5) .
C50_3 C49_3 C48_3 120.2(5) .
C50_3 C49_3 C69_3 118.9(5) .
C69_3 C49_3 C48_3 119.5(7) .
C49_3 C50_3 C36_3 118.8(6) .
C51_3 C50_3 C36_3 120.6(8) .
C51_3 C50_3 C49_3 119.2(6) .
C50_3 C51_3 H51_3 119.4 .
C52_3 C51_3 C50_3 121.3(6) .
C52_3 C51_3 H51_3 119.4 .
C51_3 C52_3 C53_3 120.3(6) .
C51_3 C52_3 C54_3 118.7(6) .
C53_3 C52_3 C54_3 120.8(5) .
C44_3 C53_3 C48_3 120.1(5) .
C44_3 C53_3 C52_3 119.5(5) .
C48_3 C53_3 C52_3 120.4(5) .
N41_3 C54_3 C52_3 115.1(5) .
O55_3 C54_3 N41_3 121.4(8) .
O55_3 C54_3 C52_3 123.5(8) .
C62_3 N61_3 C77_3 116.1(7) .
C74_3 N61_3 C77_3 115.7(7) .
C74_3 N61_3 C62_3 128.2(6) .
N61_3 C77_3 H77A_3 109.5 .
N61_3 C77_3 H77B_3 109.5 .
N61_3 C77_3 H77C_3 109.5 .
H77A_3 C77_3 H77B_3 109.5 .
H77A_3 C77_3 H77C_3 109.5 .
H77B_3 C77_3 H77C_3 109.5 .
N61_3 C62_3 C64_3 115.1(5) .
O63_3 C62_3 N61_3 121.5(8) .
O63_3 C62_3 C64_3 123.4(8) .
C65_3 C64_3 C62_3 119.8(6) .
C65_3 C64_3 C73_3 119.0(6) .
C73_3 C64_3 C62_3 120.7(5) .
C64_3 C65_3 H65_3 119.9 .
C64_3 C65_3 C66_3 120.3(6) .
C66_3 C65_3 H65_3 119.9 .
C65_3 C66_3 H66_3 118.7 .
C65_3 C66_3 C67_3 122.6(7) .
C67_3 C66_3 H66_3 118.7 .
C66_3 C67_3 C47_3 125.8(7) .
C66_3 C67_3 C68_3 115.4(5) .
C68_3 C67_3 C47_3 118.0(7) .
C69_3 C68_3 C67_3 120.5(6) .
C73_3 C68_3 C67_3 118.7(7) .
C73_3 C68_3 C69_3 118.8(6) .
C68_3 C69_3 C49_3 118.7(5) .
C70_3 C69_3 C49_3 119.9(7) .
C70_3 C69_3 C68_3 120.6(6) .
C69_3 C70_3 C76_3 119.1(6) .
C71_3 C70_3 C69_3 118.7(6) .
C71_3 C70_3 C76_3 121.6(7) .
C70_3 C71_3 H71_3 119.3 .
C72_3 C71_3 C70_3 121.3(6) .
C72_3 C71_3 H71_3 119.3 .
C71_3 C72_3 C73_3 120.8(5) .
C71_3 C72_3 C74_3 118.8(6) .
C73_3 C72_3 C74_3 120.4(5) .
C64_3 C73_3 C68_3 119.9(6) .
C64_3 C73_3 C72_3 120.4(5) .
C72_3 C73_3 C68_3 119.2(6) .
N61_3 C74_3 C72_3 115.1(5) .
O75_3 C74_3 N61_3 121.7(8) .
O75_3 C74_3 C72_3 123.2(8) .
C36_3 C76_3 C10_3 118.5(6) .
C36_3 C76_3 C70_3 118.3(7) .
C70_3 C76_3 C10_3 122.5(7) .
C2_4 N1_4 C17_4 115.8(7) .
C14_4 N1_4 C17_4 115.8(7) .
C14_4 N1_4 C2_4 128.4(6) .
N1_4 C17_4 H17A_4 109.5 .
N1_4 C17_4 H17B_4 109.5 .
N1_4 C17_4 H17C_4 109.5 .
H17A_4 C17_4 H17B_4 109.5 .
H17A_4 C17_4 H17C_4 109.5 .
H17B_4 C17_4 H17C_4 109.5 .
N1_4 C2_4 C4_4 115.1(5) .
O3_4 C2_4 N1_4 121.7(8) .
O3_4 C2_4 C4_4 122.8(8) .
C5_4 C4_4 C2_4 119.2(6) .
C5_4 C4_4 C13_4 120.2(6) .
C13_4 C4_4 C2_4 120.4(5) .
C4_4 C5_4 H5_4 120.3 .
C4_4 C5_4 C6_4 119.4(7) .
C6_4 C5_4 H5_4 120.3 .
C5_4 C6_4 C7_4 121.6(6) .
C5_4 C6_4 Br16_4 113.3(6) .
C7_4 C6_4 Br16_4 125.0(6) .
C6_4 C7_4 C8_4 114.9(6) .
C6_4 C7_4 C27_4 126.4(7) .
C8_4 C7_4 C27_4 117.6(5) .
C9_4 C8_4 C7_4 121.2(5) .
C13_4 C8_4 C7_4 120.6(5) .
C13_4 C8_4 C9_4 118.3(5) .
C10_4 C9_4 C8_4 120.8(5) .
C10_4 C9_4 C29_4 119.5(5) .
C29_4 C9_4 C8_4 119.1(7) .
C9_4 C10_4 C76_4 119.5(6) .
C11_4 C10_4 C9_4 118.5(5) .
C11_4 C10_4 C76_4 121.9(7) .
C10_4 C11_4 H11_4 119.3 .
C12_4 C11_4 C10_4 121.4(6) .
C12_4 C11_4 H11_4 119.3 .
C11_4 C12_4 C13_4 120.8(6) .
C11_4 C12_4 C14_4 118.2(6) .
C13_4 C12_4 C14_4 120.4(6) .
C4_4 C13_4 C8_4 119.4(5) .
C4_4 C13_4 C12_4 120.6(5) .
C12_4 C13_4 C8_4 119.8(5) .
N1_4 C14_4 C12_4 114.7(5) .
O15_4 C14_4 N1_4 122.4(8) .
O15_4 C14_4 C12_4 122.8(8) .
C22_4 N21_4 C37_4 115.7(7) .
C22_4 N21_4 C34_4 128.8(6) .
C34_4 N21_4 C37_4 115.5(7) .
N21_4 C37_4 H37A_4 109.5 .
N21_4 C37_4 H37B_4 109.5 .
N21_4 C37_4 H37C_4 109.5 .
H37A_4 C37_4 H37B_4 109.5 .
H37A_4 C37_4 H37C_4 109.5 .
H37B_4 C37_4 H37C_4 109.5 .
N21_4 C22_4 C24_4 114.7(5) .
O23_4 C22_4 N21_4 121.8(8) .
O23_4 C22_4 C24_4 123.3(8) .
C25_4 C24_4 C22_4 119.0(6) .
C25_4 C24_4 C33_4 119.5(6) .
C33_4 C24_4 C22_4 120.7(6) .
C24_4 C25_4 H25_4 119.9 .
C24_4 C25_4 C26_4 120.2(7) .
C26_4 C25_4 H25_4 119.9 .
C25_4 C26_4 H26_4 119.0 .
C25_4 C26_4 C27_4 121.9(6) .
C27_4 C26_4 H26_4 119.0 .
C26_4 C27_4 C7_4 122.6(6) .
C26_4 C27_4 C28_4 117.7(6) .
C28_4 C27_4 C7_4 118.7(7) .
C29_4 C28_4 C27_4 121.3(5) .
C33_4 C28_4 C27_4 120.0(5) .
C33_4 C28_4 C29_4 118.6(5) .
C9_4 C29_4 C28_4 119.0(6) .
C30_4 C29_4 C9_4 120.0(5) .
C30_4 C29_4 C28_4 120.9(5) .
C29_4 C30_4 C31_4 118.6(5) .
C29_4 C30_4 C36_4 119.2(6) .
C31_4 C30_4 C36_4 122.2(6) .
C30_4 C31_4 H31_4 119.4 .
C32_4 C31_4 C30_4 121.2(6) .
C32_4 C31_4 H31_4 119.4 .
C31_4 C32_4 C33_4 121.0(5) .
C31_4 C32_4 C34_4 118.5(6) .
C33_4 C32_4 C34_4 120.4(5) .
C24_4 C33_4 C28_4 120.1(5) .
C24_4 C33_4 C32_4 120.4(5) .
C28_4 C33_4 C32_4 119.5(5) .
N21_4 C34_4 C32_4 114.7(5) .
O35_4 C34_4 N21_4 121.9(8) .
O35_4 C34_4 C32_4 123.4(8) .
C30_4 C36_4 C50_4 121.7(8) .
C76_4 C36_4 C30_4 117.1(8) .
C76_4 C36_4 C50_4 118.1(6) .
C42_4 N41_4 C57_4 116.1(7) .
C42_4 N41_4 C54_4 127.9(6) .
C54_4 N41_4 C57_4 116.0(7) .
N41_4 C57_4 H57A_4 109.5 .
N41_4 C57_4 H57B_4 109.5 .
N41_4 C57_4 H57C_4 109.5 .
H57A_4 C57_4 H57B_4 109.5 .
H57A_4 C57_4 H57C_4 109.5 .
H57B_4 C57_4 H57C_4 109.5 .
N41_4 C42_4 C44_4 115.0(5) .
O43_4 C42_4 N41_4 122.0(8) .
O43_4 C42_4 C44_4 123.0(8) .
C45_4 C44_4 C42_4 118.9(5) .
C45_4 C44_4 C53_4 119.5(5) .
C53_4 C44_4 C42_4 121.6(5) .
C44_4 C45_4 H45_4 119.9 .
C44_4 C45_4 C46_4 120.3(6) .
C46_4 C45_4 H45_4 119.9 .
C45_4 C46_4 C47_4 123.4(6) .
C45_4 C46_4 Br56_4 111.6(5) .
C47_4 C46_4 Br56_4 125.0(6) .
C46_4 C47_4 C48_4 115.0(5) .
C46_4 C47_4 C67_4 126.7(6) .
C48_4 C47_4 C67_4 118.3(6) .
C49_4 C48_4 C47_4 120.1(5) .
C53_4 C48_4 C47_4 121.1(5) .
C53_4 C48_4 C49_4 118.8(5) .
C50_4 C49_4 C48_4 119.9(6) .
C50_4 C49_4 C69_4 119.8(5) .
C69_4 C49_4 C48_4 118.9(7) .
C49_4 C50_4 C36_4 119.5(6) .
C49_4 C50_4 C51_4 119.2(5) .
C51_4 C50_4 C36_4 121.2(7) .
C50_4 C51_4 H51_4 119.3 .
C52_4 C51_4 C50_4 121.4(6) .
C52_4 C51_4 H51_4 119.3 .
C51_4 C52_4 C53_4 120.2(6) .
C51_4 C52_4 C54_4 119.1(6) .
C53_4 C52_4 C54_4 120.2(6) .
C44_4 C53_4 C48_4 119.9(6) .
C44_4 C53_4 C52_4 119.5(6) .
C48_4 C53_4 C52_4 119.8(6) .
N41_4 C54_4 C52_4 115.3(5) .
O55_4 C54_4 N41_4 121.4(8) .
O55_4 C54_4 C52_4 123.3(8) .
C62_4 N61_4 C77_4 116.1(7) .
C62_4 N61_4 C74_4 128.5(6) .
C74_4 N61_4 C77_4 115.4(7) .
N61_4 C77_4 H77A_4 109.5 .
N61_4 C77_4 H77B_4 109.5 .
N61_4 C77_4 H77C_4 109.5 .
H77A_4 C77_4 H77B_4 109.5 .
H77A_4 C77_4 H77C_4 109.5 .
H77B_4 C77_4 H77C_4 109.5 .
N61_4 C62_4 C64_4 114.7(5) .
O63_4 C62_4 N61_4 122.3(8) .
O63_4 C62_4 C64_4 122.9(8) .
C65_4 C64_4 C62_4 118.9(6) .
C65_4 C64_4 C73_4 119.2(7) .
C73_4 C64_4 C62_4 120.7(6) .
C64_4 C65_4 H65_4 120.0 .
C64_4 C65_4 C66_4 120.0(6) .
C66_4 C65_4 H65_4 120.0 .
C65_4 C66_4 H66_4 118.6 .
C65_4 C66_4 C67_4 122.8(6) .
C67_4 C66_4 H66_4 118.6 .
C66_4 C67_4 C47_4 124.2(6) .
C66_4 C67_4 C68_4 117.4(5) .
C68_4 C67_4 C47_4 118.4(6) .
C69_4 C68_4 C67_4 120.8(5) .
C73_4 C68_4 C67_4 119.6(5) .
C73_4 C68_4 C69_4 118.9(6) .
C68_4 C69_4 C49_4 118.8(7) .
C70_4 C69_4 C49_4 119.9(6) .
C70_4 C69_4 C68_4 120.5(5) .
C69_4 C70_4 C71_4 118.5(6) .
C69_4 C70_4 C76_4 118.6(5) .
C71_4 C70_4 C76_4 122.7(7) .
C70_4 C71_4 H71_4 119.2 .
C72_4 C71_4 C70_4 121.6(6) .
C72_4 C71_4 H71_4 119.2 .
C71_4 C72_4 C73_4 120.9(5) .
C71_4 C72_4 C74_4 119.3(6) .
C73_4 C72_4 C74_4 119.8(5) .
C64_4 C73_4 C68_4 120.1(5) .
C64_4 C73_4 C72_4 120.7(5) .
C68_4 C73_4 C72_4 119.0(5) .
N61_4 C74_4 C72_4 115.2(5) .
O75_4 C74_4 N61_4 121.2(8) .
O75_4 C74_4 C72_4 123.5(8) .
C36_4 C76_4 C10_4 117.7(6) .
C36_4 C76_4 C70_4 117.8(7) .
C70_4 C76_4 C10_4 122.4(8) .
C2_5 N1_5 C17_5 115.8(7) .
C2_5 N1_5 C14_5 128.4(6) .
C14_5 N1_5 C17_5 115.8(7) .
N1_5 C17_5 H17A_5 109.5 .
N1_5 C17_5 H17B_5 109.5 .
N1_5 C17_5 H17C_5 109.5 .
H17A_5 C17_5 H17B_5 109.5 .
H17A_5 C17_5 H17C_5 109.5 .
H17B_5 C17_5 H17C_5 109.5 .
N1_5 C2_5 C4_5 115.2(5) .
O3_5 C2_5 N1_5 121.8(7) .
O3_5 C2_5 C4_5 123.0(7) .
C5_5 C4_5 C2_5 119.0(6) .
C5_5 C4_5 C13_5 120.2(6) .
C13_5 C4_5 C2_5 120.4(5) .
C4_5 C5_5 H5_5 120.1 .
C4_5 C5_5 C6_5 119.7(6) .
C6_5 C5_5 H5_5 120.1 .
C5_5 C6_5 C7_5 122.5(6) .
C5_5 C6_5 Br16_5 113.4(5) .
C7_5 C6_5 Br16_5 124.1(6) .
C6_5 C7_5 C8_5 115.3(6) .
C6_5 C7_5 C27_5 126.6(6) .
C8_5 C7_5 C27_5 117.7(5) .
C7_5 C8_5 C9_5 120.8(5) .
C13_5 C8_5 C7_5 120.5(5) .
C13_5 C8_5 C9_5 118.5(5) .
C10_5 C9_5 C8_5 120.6(6) .
C10_5 C9_5 C29_5 119.4(5) .
C29_5 C9_5 C8_5 118.5(7) .
C9_5 C10_5 C11_5 118.2(5) .
C9_5 C10_5 C76_5 119.4(6) .
C11_5 C10_5 C76_5 122.1(7) .
C10_5 C11_5 H11_5 119.5 .
C12_5 C11_5 C10_5 121.1(7) .
C12_5 C11_5 H11_5 119.5 .
C11_5 C12_5 C13_5 120.8(6) .
C11_5 C12_5 C14_5 118.6(5) .
C13_5 C12_5 C14_5 120.4(5) .
C4_5 C13_5 C8_5 119.4(5) .
C4_5 C13_5 C12_5 120.8(5) .
C8_5 C13_5 C12_5 119.8(5) .
N1_5 C14_5 C12_5 114.8(5) .
O15_5 C14_5 N1_5 122.6(7) .
O15_5 C14_5 C12_5 122.6(7) .
C22_5 N21_5 C37_5 115.8(7) .
C22_5 N21_5 C34_5 128.4(6) .
C34_5 N21_5 C37_5 115.8(7) .
N21_5 C37_5 H37A_5 109.5 .
N21_5 C37_5 H37B_5 109.5 .
N21_5 C37_5 H37C_5 109.5 .
H37A_5 C37_5 H37B_5 109.5 .
H37A_5 C37_5 H37C_5 109.5 .
H37B_5 C37_5 H37C_5 109.5 .
N21_5 C22_5 C24_5 115.0(5) .
O23_5 C22_5 N21_5 121.8(7) .
O23_5 C22_5 C24_5 123.1(7) .
C25_5 C24_5 C22_5 119.6(5) .
C25_5 C24_5 C33_5 119.8(5) .
C33_5 C24_5 C22_5 120.6(5) .
C24_5 C25_5 H25_5 119.9 .
C24_5 C25_5 C26_5 120.2(7) .
C26_5 C25_5 H25_5 119.9 .
C25_5 C26_5 H26_5 119.3 .
C27_5 C26_5 C25_5 121.5(6) .
C27_5 C26_5 H26_5 119.3 .
C26_5 C27_5 C7_5 123.7(6) .
C26_5 C27_5 C28_5 117.8(5) .
C28_5 C27_5 C7_5 117.9(6) .
C29_5 C28_5 C27_5 121.3(5) .
C33_5 C28_5 C27_5 119.3(6) .
C33_5 C28_5 C29_5 118.8(5) .
C28_5 C29_5 C9_5 118.6(5) .
C30_5 C29_5 C9_5 120.0(5) .
C30_5 C29_5 C28_5 121.3(5) .
C29_5 C30_5 C31_5 118.1(5) .
C29_5 C30_5 C36_5 119.3(5) .
C31_5 C30_5 C36_5 122.6(6) .
C30_5 C31_5 H31_5 119.3 .
C32_5 C31_5 C30_5 121.3(6) .
C32_5 C31_5 H31_5 119.3 .
C31_5 C32_5 C33_5 121.2(5) .
C31_5 C32_5 C34_5 118.5(6) .
C33_5 C32_5 C34_5 120.1(5) .
C24_5 C33_5 C28_5 119.6(6) .
C24_5 C33_5 C32_5 120.7(5) .
C28_5 C33_5 C32_5 119.0(5) .
N21_5 C34_5 C32_5 115.0(5) .
O35_5 C34_5 N21_5 122.3(7) .
O35_5 C34_5 C32_5 122.7(7) .
C30_5 C36_5 C50_5 122.1(7) .
C76_5 C36_5 C30_5 117.3(7) .
C76_5 C36_5 C50_5 117.7(5) .
C42_5 N41_5 C57_5 115.9(7) .
C42_5 N41_5 C54_5 127.9(6) .
C54_5 N41_5 C57_5 116.2(7) .
N41_5 C57_5 H57A_5 109.5 .
N41_5 C57_5 H57B_5 109.5 .
N41_5 C57_5 H57C_5 109.5 .
H57A_5 C57_5 H57B_5 109.5 .
H57A_5 C57_5 H57C_5 109.5 .
H57B_5 C57_5 H57C_5 109.5 .
N41_5 C42_5 C44_5 115.2(5) .
O43_5 C42_5 N41_5 121.1(8) .
O43_5 C42_5 C44_5 123.6(8) .
C45_5 C44_5 C42_5 119.0(6) .
C45_5 C44_5 C53_5 118.8(6) .
C53_5 C44_5 C42_5 121.4(5) .
C44_5 C45_5 H45_5 119.9 .
C44_5 C45_5 C46_5 120.2(6) .
C46_5 C45_5 H45_5 119.9 .
C45_5 C46_5 C47_5 124.3(6) .
C45_5 C46_5 Br56_5 111.1(5) .
C47_5 C46_5 Br56_5 124.6(5) .
C46_5 C47_5 C48_5 114.6(5) .
C46_5 C47_5 C67_5 126.8(5) .
C48_5 C47_5 C67_5 118.6(5) .
C49_5 C48_5 C47_5 120.8(5) .
C53_5 C48_5 C47_5 121.0(5) .
C53_5 C48_5 C49_5 118.1(5) .
C50_5 C49_5 C48_5 120.9(5) .
C50_5 C49_5 C69_5 119.1(5) .
C69_5 C49_5 C48_5 120.0(5) .
C49_5 C50_5 C36_5 119.8(6) .
C49_5 C50_5 C51_5 118.7(5) .
C51_5 C50_5 C36_5 120.6(7) .
C50_5 C51_5 H51_5 119.5 .
C52_5 C51_5 C50_5 121.1(7) .
C52_5 C51_5 H51_5 119.5 .
C51_5 C52_5 C53_5 120.9(5) .
C51_5 C52_5 C54_5 118.6(5) .
C53_5 C52_5 C54_5 120.6(5) .
C44_5 C53_5 C48_5 120.2(5) .
C44_5 C53_5 C52_5 119.7(5) .
C48_5 C53_5 C52_5 119.9(5) .
N41_5 C54_5 C52_5 115.2(5) .
O55_5 C54_5 N41_5 121.6(8) .
O55_5 C54_5 C52_5 122.5(8) .
C62_5 N61_5 C77_5 116.0(7) .
C62_5 N61_5 C74_5 128.5(6) .
C74_5 N61_5 C77_5 115.5(7) .
N61_5 C77_5 H77A_5 109.5 .
N61_5 C77_5 H77B_5 109.5 .
N61_5 C77_5 H77C_5 109.5 .
H77A_5 C77_5 H77B_5 109.5 .
H77A_5 C77_5 H77C_5 109.5 .
H77B_5 C77_5 H77C_5 109.5 .
N61_5 C62_5 C64_5 114.8(5) .
O63_5 C62_5 N61_5 121.3(8) .
O63_5 C62_5 C64_5 123.8(8) .
C65_5 C64_5 C62_5 120.0(6) .
C65_5 C64_5 C73_5 119.1(5) .
C73_5 C64_5 C62_5 120.7(5) .
C64_5 C65_5 H65_5 120.2 .
C64_5 C65_5 C66_5 119.7(7) .
C66_5 C65_5 H65_5 120.2 .
C65_5 C66_5 H66_5 118.8 .
C65_5 C66_5 C67_5 122.4(8) .
C67_5 C66_5 H66_5 118.8 .
C66_5 C67_5 C47_5 125.0(6) .
C66_5 C67_5 C68_5 115.9(6) .
C68_5 C67_5 C47_5 118.5(5) .
C69_5 C68_5 C67_5 121.6(5) .
C73_5 C68_5 C67_5 119.6(5) .
C73_5 C68_5 C69_5 118.7(5) .
C68_5 C69_5 C49_5 119.5(5) .
C70_5 C69_5 C49_5 119.2(6) .
C70_5 C69_5 C68_5 120.6(6) .
C69_5 C70_5 C76_5 119.3(6) .
C71_5 C70_5 C69_5 118.2(5) .
C71_5 C70_5 C76_5 122.4(6) .
C70_5 C71_5 H71_5 119.3 .
C72_5 C71_5 C70_5 121.3(6) .
C72_5 C71_5 H71_5 119.3 .
C71_5 C72_5 C73_5 120.6(7) .
C71_5 C72_5 C74_5 118.3(6) .
C73_5 C72_5 C74_5 119.7(6) .
C64_5 C73_5 C68_5 120.5(5) .
C64_5 C73_5 C72_5 120.4(5) .
C68_5 C73_5 C72_5 118.8(5) .
N61_5 C74_5 C72_5 115.1(5) .
O75_5 C74_5 N61_5 121.9(8) .
O75_5 C74_5 C72_5 123.0(8) .
C36_5 C76_5 C10_5 118.0(6) .
C36_5 C76_5 C70_5 117.4(7) .
C70_5 C76_5 C10_5 122.2(7) .
C2_6 N1_6 C17_6 116.0(7) .
C2_6 N1_6 C14_6 128.0(6) .
C14_6 N1_6 C17_6 116.0(7) .
N1_6 C17_6 H17A_6 109.5 .
N1_6 C17_6 H17B_6 109.5 .
N1_6 C17_6 H17C_6 109.5 .
H17A_6 C17_6 H17B_6 109.5 .
H17A_6 C17_6 H17C_6 109.5 .
H17B_6 C17_6 H17C_6 109.5 .
N1_6 C2_6 C4_6 114.7(5) .
O3_6 C2_6 N1_6 122.1(7) .
O3_6 C2_6 C4_6 122.9(7) .
C5_6 C4_6 C2_6 118.4(6) .
C5_6 C4_6 C13_6 119.2(6) .
C13_6 C4_6 C2_6 121.3(5) .
C4_6 C5_6 H5_6 120.3 .
C4_6 C5_6 C6_6 119.4(6) .
C6_6 C5_6 H5_6 120.3 .
C5_6 C6_6 C7_6 124.1(6) .
C5_6 C6_6 Br16_6 112.1(5) .
C7_6 C6_6 Br16_6 123.7(5) .
C6_6 C7_6 C8_6 114.7(5) .
C6_6 C7_6 C27_6 126.4(5) .
C8_6 C7_6 C27_6 118.8(5) .
C7_6 C8_6 C9_6 120.2(5) .
C13_6 C8_6 C7_6 120.7(5) .
C13_6 C8_6 C9_6 118.7(5) .
C10_6 C9_6 C8_6 120.3(5) .
C10_6 C9_6 C29_6 119.6(5) .
C29_6 C9_6 C8_6 119.9(5) .
C9_6 C10_6 C11_6 118.9(5) .
C9_6 C10_6 C76_6 119.3(5) .
C11_6 C10_6 C76_6 120.8(7) .
C10_6 C11_6 H11_6 119.3 .
C12_6 C11_6 C10_6 121.4(6) .
C12_6 C11_6 H11_6 119.3 .
C11_6 C12_6 C13_6 120.7(5) .
C11_6 C12_6 C14_6 118.6(5) .
C13_6 C12_6 C14_6 120.6(5) .
C4_6 C13_6 C8_6 120.0(6) .
C4_6 C13_6 C12_6 119.6(5) .
C12_6 C13_6 C8_6 119.8(5) .
N1_6 C14_6 C12_6 115.3(5) .
O15_6 C14_6 N1_6 122.2(7) .
O15_6 C14_6 C12_6 122.5(7) .
C22_6 N21_6 C37_6 115.6(7) .
C22_6 N21_6 C34_6 128.6(6) .
C34_6 N21_6 C37_6 115.8(7) .
N21_6 C37_6 H37A_6 109.5 .
N21_6 C37_6 H37B_6 109.5 .
N21_6 C37_6 H37C_6 109.5 .
H37A_6 C37_6 H37B_6 109.5 .
H37A_6 C37_6 H37C_6 109.5 .
H37B_6 C37_6 H37C_6 109.5 .
N21_6 C22_6 C24_6 114.6(5) .
O23_6 C22_6 N21_6 122.2(7) .
O23_6 C22_6 C24_6 123.2(7) .
C25_6 C24_6 C22_6 119.3(5) .
C25_6 C24_6 C33_6 119.6(5) .
C33_6 C24_6 C22_6 121.0(5) .
C24_6 C25_6 H25_6 120.2 .
C24_6 C25_6 C26_6 119.7(6) .
C26_6 C25_6 H25_6 120.2 .
C25_6 C26_6 H26_6 119.0 .
C25_6 C26_6 C27_6 122.1(7) .
C27_6 C26_6 H26_6 119.0 .
C26_6 C27_6 C7_6 123.6(6) .
C26_6 C27_6 C28_6 116.9(6) .
C28_6 C27_6 C7_6 118.9(5) .
C29_6 C28_6 C27_6 121.0(5) .
C33_6 C28_6 C27_6 120.0(5) .
C33_6 C28_6 C29_6 118.6(6) .
C9_6 C29_6 C28_6 119.5(5) .
C30_6 C29_6 C9_6 120.1(5) .
C30_6 C29_6 C28_6 120.4(5) .
C29_6 C30_6 C31_6 118.7(5) .
C29_6 C30_6 C36_6 118.5(5) .
C31_6 C30_6 C36_6 122.8(5) .
C30_6 C31_6 H31_6 119.4 .
C32_6 C31_6 C30_6 121.2(6) .
C32_6 C31_6 H31_6 119.4 .
C31_6 C32_6 C33_6 120.7(5) .
C31_6 C32_6 C34_6 118.8(6) .
C33_6 C32_6 C34_6 120.1(5) .
C24_6 C33_6 C28_6 120.1(5) .
C24_6 C33_6 C32_6 120.4(5) .
C28_6 C33_6 C32_6 119.4(5) .
N21_6 C34_6 C32_6 114.9(5) .
O35_6 C34_6 N21_6 121.6(7) .
O35_6 C34_6 C32_6 123.5(7) .
C30_6 C36_6 C50_6 122.7(7) .
C76_6 C36_6 C30_6 117.9(7) .
C76_6 C36_6 C50_6 117.9(6) .
C42_6 N41_6 C57_6 116.0(7) .
C54_6 N41_6 C57_6 116.1(7) .
C54_6 N41_6 C42_6 127.8(6) .
N41_6 C57_6 H57A_6 109.5 .
N41_6 C57_6 H57B_6 109.5 .
N41_6 C57_6 H57C_6 109.5 .
H57A_6 C57_6 H57B_6 109.5 .
H57A_6 C57_6 H57C_6 109.5 .
H57B_6 C57_6 H57C_6 109.5 .
N41_6 C42_6 C44_6 115.3(5) .
O43_6 C42_6 N41_6 120.8(7) .
O43_6 C42_6 C44_6 123.9(7) .
C45_6 C44_6 C42_6 119.8(5) .
C45_6 C44_6 C53_6 118.8(5) .
C53_6 C44_6 C42_6 121.3(5) .
C44_6 C45_6 H45_6 119.9 .
C44_6 C45_6 C46_6 120.3(6) .
C46_6 C45_6 H45_6 119.9 .
C45_6 C46_6 C47_6 123.8(6) .
C45_6 C46_6 Br56_6 112.3(5) .
C47_6 C46_6 Br56_6 124.0(5) .
C46_6 C47_6 C48_6 113.5(6) .
C46_6 C47_6 C67_6 126.1(7) .
C48_6 C47_6 C67_6 118.6(5) .
C49_6 C48_6 C47_6 119.8(5) .
C53_6 C48_6 C47_6 121.5(5) .
C53_6 C48_6 C49_6 118.3(6) .
C50_6 C49_6 C48_6 119.8(5) .
C50_6 C49_6 C69_6 120.2(5) .
C69_6 C49_6 C48_6 119.4(6) .
C49_6 C50_6 C36_6 118.9(5) .
C49_6 C50_6 C51_6 119.6(6) .
C51_6 C50_6 C36_6 120.4(7) .
C50_6 C51_6 H51_6 119.6 .
C52_6 C51_6 C50_6 120.9(6) .
C52_6 C51_6 H51_6 119.6 .
C51_6 C52_6 C53_6 120.5(5) .
C51_6 C52_6 C54_6 118.7(6) .
C53_6 C52_6 C54_6 120.7(5) .
C44_6 C53_6 C48_6 120.2(5) .
C44_6 C53_6 C52_6 119.7(5) .
C48_6 C53_6 C52_6 120.1(5) .
N41_6 C54_6 C52_6 115.1(5) .
O55_6 C54_6 N41_6 121.6(7) .
O55_6 C54_6 C52_6 123.3(7) .
C62_6 N61_6 C77_6 116.1(7) .
C74_6 N61_6 C77_6 115.7(7) .
C74_6 N61_6 C62_6 128.2(6) .
N61_6 C77_6 H77A_6 109.5 .
N61_6 C77_6 H77B_6 109.5 .
N61_6 C77_6 H77C_6 109.5 .
H77A_6 C77_6 H77B_6 109.5 .
H77A_6 C77_6 H77C_6 109.5 .
H77B_6 C77_6 H77C_6 109.5 .
N61_6 C62_6 C64_6 115.3(5) .
O63_6 C62_6 N61_6 120.4(7) .
O63_6 C62_6 C64_6 124.1(7) .
C65_6 C64_6 C62_6 120.4(5) .
C65_6 C64_6 C73_6 118.9(5) .
C73_6 C64_6 C62_6 120.6(5) .
C64_6 C65_6 H65_6 119.7 .
C64_6 C65_6 C66_6 120.6(7) .
C66_6 C65_6 H65_6 119.7 .
C65_6 C66_6 H66_6 118.7 .
C65_6 C66_6 C67_6 122.6(6) .
C67_6 C66_6 H66_6 118.7 .
C66_6 C67_6 C47_6 124.6(6) .
C66_6 C67_6 C68_6 116.6(5) .
C68_6 C67_6 C47_6 118.8(5) .
C69_6 C68_6 C67_6 120.3(5) .
C73_6 C68_6 C67_6 120.1(5) .
C73_6 C68_6 C69_6 118.3(6) .
C49_6 C69_6 C68_6 119.3(6) .
C70_6 C69_6 C49_6 120.0(5) .
C70_6 C69_6 C68_6 120.0(5) .
C69_6 C70_6 C71_6 119.0(6) .
C69_6 C70_6 C76_6 118.4(5) .
C71_6 C70_6 C76_6 121.8(7) .
C70_6 C71_6 H71_6 119.3 .
C72_6 C71_6 C70_6 121.4(6) .
C72_6 C71_6 H71_6 119.3 .
C71_6 C72_6 C73_6 120.5(6) .
C71_6 C72_6 C74_6 118.4(6) .
C73_6 C72_6 C74_6 120.5(5) .
C64_6 C73_6 C68_6 120.4(5) .
C64_6 C73_6 C72_6 120.2(5) .
C68_6 C73_6 C72_6 119.3(5) .
N61_6 C74_6 C72_6 114.8(5) .
O75_6 C74_6 N61_6 121.6(7) .
O75_6 C74_6 C72_6 123.5(7) .
C36_6 C76_6 C10_6 118.3(5) .
C36_6 C76_6 C70_6 118.1(7) .
C70_6 C76_6 C10_6 121.8(7) .
C2_7 N1_7 C17_7 116.0(7) .
C2_7 N1_7 C14_7 128.1(6) .
C14_7 N1_7 C17_7 115.9(7) .
N1_7 C17_7 H17A_7 109.5 .
N1_7 C17_7 H17B_7 109.5 .
N1_7 C17_7 H17C_7 109.5 .
H17A_7 C17_7 H17B_7 109.5 .
H17A_7 C17_7 H17C_7 109.5 .
H17B_7 C17_7 H17C_7 109.5 .
N1_7 C2_7 C4_7 115.0(5) .
O3_7 C2_7 N1_7 121.7(8) .
O3_7 C2_7 C4_7 123.3(8) .
C5_7 C4_7 C2_7 119.1(6) .
C5_7 C4_7 C13_7 119.7(5) .
C13_7 C4_7 C2_7 121.1(5) .
C4_7 C5_7 H5_7 120.3 .
C4_7 C5_7 C6_7 119.5(7) .
C6_7 C5_7 H5_7 120.3 .
C5_7 C6_7 C7_7 122.7(6) .
C5_7 C6_7 Br16_7 111.6(6) .
C7_7 C6_7 Br16_7 125.7(6) .
C6_7 C7_7 C8_7 115.1(6) .
C6_7 C7_7 C27_7 126.4(7) .
C8_7 C7_7 C27_7 117.7(5) .
C7_7 C8_7 C9_7 120.6(5) .
C13_7 C8_7 C7_7 120.8(5) .
C13_7 C8_7 C9_7 118.0(6) .
C10_7 C9_7 C8_7 120.5(5) .
C10_7 C9_7 C29_7 119.1(6) .
C29_7 C9_7 C8_7 118.5(7) .
C9_7 C10_7 C76_7 119.6(6) .
C11_7 C10_7 C9_7 118.3(6) .
C11_7 C10_7 C76_7 120.7(8) .
C10_7 C11_7 H11_7 119.2 .
C12_7 C11_7 C10_7 121.6(7) .
C12_7 C11_7 H11_7 119.2 .
C11_7 C12_7 C13_7 120.5(6) .
C11_7 C12_7 C14_7 118.6(6) .
C13_7 C12_7 C14_7 120.7(5) .
C4_7 C13_7 C8_7 120.0(5) .
C4_7 C13_7 C12_7 119.9(5) .
C12_7 C13_7 C8_7 120.0(5) .
N1_7 C14_7 C12_7 115.1(5) .
O15_7 C14_7 N1_7 121.5(8) .
O15_7 C14_7 C12_7 123.4(8) .
C22_7 N21_7 C37_7 115.8(7) .
C34_7 N21_7 C37_7 115.7(7) .
C34_7 N21_7 C22_7 128.5(6) .
N21_7 C37_7 H37A_7 109.5 .
N21_7 C37_7 H37B_7 109.5 .
N21_7 C37_7 H37C_7 109.5 .
H37A_7 C37_7 H37B_7 109.5 .
H37A_7 C37_7 H37C_7 109.5 .
H37B_7 C37_7 H37C_7 109.5 .
N21_7 C22_7 C24_7 114.8(5) .
O23_7 C22_7 N21_7 121.9(8) .
O23_7 C22_7 C24_7 123.3(8) .
C25_7 C24_7 C22_7 119.2(7) .
C25_7 C24_7 C33_7 119.4(6) .
C33_7 C24_7 C22_7 120.8(6) .
C24_7 C25_7 H25_7 119.9 .
C24_7 C25_7 C26_7 120.1(6) .
C26_7 C25_7 H25_7 119.9 .
C25_7 C26_7 H26_7 118.8 .
C25_7 C26_7 C27_7 122.4(7) .
C27_7 C26_7 H26_7 118.8 .
C26_7 C27_7 C7_7 123.4(7) .
C26_7 C27_7 C28_7 117.3(5) .
C28_7 C27_7 C7_7 119.2(6) .
C29_7 C28_7 C27_7 120.8(5) .
C33_7 C28_7 C27_7 120.1(5) .
C33_7 C28_7 C29_7 118.9(6) .
C28_7 C29_7 C9_7 117.9(8) .
C30_7 C29_7 C9_7 120.3(6) .
C30_7 C29_7 C28_7 120.4(5) .
C29_7 C30_7 C36_7 119.1(5) .
C31_7 C30_7 C29_7 118.4(6) .
C31_7 C30_7 C36_7 121.6(8) .
C30_7 C31_7 H31_7 119.3 .
C32_7 C31_7 C30_7 121.5(7) .
C32_7 C31_7 H31_7 119.3 .
C31_7 C32_7 C33_7 120.6(6) .
C31_7 C32_7 C34_7 118.9(6) .
C33_7 C32_7 C34_7 120.4(5) .
C24_7 C33_7 C28_7 120.0(6) .
C24_7 C33_7 C32_7 120.0(6) .
C28_7 C33_7 C32_7 119.3(5) .
N21_7 C34_7 C32_7 114.9(5) .
O35_7 C34_7 N21_7 121.7(8) .
O35_7 C34_7 C32_7 123.4(8) .
C30_7 C36_7 C50_7 121.9(8) .
C76_7 C36_7 C30_7 117.2(8) .
C76_7 C36_7 C50_7 118.3(6) .
C42_7 N41_7 C57_7 116.0(7) .
C42_7 N41_7 C54_7 128.0(6) .
C54_7 N41_7 C57_7 116.0(7) .
N41_7 C57_7 H57A_7 109.5 .
N41_7 C57_7 H57B_7 109.5 .
N41_7 C57_7 H57C_7 109.5 .
H57A_7 C57_7 H57B_7 109.5 .
H57A_7 C57_7 H57C_7 109.5 .
H57B_7 C57_7 H57C_7 109.5 .
N41_7 C42_7 C44_7 115.1(5) .
O43_7 C42_7 N41_7 121.3(8) .
O43_7 C42_7 C44_7 123.5(8) .
C45_7 C44_7 C42_7 119.3(6) .
C45_7 C44_7 C53_7 119.2(6) .
C53_7 C44_7 C42_7 121.3(5) .
C44_7 C45_7 H45_7 120.2 .
C44_7 C45_7 C46_7 119.7(6) .
C46_7 C45_7 H45_7 120.2 .
C45_7 C46_7 C47_7 122.6(6) .
C45_7 C46_7 Br56_7 112.3(6) .
C47_7 C46_7 Br56_7 125.1(6) .
C46_7 C47_7 C48_7 114.1(6) .
C46_7 C47_7 C67_7 126.5(7) .
C48_7 C47_7 C67_7 118.1(5) .
C49_7 C48_7 C47_7 120.5(5) .
C53_7 C48_7 C47_7 120.7(5) .
C53_7 C48_7 C49_7 118.8(5) .
C50_7 C49_7 C48_7 119.9(5) .
C50_7 C49_7 C69_7 119.6(5) .
C69_7 C49_7 C48_7 119.5(7) .
C49_7 C50_7 C36_7 119.4(6) .
C49_7 C50_7 C51_7 119.1(5) .
C51_7 C50_7 C36_7 121.4(7) .
C50_7 C51_7 H51_7 119.3 .
C52_7 C51_7 C50_7 121.4(7) .
C52_7 C51_7 H51_7 119.3 .
C51_7 C52_7 C53_7 120.3(6) .
C51_7 C52_7 C54_7 119.1(6) .
C53_7 C52_7 C54_7 120.3(6) .
C44_7 C53_7 C48_7 120.0(6) .
C44_7 C53_7 C52_7 119.9(5) .
C48_7 C53_7 C52_7 119.6(6) .
N41_7 C54_7 C52_7 115.2(5) .
O55_7 C54_7 N41_7 121.6(8) .
O55_7 C54_7 C52_7 123.2(8) .
C62_7 N61_7 C77_7 115.8(7) .
C62_7 N61_7 C74_7 128.4(6) .
C74_7 N61_7 C77_7 115.8(7) .
N61_7 C77_7 H77A_7 109.5 .
N61_7 C77_7 H77B_7 109.5 .
N61_7 C77_7 H77C_7 109.5 .
H77A_7 C77_7 H77B_7 109.5 .
H77A_7 C77_7 H77C_7 109.5 .
H77B_7 C77_7 H77C_7 109.5 .
N61_7 C62_7 C64_7 115.0(5) .
O63_7 C62_7 N61_7 121.6(8) .
O63_7 C62_7 C64_7 123.4(8) .
C65_7 C64_7 C62_7 119.5(6) .
C65_7 C64_7 C73_7 119.2(7) .
C73_7 C64_7 C62_7 120.9(6) .
C64_7 C65_7 H65_7 120.1 .
C64_7 C65_7 C66_7 119.7(8) .
C66_7 C65_7 H65_7 120.1 .
C65_7 C66_7 H66_7 118.9 .
C65_7 C66_7 C67_7 122.2(7) .
C67_7 C66_7 H66_7 118.9 .
C66_7 C67_7 C47_7 122.5(7) .
C66_7 C67_7 C68_7 117.1(6) .
C68_7 C67_7 C47_7 118.3(7) .
C69_7 C68_7 C67_7 121.0(5) .
C73_7 C68_7 C67_7 119.4(6) .
C73_7 C68_7 C69_7 118.6(6) .
C68_7 C69_7 C49_7 119.0(5) .
C70_7 C69_7 C49_7 119.9(6) .
C70_7 C69_7 C68_7 120.9(5) .
C69_7 C70_7 C71_7 118.5(5) .
C69_7 C70_7 C76_7 119.6(5) .
C71_7 C70_7 C76_7 121.8(6) .
C70_7 C71_7 H71_7 119.2 .
C72_7 C71_7 C70_7 121.6(6) .
C72_7 C71_7 H71_7 119.2 .
C71_7 C72_7 C73_7 120.7(6) .
C71_7 C72_7 C74_7 119.0(6) .
C73_7 C72_7 C74_7 120.2(5) .
C64_7 C73_7 C68_7 120.1(5) .
C64_7 C73_7 C72_7 120.4(5) .
C68_7 C73_7 C72_7 119.3(6) .
N61_7 C74_7 C72_7 115.0(5) .
O75_7 C74_7 N61_7 121.4(8) .
O75_7 C74_7 C72_7 123.4(8) .
C36_7 C76_7 C10_7 117.9(6) .
C36_7 C76_7 C70_7 118.4(7) .
C70_7 C76_7 C10_7 122.4(8) .

loop_
_geom_bond_atom_site_label_1
_geom_bond_atom_site_label_2
_geom_bond_distance
_geom_bond_site_symmetry_2
N1_1 C17_1 1.499(5) .
N1_1 C2_1 1.390(5) .
N1_1 C14_1 1.389(5) .
C17_1 H17A_1 0.9600 .
C17_1 H17B_1 0.9600 .
C17_1 H17C_1 0.9600 .
C2_1 O3_1 1.220(5) .
C2_1 C4_1 1.489(5) .
C4_1 C5_1 1.380(5) .
C4_1 C13_1 1.409(5) .
C5_1 H5_1 0.9300 .
C5_1 C6_1 1.402(5) .
C6_1 C7_1 1.412(5) .
C6_1 Br16_1 1.961(7) .
C7_1 C8_1 1.439(4) .
C7_1 C27_1 1.470(4) .
C8_1 C9_1 1.438(5) .
C8_1 C13_1 1.422(4) .
C9_1 C10_1 1.420(5) .
C9_1 C29_1 1.426(4) .
C10_1 C11_1 1.419(5) .
C10_1 C76_1 1.451(5) .
C11_1 H11_1 0.9300 .
C11_1 C12_1 1.372(5) .
C12_1 C13_1 1.421(5) .
C12_1 C14_1 1.490(5) .
C14_1 O15_1 1.219(5) .
N21_1 C37_1 1.500(5) .
N21_1 C22_1 1.390(5) .
N21_1 C34_1 1.391(5) .
C37_1 H37A_1 0.9600 .
C37_1 H37B_1 0.9600 .
C37_1 H37C_1 0.9600 .
C22_1 O23_1 1.218(5) .
C22_1 C24_1 1.489(5) .
C24_1 C25_1 1.389(5) .
C24_1 C33_1 1.408(5) .
C25_1 H25_1 0.9300 .
C25_1 C26_1 1.400(5) .
C26_1 H26_1 0.9300 .
C26_1 C27_1 1.401(5) .
C27_1 C28_1 1.430(5) .
C28_1 C29_1 1.429(4) .
C28_1 C33_1 1.421(4) .
C29_1 C30_1 1.421(5) .
C30_1 C31_1 1.420(5) .
C30_1 C36_1 1.448(5) .
C31_1 H31_1 0.9300 .
C31_1 C32_1 1.369(5) .
C32_1 C33_1 1.428(5) .
C32_1 C34_1 1.488(5) .
C34_1 O35_1 1.220(5) .
C36_1 C50_1 1.450(5) .
C36_1 C76_1 1.413(5) .
N41_1 C57_1 1.498(5) .
N41_1 C42_1 1.390(5) .
N41_1 C54_1 1.391(5) .
C57_1 H57A_1 0.9600 .
C57_1 H57B_1 0.9600 .
C57_1 H57C_1 0.9600 .
C42_1 O43_1 1.221(5) .
C42_1 C44_1 1.481(5) .
C44_1 C45_1 1.380(5) .
C44_1 C53_1 1.409(5) .
C45_1 H45_1 0.9300 .
C45_1 C46_1 1.391(5) .
C46_1 C47_1 1.414(5) .
C46_1 Br56_1 1.960(7) .
C47_1 C48_1 1.441(5) .
C47_1 C67_1 1.472(4) .
C48_1 C49_1 1.437(5) .
C48_1 C53_1 1.420(4) .
C49_1 C50_1 1.421(5) .
C49_1 C69_1 1.430(4) .
C50_1 C51_1 1.417(5) .
C51_1 H51_1 0.9300 .
C51_1 C52_1 1.371(5) .
C52_1 C53_1 1.428(5) .
C52_1 C54_1 1.489(5) .
C54_1 O55_1 1.220(5) .
N61_1 C77_1 1.499(5) .
N61_1 C62_1 1.390(5) .
N61_1 C74_1 1.390(5) .
C77_1 H77A_1 0.9600 .
C77_1 H77B_1 0.9600 .
C77_1 H77C_1 0.9600 .
C62_1 O63_1 1.220(5) .
C62_1 C64_1 1.489(5) .
C64_1 C65_1 1.388(5) .
C64_1 C73_1 1.407(5) .
C65_1 H65_1 0.9300 .
C65_1 C66_1 1.390(5) .
C66_1 H66_1 0.9300 .
C66_1 C67_1 1.401(5) .
C67_1 C68_1 1.431(5) .
C68_1 C69_1 1.430(5) .
C68_1 C73_1 1.428(4) .
C69_1 C70_1 1.418(5) .
C70_1 C71_1 1.418(5) .
C70_1 C76_1 1.449(5) .
C71_1 H71_1 0.9300 .
C71_1 C72_1 1.370(5) .
C72_1 C73_1 1.427(5) .
C72_1 C74_1 1.489(5) .
C74_1 O75_1 1.220(5) .
N1_2 C17_2 1.499(5) .
N1_2 C2_2 1.389(5) .
N1_2 C14_2 1.391(5) .
C17_2 H17A_2 0.9600 .
C17_2 H17B_2 0.9600 .
C17_2 H17C_2 0.9600 .
C2_2 O3_2 1.221(5) .
C2_2 C4_2 1.489(5) .
C4_2 C5_2 1.379(5) .
C4_2 C13_2 1.409(5) .
C5_2 H5_2 0.9300 .
C5_2 C6_2 1.400(5) .
C6_2 C7_2 1.413(5) .
C6_2 Br16_2 1.957(7) .
C7_2 C8_2 1.438(4) .
C7_2 C27_2 1.470(4) .
C8_2 C9_2 1.438(5) .
C8_2 C13_2 1.422(5) .
C9_2 C10_2 1.419(5) .
C9_2 C29_2 1.429(5) .
C10_2 C11_2 1.420(5) .
C10_2 C76_2 1.450(4) .
C11_2 H11_2 0.9300 .
C11_2 C12_2 1.372(5) .
C12_2 C13_2 1.422(5) .
C12_2 C14_2 1.489(5) .
C14_2 O15_2 1.220(5) .
N21_2 C37_2 1.500(5) .
N21_2 C22_2 1.391(5) .
N21_2 C34_2 1.390(5) .
C37_2 H37A_2 0.9600 .
C37_2 H37B_2 0.9600 .
C37_2 H37C_2 0.9600 .
C22_2 O23_2 1.220(5) .
C22_2 C24_2 1.488(5) .
C24_2 C25_2 1.389(5) .
C24_2 C33_2 1.410(5) .
C25_2 H25_2 0.9300 .
C25_2 C26_2 1.399(5) .
C26_2 H26_2 0.9300 .
C26_2 C27_2 1.400(5) .
C27_2 C28_2 1.430(5) .
C28_2 C29_2 1.432(5) .
C28_2 C33_2 1.420(4) .
C29_2 C30_2 1.421(5) .
C30_2 C31_2 1.422(5) .
C30_2 C36_2 1.451(5) .
C31_2 H31_2 0.9300 .
C31_2 C32_2 1.369(5) .
C32_2 C33_2 1.427(5) .
C32_2 C34_2 1.489(5) .
C34_2 O35_2 1.219(5) .
C36_2 C50_2 1.449(5) .
C36_2 C76_2 1.406(5) .
N41_2 C57_2 1.498(5) .
N41_2 C42_2 1.390(5) .
N41_2 C54_2 1.390(5) .
C57_2 H57A_2 0.9600 .
C57_2 H57B_2 0.9600 .
C57_2 H57C_2 0.9600 .
C42_2 O43_2 1.222(5) .
C42_2 C44_2 1.481(5) .
C44_2 C45_2 1.381(5) .
C44_2 C53_2 1.408(5) .
C45_2 H45_2 0.9300 .
C45_2 C46_2 1.393(5) .
C46_2 C47_2 1.414(5) .
C46_2 Br56_2 1.968(8) .
C47_2 C48_2 1.443(5) .
C47_2 C67_2 1.471(4) .
C48_2 C49_2 1.440(5) .
C48_2 C53_2 1.421(5) .
C49_2 C50_2 1.418(5) .
C49_2 C69_2 1.430(5) .
C50_2 C51_2 1.420(5) .
C51_2 H51_2 0.9300 .
C51_2 C52_2 1.370(5) .
C52_2 C53_2 1.428(5) .
C52_2 C54_2 1.488(5) .
C54_2 O55_2 1.221(5) .
N61_2 C77_2 1.500(5) .
N61_2 C62_2 1.391(5) .
N61_2 C74_2 1.390(5) .
C77_2 H77A_2 0.9600 .
C77_2 H77B_2 0.9600 .
C77_2 H77C_2 0.9600 .
C62_2 O63_2 1.221(5) .
C62_2 C64_2 1.490(5) .
O63_2 Br56_6 2.00(3) 1_654
C64_2 C65_2 1.389(5) .
C64_2 C73_2 1.408(5) .
C65_2 H65_2 0.9300 .
C65_2 C66_2 1.393(5) .
C66_2 H66_2 0.9300 .
C66_2 C67_2 1.401(5) .
C67_2 C68_2 1.432(5) .
C68_2 C69_2 1.433(5) .
C68_2 C73_2 1.429(5) .
C69_2 C70_2 1.420(5) .
C70_2 C71_2 1.420(5) .
C70_2 C76_2 1.449(5) .
C71_2 H71_2 0.9300 .
C71_2 C72_2 1.370(5) .
C72_2 C73_2 1.428(5) .
C72_2 C74_2 1.490(5) .
C74_2 O75_2 1.221(5) .
N1_3 C17_3 1.499(5) .
N1_3 C2_3 1.390(5) .
N1_3 C14_3 1.390(5) .
C17_3 H17A_3 0.9600 .
C17_3 H17B_3 0.9600 .
C17_3 H17C_3 0.9600 .
C2_3 O3_3 1.220(5) .
C2_3 C4_3 1.489(5) .
C4_3 C5_3 1.378(5) .
C4_3 C13_3 1.410(5) .
C5_3 H5_3 0.9300 .
C5_3 C6_3 1.400(5) .
C6_3 C7_3 1.412(5) .
C6_3 Br16_3 1.958(7) .
C7_3 C8_3 1.439(5) .
C7_3 C27_3 1.470(5) .
C8_3 C9_3 1.439(5) .
C8_3 C13_3 1.422(5) .
C9_3 C10_3 1.419(5) .
C9_3 C29_3 1.428(5) .
C10_3 C11_3 1.421(5) .
C10_3 C76_3 1.449(5) .
C11_3 H11_3 0.9300 .
C11_3 C12_3 1.370(5) .
C12_3 C13_3 1.421(5) .
C12_3 C14_3 1.489(5) .
C14_3 O15_3 1.220(5) .
N21_3 C37_3 1.500(5) .
N21_3 C22_3 1.390(5) .
N21_3 C34_3 1.391(5) .
C37_3 H37A_3 0.9600 .
C37_3 H37B_3 0.9600 .
C37_3 H37C_3 0.9600 .
C22_3 O23_3 1.219(5) .
C22_3 C24_3 1.489(5) .
C24_3 C25_3 1.389(5) .
C24_3 C33_3 1.410(5) .
C25_3 H25_3 0.9300 .
C25_3 C26_3 1.401(5) .
C26_3 H26_3 0.9300 .
C26_3 C27_3 1.401(5) .
C27_3 C28_3 1.430(5) .
C28_3 C29_3 1.429(4) .
C28_3 C33_3 1.421(5) .
C29_3 C30_3 1.419(5) .
C30_3 C31_3 1.419(5) .
C30_3 C36_3 1.448(5) .
C31_3 H31_3 0.9300 .
C31_3 C32_3 1.370(5) .
C32_3 C33_3 1.428(5) .
C32_3 C34_3 1.488(5) .
C34_3 O35_3 1.220(5) .
C36_3 C50_3 1.452(5) .
C36_3 C76_3 1.408(5) .
N41_3 C57_3 1.499(5) .
N41_3 C42_3 1.391(5) .
N41_3 C54_3 1.390(5) .
C57_3 H57A_3 0.9600 .
C57_3 H57B_3 0.9600 .
C57_3 H57C_3 0.9600 .
C42_3 O43_3 1.221(5) .
C42_3 C44_3 1.481(5) .
C44_3 C45_3 1.381(5) .
C44_3 C53_3 1.409(5) .
C45_3 H45_3 0.9300 .
C45_3 C46_3 1.392(5) .
C46_3 C47_3 1.413(5) .
C46_3 Br56_3 1.969(8) .
C47_3 C48_3 1.446(5) .
C47_3 C67_3 1.472(5) .
C48_3 C49_3 1.440(5) .
C48_3 C53_3 1.419(4) .
C49_3 C50_3 1.419(5) .
C49_3 C69_3 1.432(5) .
C50_3 C51_3 1.418(5) .
C51_3 H51_3 0.9300 .
C51_3 C52_3 1.369(5) .
C52_3 C53_3 1.428(5) .
C52_3 C54_3 1.489(5) .
C54_3 O55_3 1.220(5) .
N61_3 C77_3 1.499(5) .
N61_3 C62_3 1.390(5) .
N61_3 C74_3 1.389(5) .
C77_3 H77A_3 0.9600 .
C77_3 H77B_3 0.9600 .
C77_3 H77C_3 0.9600 .
C62_3 O63_3 1.220(5) .
C62_3 C64_3 1.488(5) .
C64_3 C65_3 1.388(5) .
C64_3 C73_3 1.409(5) .
C65_3 H65_3 0.9300 .
C65_3 C66_3 1.390(5) .
C66_3 H66_3 0.9300 .
C66_3 C67_3 1.400(5) .
C67_3 C68_3 1.436(5) .
C68_3 C69_3 1.429(4) .
C68_3 C73_3 1.428(5) .
C69_3 C70_3 1.419(5) .
C70_3 C71_3 1.419(5) .
C70_3 C76_3 1.448(5) .
C71_3 H71_3 0.9300 .
C71_3 C72_3 1.370(5) .
C72_3 C73_3 1.427(5) .
C72_3 C74_3 1.489(5) .
C74_3 O75_3 1.219(5) .
N1_4 C17_4 1.500(5) .
N1_4 C2_4 1.390(5) .
N1_4 C14_4 1.389(5) .
C17_4 H17A_4 0.9600 .
C17_4 H17B_4 0.9600 .
C17_4 H17C_4 0.9600 .
C2_4 O3_4 1.220(5) .
C2_4 C4_4 1.489(5) .
C4_4 C5_4 1.381(5) .
C4_4 C13_4 1.410(5) .
C5_4 H5_4 0.9300 .
C5_4 C6_4 1.401(5) .
C6_4 C7_4 1.414(5) .
C6_4 Br16_4 1.965(8) .
C7_4 C8_4 1.440(5) .
C7_4 C27_4 1.471(4) .
C8_4 C9_4 1.438(5) .
C8_4 C13_4 1.421(4) .
C9_4 C10_4 1.420(5) .
C9_4 C29_4 1.428(5) .
C10_4 C11_4 1.419(5) .
C10_4 C76_4 1.451(5) .
C11_4 H11_4 0.9300 .
C11_4 C12_4 1.371(5) .
C12_4 C13_4 1.421(5) .
C12_4 C14_4 1.490(5) .
C14_4 O15_4 1.220(5) .
N21_4 C37_4 1.500(5) .
N21_4 C22_4 1.390(5) .
N21_4 C34_4 1.391(5) .
C37_4 H37A_4 0.9600 .
C37_4 H37B_4 0.9600 .
C37_4 H37C_4 0.9600 .
C22_4 O23_4 1.219(5) .
C22_4 C24_4 1.489(5) .
C24_4 C25_4 1.389(5) .
C24_4 C33_4 1.409(5) .
C25_4 H25_4 0.9300 .
C25_4 C26_4 1.400(5) .
C26_4 H26_4 0.9300 .
C26_4 C27_4 1.402(5) .
C27_4 C28_4 1.430(5) .
C28_4 C29_4 1.429(4) .
C28_4 C33_4 1.421(4) .
C29_4 C30_4 1.418(5) .
C30_4 C31_4 1.419(5) .
C30_4 C36_4 1.451(5) .
C31_4 H31_4 0.9300 .
C31_4 C32_4 1.370(5) .
C32_4 C33_4 1.428(5) .
C32_4 C34_4 1.488(5) .
C34_4 O35_4 1.220(5) .
C36_4 C50_4 1.452(5) .
C36_4 C76_4 1.414(5) .
N41_4 C57_4 1.499(5) .
N41_4 C42_4 1.390(5) .
N41_4 C54_4 1.390(5) .
C57_4 H57A_4 0.9600 .
C57_4 H57B_4 0.9600 .
C57_4 H57C_4 0.9600 .
C42_4 O43_4 1.221(5) .
C42_4 C44_4 1.481(5) .
C44_4 C45_4 1.379(5) .
C44_4 C53_4 1.409(5) .
C45_4 H45_4 0.9300 .
C45_4 C46_4 1.390(5) .
C46_4 C47_4 1.411(5) .
C46_4 Br56_4 1.961(7) .
C47_4 C48_4 1.439(4) .
C47_4 C67_4 1.471(4) .
C48_4 C49_4 1.440(5) .
C48_4 C53_4 1.419(5) .
C49_4 C50_4 1.418(5) .
C49_4 C69_4 1.432(5) .
C50_4 C51_4 1.419(5) .
C51_4 H51_4 0.9300 .
C51_4 C52_4 1.370(5) .
C52_4 C53_4 1.429(5) .
C52_4 C54_4 1.489(5) .
C54_4 O55_4 1.219(5) .
N61_4 C77_4 1.499(5) .
N61_4 C62_4 1.389(5) .
N61_4 C74_4 1.391(5) .
C77_4 H77A_4 0.9600 .
C77_4 H77B_4 0.9600 .
C77_4 H77C_4 0.9600 .
C62_4 O63_4 1.221(5) .
C62_4 C64_4 1.490(5) .
C64_4 C65_4 1.389(5) .
C64_4 C73_4 1.408(5) .
C65_4 H65_4 0.9300 .
C65_4 C66_4 1.390(5) .
C66_4 H66_4 0.9300 .
C66_4 C67_4 1.399(5) .
C67_4 C68_4 1.431(5) .
C68_4 C69_4 1.430(5) .
C68_4 C73_4 1.427(5) .
C69_4 C70_4 1.419(5) .
C70_4 C71_4 1.418(5) .
C70_4 C76_4 1.449(5) .
C71_4 H71_4 0.9300 .
C71_4 C72_4 1.371(5) .
C72_4 C73_4 1.428(5) .
C72_4 C74_4 1.489(5) .
C74_4 O75_4 1.220(5) .
N1_5 C17_5 1.499(5) .
N1_5 C2_5 1.389(5) .
N1_5 C14_5 1.389(5) .
C17_5 H17A_5 0.9600 .
C17_5 H17B_5 0.9600 .
C17_5 H17C_5 0.9600 .
C2_5 O3_5 1.218(5) .
C2_5 C4_5 1.489(5) .
C4_5 C5_5 1.380(5) .
C4_5 C13_5 1.409(5) .
C5_5 H5_5 0.9300 .
C5_5 C6_5 1.400(5) .
C6_5 C7_5 1.412(5) .
C6_5 Br16_5 1.958(7) .
C7_5 C8_5 1.438(5) .
C7_5 C27_5 1.468(4) .
C8_5 C9_5 1.439(5) .
C8_5 C13_5 1.419(4) .
C9_5 C10_5 1.418(5) .
C9_5 C29_5 1.429(5) .
C10_5 C11_5 1.421(5) .
C10_5 C76_5 1.451(5) .
C11_5 H11_5 0.9300 .
C11_5 C12_5 1.370(5) .
C12_5 C13_5 1.420(5) .
C12_5 C14_5 1.490(5) .
C14_5 O15_5 1.219(5) .
N21_5 C37_5 1.500(5) .
N21_5 C22_5 1.392(5) .
N21_5 C34_5 1.391(5) .
C37_5 H37A_5 0.9600 .
C37_5 H37B_5 0.9600 .
C37_5 H37C_5 0.9600 .
C22_5 O23_5 1.219(5) .
C22_5 C24_5 1.488(5) .
C24_5 C25_5 1.389(5) .
C24_5 C33_5 1.410(5) .
C25_5 H25_5 0.9300 .
C25_5 C26_5 1.402(5) .
C26_5 H26_5 0.9300 .
C26_5 C27_5 1.400(5) .
C27_5 C28_5 1.430(5) .
C28_5 C29_5 1.428(4) .
C28_5 C33_5 1.420(5) .
C29_5 C30_5 1.418(5) .
C30_5 C31_5 1.421(5) .
C30_5 C36_5 1.451(5) .
C31_5 H31_5 0.9300 .
C31_5 C32_5 1.371(5) .
C32_5 C33_5 1.428(5) .
C32_5 C34_5 1.490(5) .
C34_5 O35_5 1.218(5) .
C36_5 C50_5 1.453(5) .
C36_5 C76_5 1.414(5) .
N41_5 C57_5 1.498(5) .
N41_5 C42_5 1.390(5) .
N41_5 C54_5 1.390(5) .
C57_5 H57A_5 0.9600 .
C57_5 H57B_5 0.9600 .
C57_5 H57C_5 0.9600 .
C42_5 O43_5 1.222(5) .
C42_5 C44_5 1.480(5) .
C44_5 C45_5 1.381(5) .
C44_5 C53_5 1.409(5) .
C45_5 H45_5 0.9300 .
C45_5 C46_5 1.390(5) .
C46_5 C47_5 1.412(5) .
C46_5 Br56_5 1.966(7) .
C47_5 C48_5 1.441(4) .
C47_5 C67_5 1.472(4) .
C48_5 C49_5 1.438(4) .
C48_5 C53_5 1.420(4) .
C49_5 C50_5 1.418(5) .
C49_5 C69_5 1.430(4) .
C50_5 C51_5 1.419(5) .
C51_5 H51_5 0.9300 .
C51_5 C52_5 1.368(5) .
C52_5 C53_5 1.426(5) .
C52_5 C54_5 1.490(5) .
C54_5 O55_5 1.219(5) .
N61_5 C77_5 1.500(5) .
N61_5 C62_5 1.390(5) .
N61_5 C74_5 1.390(5) .
C77_5 H77A_5 0.9600 .
C77_5 H77B_5 0.9600 .
C77_5 H77C_5 0.9600 .
C62_5 O63_5 1.220(5) .
C62_5 C64_5 1.488(5) .
C64_5 C65_5 1.389(5) .
C64_5 C73_5 1.409(5) .
C65_5 H65_5 0.9300 .
C65_5 C66_5 1.392(5) .
C66_5 H66_5 0.9300 .
C66_5 C67_5 1.402(5) .
C67_5 C68_5 1.432(5) .
C68_5 C69_5 1.428(5) .
C68_5 C73_5 1.427(4) .
C69_5 C70_5 1.420(5) .
C70_5 C71_5 1.417(5) .
C70_5 C76_5 1.448(5) .
C71_5 H71_5 0.9300 .
C71_5 C72_5 1.372(5) .
C72_5 C73_5 1.429(5) .
C72_5 C74_5 1.489(5) .
C74_5 O75_5 1.219(5) .
N1_6 C17_6 1.498(5) .
N1_6 C2_6 1.388(5) .
N1_6 C14_6 1.390(5) .
C17_6 H17A_6 0.9600 .
C17_6 H17B_6 0.9600 .
C17_6 H17C_6 0.9600 .
C2_6 O3_6 1.220(5) .
C2_6 C4_6 1.490(5) .
C4_6 C5_6 1.378(5) .
C4_6 C13_6 1.410(5) .
C5_6 H5_6 0.9300 .
C5_6 C6_6 1.399(5) .
C6_6 C7_6 1.411(5) .
C6_6 Br16_6 1.941(7) .
C7_6 C8_6 1.435(5) .
C7_6 C27_6 1.470(4) .
C8_6 C9_6 1.437(4) .
C8_6 C13_6 1.422(5) .
C9_6 C10_6 1.419(5) .
C9_6 C29_6 1.427(4) .
C10_6 C11_6 1.419(5) .
C10_6 C76_6 1.448(5) .
C11_6 H11_6 0.9300 .
C11_6 C12_6 1.368(5) .
C12_6 C13_6 1.421(5) .
C12_6 C14_6 1.488(5) .
C14_6 O15_6 1.218(5) .
N21_6 C37_6 1.500(5) .
N21_6 C22_6 1.389(5) .
N21_6 C34_6 1.390(5) .
C37_6 H37A_6 0.9600 .
C37_6 H37B_6 0.9600 .
C37_6 H37C_6 0.9600 .
C22_6 O23_6 1.220(5) .
C22_6 C24_6 1.486(5) .
C24_6 C25_6 1.390(5) .
C24_6 C33_6 1.408(5) .
C25_6 H25_6 0.9300 .
C25_6 C26_6 1.400(5) .
C26_6 H26_6 0.9300 .
C26_6 C27_6 1.402(5) .
C27_6 C28_6 1.429(5) .
C28_6 C29_6 1.427(5) .
C28_6 C33_6 1.421(4) .
C29_6 C30_6 1.419(5) .
C30_6 C31_6 1.419(5) .
C30_6 C36_6 1.447(5) .
C31_6 H31_6 0.9300 .
C31_6 C32_6 1.370(5) .
C32_6 C33_6 1.428(5) .
C32_6 C34_6 1.489(5) .
C34_6 O35_6 1.218(5) .
C36_6 C50_6 1.450(5) .
C36_6 C76_6 1.409(5) .
N41_6 C57_6 1.498(5) .
N41_6 C42_6 1.392(5) .
N41_6 C54_6 1.391(5) .
C57_6 H57A_6 0.9600 .
C57_6 H57B_6 0.9600 .
C57_6 H57C_6 0.9600 .
C42_6 O43_6 1.221(5) .
C42_6 C44_6 1.480(5) .
C44_6 C45_6 1.380(5) .
C44_6 C53_6 1.410(5) .
C45_6 H45_6 0.9300 .
C45_6 C46_6 1.391(5) .
C46_6 C47_6 1.415(5) .
C46_6 Br56_6 1.955(7) .
C47_6 C48_6 1.440(4) .
C47_6 C67_6 1.472(4) .
C48_6 C49_6 1.438(5) .
C48_6 C53_6 1.419(4) .
C49_6 C50_6 1.417(5) .
C49_6 C69_6 1.430(5) .
C50_6 C51_6 1.420(5) .
C51_6 H51_6 0.9300 .
C51_6 C52_6 1.369(5) .
C52_6 C53_6 1.429(5) .
C52_6 C54_6 1.488(5) .
C54_6 O55_6 1.219(5) .
N61_6 C77_6 1.499(5) .
N61_6 C62_6 1.390(5) .
N61_6 C74_6 1.390(5) .
C77_6 H77A_6 0.9600 .
C77_6 H77B_6 0.9600 .
C77_6 H77C_6 0.9600 .
C62_6 O63_6 1.219(5) .
C62_6 C64_6 1.488(5) .
C64_6 C65_6 1.388(5) .
C64_6 C73_6 1.409(5) .
C65_6 H65_6 0.9300 .
C65_6 C66_6 1.394(5) .
C66_6 H66_6 0.9300 .
C66_6 C67_6 1.400(5) .
C67_6 C68_6 1.432(5) .
C68_6 C69_6 1.431(5) .
C68_6 C73_6 1.428(5) .
C69_6 C70_6 1.416(5) .
C70_6 C71_6 1.418(5) .
C70_6 C76_6 1.448(5) .
C71_6 H71_6 0.9300 .
C71_6 C72_6 1.370(5) .
C72_6 C73_6 1.428(5) .
C72_6 C74_6 1.490(5) .
C74_6 O75_6 1.220(5) .
N1_7 C17_7 1.499(5) .
N1_7 C2_7 1.390(5) .
N1_7 C14_7 1.390(5) .
C17_7 H17A_7 0.9600 .
C17_7 H17B_7 0.9600 .
C17_7 H17C_7 0.9600 .
C2_7 O3_7 1.220(5) .
C2_7 C4_7 1.489(5) .
C4_7 C5_7 1.378(5) .
C4_7 C13_7 1.409(5) .
C5_7 H5_7 0.9300 .
C5_7 C6_7 1.401(5) .
C6_7 C7_7 1.413(5) .
C6_7 Br16_7 1.963(8) .
C7_7 C8_7 1.442(5) .
C7_7 C27_7 1.472(5) .
C8_7 C9_7 1.442(5) .
C8_7 C13_7 1.422(5) .
C9_7 C10_7 1.421(5) .
C9_7 C29_7 1.432(5) .
C10_7 C11_7 1.421(5) .
C10_7 C76_7 1.452(5) .
C11_7 H11_7 0.9300 .
C11_7 C12_7 1.370(5) .
C12_7 C13_7 1.422(5) .
C12_7 C14_7 1.489(5) .
C14_7 O15_7 1.220(5) .
N21_7 C37_7 1.500(5) .
N21_7 C22_7 1.391(5) .
N21_7 C34_7 1.391(5) .
C37_7 H37A_7 0.9600 .
C37_7 H37B_7 0.9600 .
C37_7 H37C_7 0.9600 .
C22_7 O23_7 1.220(5) .
C22_7 C24_7 1.489(5) .
C24_7 C25_7 1.390(5) .
C24_7 C33_7 1.410(5) .
C25_7 H25_7 0.9300 .
C25_7 C26_7 1.399(5) .
C26_7 H26_7 0.9300 .
C26_7 C27_7 1.401(5) .
C27_7 C28_7 1.430(5) .
C28_7 C29_7 1.431(5) .
C28_7 C33_7 1.422(5) .
C29_7 C30_7 1.419(5) .
C30_7 C31_7 1.421(5) .
C30_7 C36_7 1.452(5) .
C31_7 H31_7 0.9300 .
C31_7 C32_7 1.369(5) .
C32_7 C33_7 1.429(5) .
C32_7 C34_7 1.489(5) .
C34_7 O35_7 1.219(5) .
C36_7 C50_7 1.451(5) .
C36_7 C76_7 1.411(5) .
N41_7 C57_7 1.499(5) .
N41_7 C42_7 1.391(5) .
N41_7 C54_7 1.391(5) .
C57_7 H57A_7 0.9600 .
C57_7 H57B_7 0.9600 .
C57_7 H57C_7 0.9600 .
C42_7 O43_7 1.221(5) .
C42_7 C44_7 1.481(5) .
C44_7 C45_7 1.382(5) .
C44_7 C53_7 1.409(5) .
C45_7 H45_7 0.9300 .
C45_7 C46_7 1.393(5) .
C46_7 C47_7 1.414(5) .
C46_7 Br56_7 1.961(8) .
C47_7 C48_7 1.440(5) .
C47_7 C67_7 1.473(5) .
C48_7 C49_7 1.438(5) .
C48_7 C53_7 1.419(5) .
C49_7 C50_7 1.418(5) .
C49_7 C69_7 1.431(5) .
C50_7 C51_7 1.420(5) .
C51_7 H51_7 0.9300 .
C51_7 C52_7 1.370(5) .
C52_7 C53_7 1.429(5) .
C52_7 C54_7 1.489(5) .
C54_7 O55_7 1.219(5) .
N61_7 C77_7 1.500(5) .
N61_7 C62_7 1.390(5) .
N61_7 C74_7 1.390(5) .
C77_7 H77A_7 0.9600 .
C77_7 H77B_7 0.9600 .
C77_7 H77C_7 0.9600 .
C62_7 O63_7 1.220(5) .
C62_7 C64_7 1.488(5) .
C64_7 C65_7 1.389(5) .
C64_7 C73_7 1.408(5) .
C65_7 H65_7 0.9300 .
C65_7 C66_7 1.392(5) .
C66_7 H66_7 0.9300 .
C66_7 C67_7 1.402(5) .
C67_7 C68_7 1.433(5) .
C68_7 C69_7 1.431(4) .
C68_7 C73_7 1.428(5) .
C69_7 C70_7 1.417(5) .
C70_7 C71_7 1.420(5) .
C70_7 C76_7 1.448(5) .
C71_7 H71_7 0.9300 .
C71_7 C72_7 1.370(5) .
C72_7 C73_7 1.428(5) .
C72_7 C74_7 1.490(5) .
C74_7 O75_7 1.220(5) .
